data_4338866
loop_
_publ_author_name
'Monreal, Marisa J.'
'Carver, Colin T.'
'Diaconescu, Paula L.'

_publ_section_title
;
 Redox processes in a uranium bis(1,1'-diamidoferrocene) complex.
;
_journal_issue 18
_journal_name_full 'Inorganic chemistry'
_journal_page_first 7226
_journal_page_last 7228
_journal_paper_doi 10.1021/ic700457h
_journal_volume 46
_journal_year 2007
_chemical_formula_sum 'C138 H192 B2 Cl4 Fe4 N8 Si8 U2'
_chemical_formula_weight 3050.60
_chemical_name_systematic
; 
 ? 
;
_space_group_IT_number 56
_symmetry_space_group_name_Hall '-P 2ab 2ac'
_symmetry_space_group_name_H-M 'P c c n'
_atom_sites_solution_hydrogens geom
_atom_sites_solution_primary direct
_atom_sites_solution_secondary difmap
_audit_creation_method SHELXL-97
_cell_angle_alpha 90.00
_cell_angle_beta 90.00
_cell_angle_gamma 90.00
_cell_formula_units_Z 8
_cell_length_a 31.1991(13)
_cell_length_b 32.9655(13)
_cell_length_c 28.3521(11)
_cell_measurement_temperature 100(2)
_cell_volume 29160(2)
_computing_structure_refinement 'SHELXL-97 (Sheldrick, 1997)'
_computing_structure_solution 'SHELXS-97 (Sheldrick, 1990)'
_diffrn_ambient_temperature 100(2)
_diffrn_measured_fraction_theta_full 0.985
_diffrn_measured_fraction_theta_max 0.985
_diffrn_radiation_monochromator graphite
_diffrn_radiation_source 'fine-focus sealed tube'
_diffrn_radiation_type MoK\a
_diffrn_radiation_wavelength 0.71073
_diffrn_reflns_av_R_equivalents 0.0000
_diffrn_reflns_av_sigmaI/netI 0.0386
_diffrn_reflns_limit_h_max 41
_diffrn_reflns_limit_h_min 0
_diffrn_reflns_limit_k_max 43
_diffrn_reflns_limit_k_min 0
_diffrn_reflns_limit_l_max 37
_diffrn_reflns_limit_l_min 0
_diffrn_reflns_number 35723
_diffrn_reflns_theta_full 28.30
_diffrn_reflns_theta_max 28.30
_diffrn_reflns_theta_min 1.44
_exptl_absorpt_coefficient_mu 2.788
_exptl_absorpt_correction_T_max 0.4884
_exptl_absorpt_correction_T_min 0.3362
_exptl_absorpt_correction_type empirical
_exptl_crystal_density_diffrn 1.390
_exptl_crystal_density_method 'not measured'
_exptl_crystal_F_000 12432
_exptl_crystal_size_max 0.50
_exptl_crystal_size_mid 0.30
_exptl_crystal_size_min 0.30
_refine_diff_density_max 4.001
_refine_diff_density_min -1.749
_refine_diff_density_rms 0.117
_refine_ls_extinction_method none
_refine_ls_goodness_of_fit_ref 1.163
_refine_ls_hydrogen_treatment mixed
_refine_ls_matrix_type full
_refine_ls_number_parameters 1549
_refine_ls_number_reflns 35723
_refine_ls_number_restraints 0
_refine_ls_restrained_S_all 1.163
_refine_ls_R_factor_all 0.0599
_refine_ls_R_factor_gt 0.0346
_refine_ls_shift/su_max 1.413
_refine_ls_shift/su_mean 0.011
_refine_ls_structure_factor_coef Fsqd
_refine_ls_weighting_details 'calc w=1/[\s^2^(Fo^2^)+(0.0437P)^2^+11.7776P] where P=(Fo^2^+2Fc^2^)/3'
_refine_ls_weighting_scheme calc
_refine_ls_wR_factor_gt 0.0865
_refine_ls_wR_factor_ref 0.0927
_reflns_number_gt 26388
_reflns_number_total 35723
_reflns_threshold_expression >2sigma(I)
_cod_data_source_file ic700457h-file003.cif
_cod_data_source_block pld106sm
_cod_database_code 4338866

loop_
_symmetry_equiv_pos_as_xyz
'x, y, z'
'-x+1/2, -y+1/2, z'
'-x, y+1/2, -z+1/2'
'x+1/2, -y, -z+1/2'
'-x, -y, -z'
'x-1/2, y-1/2, -z'
'x, -y-1/2, z-1/2'
'-x-1/2, y, z-1/2'

loop_
_atom_site_label
_atom_site_type_symbol
_atom_site_fract_x
_atom_site_fract_y
_atom_site_fract_z
_atom_site_U_iso_or_equiv
_atom_site_adp_type
_atom_site_occupancy
_atom_site_symmetry_multiplicity
_atom_site_calc_flag
_atom_site_refinement_flags
U1 U 0.248549(4) 0.998347(4) 0.470853(4) 0.01344(3) Uani 1 1 d .
Fe1 Fe 0.154590(15) 0.984308(15) 0.468287(17) 0.01540(10) Uani 1 1 d .
Fe2 Fe 0.342236(15) 1.011620(15) 0.470145(17) 0.01584(10) Uani 1 1 d .
Si1 Si 0.25544(3) 0.89937(3) 0.39718(3) 0.01661(19) Uani 1 1 d .
Si2 Si 0.22062(3) 1.09318(3) 0.54442(4) 0.0224(2) Uani 1 1 d .
Si3 Si 0.24540(3) 1.09120(3) 0.38555(4) 0.0202(2) Uani 1 1 d .
Si4 Si 0.27399(3) 0.90927(3) 0.55523(4) 0.0219(2) Uani 1 1 d .
N1 N 0.23654(9) 0.94413(8) 0.42333(10) 0.0154(6) Uani 1 1 d .
N2 N 0.21783(9) 1.04461(9) 0.51843(10) 0.0192(6) Uani 1 1 d .
N3 N 0.26209(9) 1.04832(8) 0.41757(10) 0.0175(6) Uani 1 1 d .
N4 N 0.27763(9) 0.95591(9) 0.52513(10) 0.0188(6) Uani 1 1 d .
C1 C 0.19226(10) 0.95174(10) 0.41961(12) 0.0163(7) Uani 1 1 d .
C2 C 0.17391(11) 0.98706(10) 0.39800(12) 0.0176(7) Uani 1 1 d .
H2A H 0.1903 1.0098 0.3831 0.021 Uiso 1 1 calc R
C3 C 0.12869(11) 0.98448(11) 0.40162(12) 0.0228(8) Uani 1 1 d .
H3A H 0.1077 1.0047 0.3891 0.027 Uiso 1 1 calc R
C4 C 0.11842(11) 0.94779(11) 0.42478(13) 0.0232(8) Uani 1 1 d .
H4A H 0.0888 0.9378 0.4317 0.028 Uiso 1 1 calc R
C5 C 0.15667(11) 0.92795(10) 0.43746(12) 0.0198(7) Uani 1 1 d .
H5A H 0.1589 0.9014 0.4544 0.024 Uiso 1 1 calc R
C6 C 0.17743(11) 1.02536(10) 0.51940(12) 0.0168(7) Uani 1 1 d .
C7 C 0.16936(11) 0.98604(11) 0.53953(12) 0.0201(7) Uani 1 1 d .
H7A H 0.1911 0.9686 0.5557 0.024 Uiso 1 1 calc R
C8 C 0.12551(11) 0.97615(11) 0.53296(12) 0.0226(8) Uani 1 1 d .
H8A H 0.1108 0.9510 0.5442 0.027 Uiso 1 1 calc R
C9 C 0.10603(11) 1.00933(11) 0.50860(13) 0.0220(8) Uani 1 1 d .
H9A H 0.0752 1.0110 0.4992 0.026 Uiso 1 1 calc R
C10 C 0.13772(11) 1.03899(10) 0.49880(12) 0.0191(7) Uani 1 1 d .
H10A H 0.1331 1.0652 0.4818 0.023 Uiso 1 1 calc R
C11 C 0.30641(11) 1.04037(10) 0.41677(12) 0.0170(7) Uani 1 1 d .
C12 C 0.32453(11) 1.00281(10) 0.39997(12) 0.0184(7) Uani 1 1 d .
H12A H 0.3081 0.9791 0.3873 0.022 Uiso 1 1 calc R
C13 C 0.36989(11) 1.00547(11) 0.40432(12) 0.0213(8) Uani 1 1 d .
H13A H 0.3909 0.9841 0.3948 0.026 Uiso 1 1 calc R
C14 C 0.38009(11) 1.04411(11) 0.42346(13) 0.0233(8) Uani 1 1 d .
H14A H 0.4097 1.0542 0.4301 0.028 Uiso 1 1 calc R
C15 C 0.34166(11) 1.06562(11) 0.43282(12) 0.0210(8) Uani 1 1 d .
H15A H 0.3393 1.0935 0.4465 0.025 Uiso 1 1 calc R
C16 C 0.31767(11) 0.97551(11) 0.52534(12) 0.0192(7) Uani 1 1 d .
C17 C 0.35835(10) 0.96057(11) 0.50845(12) 0.0180(7) Uani 1 1 d .
H17A H 0.3637 0.9330 0.4951 0.022 Uiso 1 1 calc R
C18 C 0.38957(11) 0.99112(11) 0.51521(13) 0.0208(8) Uani 1 1 d .
H18A H 0.4208 0.9888 0.5075 0.025 Uiso 1 1 calc R
C19 C 0.36881(12) 1.02610(12) 0.53457(12) 0.0244(8) Uani 1 1 d .
H19A H 0.3829 1.0524 0.5430 0.029 Uiso 1 1 calc R
C20 C 0.32463(11) 1.01636(12) 0.54078(12) 0.0224(8) Uani 1 1 d .
H20A H 0.3022 1.0350 0.5537 0.027 Uiso 1 1 calc R
C21 C 0.23183(12) 0.85326(10) 0.42507(14) 0.0258(8) Uani 1 1 d .
H21A H 0.2006 0.8538 0.4214 0.039 Uiso 1 1 calc R
H21B H 0.2391 0.8528 0.4587 0.039 Uiso 1 1 calc R
H21C H 0.2434 0.8290 0.4098 0.039 Uiso 1 1 calc R
C22 C 0.31514(11) 0.89831(11) 0.40397(14) 0.0250(8) Uani 1 1 d .
H22A H 0.3225 0.8989 0.4376 0.037 Uiso 1 1 calc R
H22B H 0.3276 0.9220 0.3883 0.037 Uiso 1 1 calc R
H22C H 0.3265 0.8735 0.3896 0.037 Uiso 1 1 calc R
C23 C 0.24262(11) 0.89770(10) 0.33192(13) 0.0209(8) Uani 1 1 d .
C24 C 0.19432(12) 0.89387(12) 0.32262(14) 0.0283(9) Uani 1 1 d .
H24A H 0.1891 0.8934 0.2885 0.042 Uiso 1 1 calc R
H24B H 0.1794 0.9171 0.3367 0.042 Uiso 1 1 calc R
H24C H 0.1836 0.8687 0.3367 0.042 Uiso 1 1 calc R
C25 C 0.25860(14) 0.93662(12) 0.30729(14) 0.0314(9) Uani 1 1 d .
H25A H 0.2516 0.9353 0.2736 0.047 Uiso 1 1 calc R
H25B H 0.2897 0.9389 0.3112 0.047 Uiso 1 1 calc R
H25C H 0.2446 0.9603 0.3214 0.047 Uiso 1 1 calc R
C26 C 0.26525(13) 0.86106(11) 0.31019(14) 0.0285(9) Uani 1 1 d .
H26A H 0.2590 0.8599 0.2763 0.043 Uiso 1 1 calc R
H26B H 0.2550 0.8362 0.3254 0.043 Uiso 1 1 calc R
H26C H 0.2962 0.8636 0.3150 0.043 Uiso 1 1 calc R
C27 C 0.30895(12) 0.86902(11) 0.52895(14) 0.0293(9) Uani 1 1 d .
H27A H 0.3016 0.8654 0.4956 0.044 Uiso 1 1 calc R
H27B H 0.3045 0.8434 0.5458 0.044 Uiso 1 1 calc R
H27C H 0.3391 0.8772 0.5316 0.044 Uiso 1 1 calc R
C28 C 0.21731(12) 0.89163(12) 0.55184(15) 0.0309(9) Uani 1 1 d .
H28A H 0.2090 0.8885 0.5187 0.046 Uiso 1 1 calc R
H28B H 0.1986 0.9116 0.5671 0.046 Uiso 1 1 calc R
H28C H 0.2146 0.8655 0.5680 0.046 Uiso 1 1 calc R
C29 C 0.28940(12) 0.91557(13) 0.61965(14) 0.0301(9) Uani 1 1 d .
C30 C 0.27938(17) 0.87597(15) 0.64628(16) 0.0520(14) Uani 1 1 d .
H30A H 0.2874 0.8790 0.6795 0.078 Uiso 1 1 calc R
H30B H 0.2957 0.8536 0.6322 0.078 Uiso 1 1 calc R
H30C H 0.2486 0.8701 0.6440 0.078 Uiso 1 1 calc R
C31 C 0.33786(14) 0.92406(16) 0.62515(16) 0.0453(12) Uani 1 1 d .
H31A H 0.3449 0.9269 0.6587 0.068 Uiso 1 1 calc R
H31B H 0.3452 0.9492 0.6086 0.068 Uiso 1 1 calc R
H31C H 0.3542 0.9015 0.6117 0.068 Uiso 1 1 calc R
C32 C 0.26411(16) 0.94990(15) 0.64189(15) 0.0457(12) Uani 1 1 d .
H32A H 0.2723 0.9527 0.6751 0.069 Uiso 1 1 calc R
H32B H 0.2334 0.9439 0.6398 0.069 Uiso 1 1 calc R
H32C H 0.2703 0.9753 0.6252 0.069 Uiso 1 1 calc R
C33 C 0.18513(11) 1.09162(11) 0.38542(14) 0.0264(9) Uani 1 1 d .
H33A H 0.1746 1.0928 0.4180 0.040 Uiso 1 1 calc R
H33B H 0.1745 1.0669 0.3702 0.040 Uiso 1 1 calc R
H33C H 0.1749 1.1154 0.3680 0.040 Uiso 1 1 calc R
C34 C 0.26519(13) 1.13959(11) 0.41194(15) 0.0309(9) Uani 1 1 d .
H34A H 0.2554 1.1416 0.4447 0.046 Uiso 1 1 calc R
H34B H 0.2540 1.1626 0.3938 0.046 Uiso 1 1 calc R
H34C H 0.2966 1.1400 0.4111 0.046 Uiso 1 1 calc R
C35 C 0.26528(13) 1.08877(11) 0.32208(14) 0.0271(8) Uani 1 1 d .
C36 C 0.25040(16) 1.05008(13) 0.29807(16) 0.0423(11) Uani 1 1 d .
H36A H 0.2610 1.0496 0.2655 0.064 Uiso 1 1 calc R
H36B H 0.2190 1.0492 0.2979 0.064 Uiso 1 1 calc R
H36C H 0.2616 1.0265 0.3152 0.064 Uiso 1 1 calc R
C37 C 0.31460(13) 1.09150(14) 0.31882(15) 0.0399(11) Uani 1 1 d .
H37A H 0.3234 1.0902 0.2857 0.060 Uiso 1 1 calc R
H37B H 0.3275 1.0688 0.3361 0.060 Uiso 1 1 calc R
H37C H 0.3243 1.1172 0.3326 0.060 Uiso 1 1 calc R
C38 C 0.24667(18) 1.12578(15) 0.29551(19) 0.0434(12) Uani 1 1 d .
C39 C 0.27707(12) 1.11176(12) 0.53864(15) 0.0301(9) Uani 1 1 d .
H39A H 0.2847 1.1136 0.5052 0.045 Uiso 1 1 calc R
H39B H 0.2965 1.0928 0.5545 0.045 Uiso 1 1 calc R
H39C H 0.2796 1.1386 0.5532 0.045 Uiso 1 1 calc R
C40 C 0.18424(12) 1.13013(12) 0.51496(14) 0.0301(9) Uani 1 1 d .
H40A H 0.1917 1.1321 0.4815 0.045 Uiso 1 1 calc R
H40B H 0.1874 1.1568 0.5298 0.045 Uiso 1 1 calc R
H40C H 0.1545 1.1209 0.5181 0.045 Uiso 1 1 calc R
C41 C 0.20586(12) 1.09000(12) 0.60941(14) 0.0291(9) Uani 1 1 d .
C42 C 0.23180(14) 1.05656(13) 0.63353(15) 0.0376(10) Uani 1 1 d .
H42A H 0.2238 1.0551 0.6669 0.056 Uiso 1 1 calc R
H42B H 0.2624 1.0627 0.6308 0.056 Uiso 1 1 calc R
H42C H 0.2258 1.0305 0.6183 0.056 Uiso 1 1 calc R
C43 C 0.15819(12) 1.08077(13) 0.61677(15) 0.0347(10) Uani 1 1 d .
H43A H 0.1521 1.0792 0.6506 0.052 Uiso 1 1 calc R
H43B H 0.1511 1.0548 0.6018 0.052 Uiso 1 1 calc R
H43C H 0.1409 1.1024 0.6026 0.052 Uiso 1 1 calc R
C44 C 0.21653(14) 1.13166(13) 0.63253(16) 0.0419(11) Uani 1 1 d .
H44A H 0.2092 1.1308 0.6661 0.063 Uiso 1 1 calc R
H44B H 0.1999 1.1531 0.6170 0.063 Uiso 1 1 calc R
H44C H 0.2472 1.1373 0.6290 0.063 Uiso 1 1 calc R
U2 U 0.986409(4) 0.194746(3) 0.238447(4) 0.01157(3) Uani 1 1 d .
Fe3 Fe 0.999443(15) 0.197211(14) 0.340936(16) 0.01329(9) Uani 1 1 d .
Fe4 Fe 0.972336(15) 0.191040(14) 0.136027(16) 0.01391(10) Uani 1 1 d .
Si5 Si 0.93956(3) 0.08696(3) 0.26163(3) 0.01568(19) Uani 1 1 d .
Si6 Si 1.03349(3) 0.30271(3) 0.23686(3) 0.0183(2) Uani 1 1 d .
Si7 Si 0.89433(3) 0.27339(3) 0.23806(4) 0.01703(19) Uani 1 1 d .
Si8 Si 1.07626(3) 0.11581(3) 0.21527(3) 0.0175(2) Uani 1 1 d .
N5 N 0.95480(9) 0.13779(8) 0.26847(9) 0.0135(6) Uani 1 1 d .
N6 N 1.02270(9) 0.25251(8) 0.25463(10) 0.0167(6) Uani 1 1 d .
N7 N 0.92801(9) 0.23291(8) 0.22201(9) 0.0149(6) Uani 1 1 d .
N8 N 1.03938(9) 0.15543(8) 0.20789(10) 0.0167(6) Uani 1 1 d .
C45 C 0.95687(10) 0.15230(10) 0.31504(12) 0.0142(7) Uani 1 1 d .
C46 C 0.93388(11) 0.18721(10) 0.33229(12) 0.0167(7) Uani 1 1 d .
H46A H 0.9138 0.2045 0.3135 0.020 Uiso 1 1 calc R
C47 C 0.94458(11) 0.19271(10) 0.38074(12) 0.0187(7) Uani 1 1 d .
H47A H 0.9328 0.2141 0.4021 0.022 Uiso 1 1 calc R
C48 C 0.97350(11) 0.16177(10) 0.39374(12) 0.0185(7) Uani 1 1 d .
H48A H 0.9860 0.1579 0.4259 0.022 Uiso 1 1 calc R
C49 C 0.98258(11) 0.13745(10) 0.35361(12) 0.0170(7) Uani 1 1 d .
H49A H 1.0023 0.1135 0.3527 0.020 Uiso 1 1 calc R
C50 C 1.03321(11) 0.24100(10) 0.30098(12) 0.0160(7) Uani 1 1 d .
C51 C 1.06015(11) 0.20703(11) 0.31254(13) 0.0191(7) Uani 1 1 d .
H51A H 1.0751 0.1890 0.2894 0.023 Uiso 1 1 calc R
C52 C 1.06197(11) 0.20356(10) 0.36260(12) 0.0203(8) Uani 1 1 d .
H52A H 1.0789 0.1831 0.3807 0.024 Uiso 1 1 calc R
C53 C 1.03675(12) 0.23525(11) 0.38224(13) 0.0218(8) Uani 1 1 d .
H53A H 1.0325 0.2405 0.4167 0.026 Uiso 1 1 calc R
C54 C 1.01770(11) 0.25762(10) 0.34499(12) 0.0193(7) Uani 1 1 d .
H54A H 0.9980 0.2814 0.3486 0.023 Uiso 1 1 calc R
C55 C 0.92295(10) 0.21729(10) 0.17644(12) 0.0150(7) Uani 1 1 d .
C56 C 0.92820(11) 0.23744(10) 0.13190(12) 0.0174(7) Uani 1 1 d .
H56A H 0.9349 0.2668 0.1273 0.021 Uiso 1 1 calc R
C57 C 0.92059(11) 0.20861(11) 0.09526(12) 0.0192(7) Uani 1 1 d .
H57A H 0.9211 0.2143 0.0606 0.023 Uiso 1 1 calc R
C58 C 0.91267(10) 0.17030(10) 0.11674(12) 0.0179(7) Uani 1 1 d .
H58A H 0.9067 0.1444 0.0996 0.021 Uiso 1 1 calc R
C59 C 0.91362(10) 0.17508(10) 0.16616(12) 0.0160(7) Uani 1 1 d .
H59A H 0.9089 0.1531 0.1900 0.019 Uiso 1 1 calc R
C60 C 1.03111(10) 0.16803(10) 0.16133(12) 0.0156(7) Uani 1 1 d .
C61 C 1.01498(11) 0.14471(10) 0.12216(12) 0.0176(7) Uani 1 1 d .
H61A H 1.0083 0.1150 0.1225 0.021 Uiso 1 1 calc R
C62 C 1.01213(11) 0.17078(11) 0.08260(12) 0.0202(7) Uani 1 1 d .
H62A H 1.0027 0.1626 0.0502 0.024 Uiso 1 1 calc R
C63 C 1.02397(11) 0.21074(11) 0.09677(12) 0.0203(7) Uani 1 1 d .
H63A H 1.0247 0.2353 0.0761 0.024 Uiso 1 1 calc R
C64 C 1.03578(10) 0.20924(10) 0.14470(12) 0.0180(7) Uani 1 1 d .
H64A H 1.0457 0.2328 0.1640 0.022 Uiso 1 1 calc R
C65 C 0.97982(12) 0.05051(10) 0.28549(13) 0.0234(8) Uani 1 1 d .
H65A H 1.0075 0.0551 0.2701 0.035 Uiso 1 1 calc R
H65B H 0.9703 0.0227 0.2793 0.035 Uiso 1 1 calc R
H65C H 0.9828 0.0546 0.3196 0.035 Uiso 1 1 calc R
C66 C 0.93287(12) 0.07676(10) 0.19732(12) 0.0223(8) Uani 1 1 d .
H66A H 0.9600 0.0821 0.1810 0.033 Uiso 1 1 calc R
H66B H 0.9105 0.0945 0.1846 0.033 Uiso 1 1 calc R
H66C H 0.9247 0.0483 0.1927 0.033 Uiso 1 1 calc R
C67 C 0.88663(11) 0.07614(11) 0.29314(13) 0.0208(8) Uani 1 1 d .
C68 C 0.89125(13) 0.07550(13) 0.34689(14) 0.0328(10) Uani 1 1 d .
H68A H 0.8633 0.0700 0.3613 0.049 Uiso 1 1 calc R
H68B H 0.9019 0.1019 0.3578 0.049 Uiso 1 1 calc R
H68C H 0.9115 0.0542 0.3560 0.049 Uiso 1 1 calc R
C69 C 0.87026(14) 0.03396(12) 0.27729(16) 0.0368(10) Uani 1 1 d .
H69A H 0.8430 0.0280 0.2931 0.055 Uiso 1 1 calc R
H69B H 0.8914 0.0132 0.2857 0.055 Uiso 1 1 calc R
H69C H 0.8660 0.0339 0.2431 0.055 Uiso 1 1 calc R
C70 C 0.85328(13) 0.10815(13) 0.27982(16) 0.0342(10) Uani 1 1 d .
H70A H 0.8263 0.1023 0.2962 0.051 Uiso 1 1 calc R
H70B H 0.8485 0.1076 0.2457 0.051 Uiso 1 1 calc R
H70C H 0.8636 0.1350 0.2891 0.051 Uiso 1 1 calc R
C71 C 1.00421(13) 0.34139(11) 0.27265(14) 0.0258(8) Uani 1 1 d .
H71B H 1.0106 0.3686 0.2605 0.039 Uiso 1 1 calc R
H71C H 1.0134 0.3395 0.3056 0.039 Uiso 1 1 calc R
H71A H 0.9733 0.3364 0.2706 0.058(15) Uiso 1 1 calc R
C72 C 1.01719(12) 0.30672(10) 0.17396(12) 0.0206(7) Uani 1 1 d .
H72A H 0.9865 0.3011 0.1711 0.031 Uiso 1 1 calc R
H72B H 1.0334 0.2870 0.1552 0.031 Uiso 1 1 calc R
H72C H 1.0231 0.3342 0.1625 0.031 Uiso 1 1 calc R
C73 C 1.09328(12) 0.31363(11) 0.24205(13) 0.0235(8) Uani 1 1 d .
C74 C 1.11909(13) 0.28046(13) 0.21772(15) 0.0342(10) Uani 1 1 d .
H74A H 1.1497 0.2864 0.2207 0.051 Uiso 1 1 calc R
H74B H 1.1112 0.2793 0.1843 0.051 Uiso 1 1 calc R
H74C H 1.1129 0.2543 0.2326 0.051 Uiso 1 1 calc R
C75 C 1.10759(13) 0.31570(12) 0.29383(14) 0.0291(9) Uani 1 1 d .
H75A H 1.1384 0.3214 0.2953 0.044 Uiso 1 1 calc R
H75B H 1.1017 0.2897 0.3093 0.044 Uiso 1 1 calc R
H75C H 1.0918 0.3373 0.3100 0.044 Uiso 1 1 calc R
C76 C 1.10274(14) 0.35442(12) 0.21830(15) 0.0346(10) Uani 1 1 d .
H76A H 1.1334 0.3604 0.2208 0.052 Uiso 1 1 calc R
H76B H 1.0863 0.3759 0.2339 0.052 Uiso 1 1 calc R
H76C H 1.0946 0.3530 0.1850 0.052 Uiso 1 1 calc R
C77 C 0.90234(12) 0.32006(11) 0.20031(14) 0.0279(9) Uani 1 1 d .
H77A H 0.9323 0.3289 0.2025 0.042 Uiso 1 1 calc R
H77B H 0.8835 0.3418 0.2115 0.042 Uiso 1 1 calc R
H77C H 0.8954 0.3136 0.1674 0.042 Uiso 1 1 calc R
C78 C 0.90559(12) 0.28616(11) 0.30092(13) 0.0239(8) Uani 1 1 d .
H78A H 0.9356 0.2945 0.3042 0.036 Uiso 1 1 calc R
H78B H 0.9003 0.2623 0.3207 0.036 Uiso 1 1 calc R
H78C H 0.8868 0.3084 0.3109 0.036 Uiso 1 1 calc R
C79 C 0.83607(12) 0.25715(11) 0.23269(14) 0.0232(8) Uani 1 1 d .
C80 C 0.80800(12) 0.28884(12) 0.25802(16) 0.0319(9) Uani 1 1 d .
H80A H 0.7778 0.2809 0.2556 0.048 Uiso 1 1 calc R
H80B H 0.8121 0.3154 0.2433 0.048 Uiso 1 1 calc R
H80C H 0.8162 0.2903 0.2913 0.048 Uiso 1 1 calc R
C81 C 0.82967(12) 0.21614(11) 0.25694(16) 0.0298(9) Uani 1 1 d .
H81A H 0.7996 0.2079 0.2542 0.045 Uiso 1 1 calc R
H81B H 0.8374 0.2185 0.2903 0.045 Uiso 1 1 calc R
H81C H 0.8480 0.1958 0.2418 0.045 Uiso 1 1 calc R
C82 C 0.82128(13) 0.25369(13) 0.18130(16) 0.0360(10) Uani 1 1 d .
H82A H 0.7911 0.2454 0.1804 0.054 Uiso 1 1 calc R
H82B H 0.8388 0.2334 0.1649 0.054 Uiso 1 1 calc R
H82C H 0.8245 0.2800 0.1657 0.054 Uiso 1 1 calc R
C83 C 1.05817(12) 0.06789(11) 0.18576(13) 0.0258(8) Uani 1 1 d .
H83A H 1.0303 0.0598 0.1985 0.039 Uiso 1 1 calc R
H83B H 1.0792 0.0464 0.1916 0.039 Uiso 1 1 calc R
H83C H 1.0556 0.0725 0.1517 0.039 Uiso 1 1 calc R
C84 C 1.08312(12) 0.10705(11) 0.27990(12) 0.0239(8) Uani 1 1 d .
H84A H 1.0554 0.0997 0.2939 0.036 Uiso 1 1 calc R
H84B H 1.0939 0.1319 0.2948 0.036 Uiso 1 1 calc R
H84C H 1.1037 0.0850 0.2850 0.036 Uiso 1 1 calc R
C85 C 1.13062(11) 0.12972(11) 0.18929(13) 0.0236(8) Uani 1 1 d .
C86 C 1.14779(13) 0.16840(13) 0.21180(17) 0.0386(11) Uani 1 1 d .
H86A H 1.1756 0.1751 0.1979 0.058 Uiso 1 1 calc R
H86B H 1.1511 0.1643 0.2458 0.058 Uiso 1 1 calc R
H86C H 1.1276 0.1907 0.2062 0.058 Uiso 1 1 calc R
C87 C 1.16205(12) 0.09480(13) 0.20001(16) 0.0371(10) Uani 1 1 d .
H87A H 1.1903 0.1013 0.1869 0.056 Uiso 1 1 calc R
H87B H 1.1514 0.0697 0.1857 0.056 Uiso 1 1 calc R
H87C H 1.1644 0.0912 0.2342 0.056 Uiso 1 1 calc R
C88 C 1.12899(13) 0.13568(14) 0.13556(14) 0.0388(11) Uani 1 1 d .
H88A H 1.1576 0.1429 0.1240 0.058 Uiso 1 1 calc R
H88B H 1.1088 0.1575 0.1279 0.058 Uiso 1 1 calc R
H88C H 1.1196 0.1104 0.1205 0.058 Uiso 1 1 calc R
B1 B 0.00581(13) 0.37505(12) 0.03234(14) 0.0165(8) Uani 1 1 d .
C89 C -0.04262(11) 0.35642(10) 0.02157(12) 0.0161(7) Uani 1 1 d .
C90 C -0.05903(11) 0.32418(10) 0.04867(13) 0.0207(7) Uani 1 1 d .
H90A H -0.0414 0.3126 0.0725 0.025 Uiso 1 1 calc R
C91 C -0.09996(12) 0.30861(10) 0.04195(13) 0.0227(8) Uani 1 1 d .
H91A H -0.1100 0.2873 0.0616 0.027 Uiso 1 1 calc R
C92 C -0.12623(11) 0.32378(11) 0.00704(13) 0.0227(8) Uani 1 1 d .
H92A H -0.1541 0.3129 0.0023 0.027 Uiso 1 1 calc R
C93 C -0.11128(11) 0.35510(11) -0.02097(13) 0.0214(8) Uani 1 1 d .
H93A H -0.1288 0.3658 -0.0454 0.026 Uiso 1 1 calc R
C94 C -0.07049(11) 0.37089(10) -0.01326(12) 0.0180(7) Uani 1 1 d .
H94A H -0.0611 0.3926 -0.0327 0.022 Uiso 1 1 calc R
C95 C 0.01986(11) 0.40494(10) -0.01154(12) 0.0178(7) Uani 1 1 d .
C96 C -0.00204(12) 0.44215(11) -0.01830(13) 0.0228(8) Uani 1 1 d .
H96A H -0.0221 0.4506 0.0049 0.027 Uiso 1 1 calc R
C97 C 0.00443(12) 0.46677(11) -0.05730(13) 0.0253(8) Uani 1 1 d .
H97A H -0.0117 0.4910 -0.0610 0.030 Uiso 1 1 calc R
C98 C 0.03442(12) 0.45580(12) -0.09081(13) 0.0275(9) Uani 1 1 d .
H98A H 0.0387 0.4723 -0.1179 0.033 Uiso 1 1 calc R
C99 C 0.05845(12) 0.42054(11) -0.08476(13) 0.0254(8) Uani 1 1 d .
H99A H 0.0798 0.4132 -0.1071 0.030 Uiso 1 1 calc R
C100 C 0.05077(11) 0.39599(11) -0.04526(12) 0.0207(7) Uani 1 1 d .
H10B H 0.0675 0.3721 -0.0414 0.025 Uiso 1 1 calc R
C101 C 0.04029(11) 0.33722(10) 0.03743(12) 0.0166(7) Uani 1 1 d .
C102 C 0.03970(12) 0.30388(10) 0.00655(12) 0.0206(7) Uani 1 1 d .
H10C H 0.0175 0.3025 -0.0163 0.025 Uiso 1 1 calc R
C103 C 0.06990(12) 0.27270(11) 0.00767(13) 0.0218(8) Uani 1 1 d .
H10D H 0.0682 0.2510 -0.0143 0.026 Uiso 1 1 calc R
C104 C 0.10224(11) 0.27363(11) 0.04090(13) 0.0213(8) Uani 1 1 d .
H10E H 0.1231 0.2527 0.0421 0.026 Uiso 1 1 calc R
C105 C 0.10365(11) 0.30558(11) 0.07241(13) 0.0225(8) Uani 1 1 d .
H10F H 0.1256 0.3064 0.0956 0.027 Uiso 1 1 calc R
C106 C 0.07343(11) 0.33654(10) 0.07056(12) 0.0184(7) Uani 1 1 d .
H10G H 0.0754 0.3581 0.0927 0.022 Uiso 1 1 calc R
C107 C 0.00529(11) 0.40113(10) 0.08186(12) 0.0184(7) Uani 1 1 d .
C108 C -0.02527(12) 0.39632(10) 0.11745(13) 0.0213(8) Uani 1 1 d .
H10H H -0.0492 0.3792 0.1118 0.026 Uiso 1 1 calc R
C109 C -0.02182(14) 0.41574(12) 0.16101(14) 0.0323(10) Uani 1 1 d .
H10I H -0.0429 0.4111 0.1846 0.039 Uiso 1 1 calc R
C110 C 0.01188(15) 0.44155(12) 0.17022(15) 0.0358(10) Uani 1 1 d .
H11A H 0.0144 0.4544 0.2001 0.043 Uiso 1 1 calc R
C111 C 0.04208(14) 0.44844(11) 0.13536(14) 0.0307(9) Uani 1 1 d .
H11B H 0.0651 0.4667 0.1408 0.037 Uiso 1 1 calc R
C112 C 0.03865(12) 0.42838(10) 0.09202(13) 0.0239(8) Uani 1 1 d .
H11C H 0.0597 0.4334 0.0685 0.029 Uiso 1 1 calc R
B2 B 0.00516(13) 0.38021(11) 0.44789(14) 0.0174(8) Uani 1 1 d .
C113 C -0.02867(11) 0.34186(10) 0.44235(11) 0.0163(7) Uani 1 1 d .
C114 C -0.02218(12) 0.30548(10) 0.46667(12) 0.0192(7) Uani 1 1 d .
H11D H 0.0045 0.3013 0.4821 0.023 Uiso 1 1 calc R
C115 C -0.05292(13) 0.27517(11) 0.46932(12) 0.0243(8) Uani 1 1 d .
H11E H -0.0472 0.2511 0.4866 0.029 Uiso 1 1 calc R
C116 C -0.09211(12) 0.28019(11) 0.44666(14) 0.0268(9) Uani 1 1 d .
H11F H -0.1138 0.2601 0.4492 0.032 Uiso 1 1 calc R
C117 C -0.09884(12) 0.31458(11) 0.42059(13) 0.0241(8) Uani 1 1 d .
H11G H -0.1250 0.3178 0.4039 0.029 Uiso 1 1 calc R
C118 C -0.06787(11) 0.34487(11) 0.41829(13) 0.0216(8) Uani 1 1 d .
H11H H -0.0734 0.3684 0.3999 0.026 Uiso 1 1 calc R
C119 C -0.00939(11) 0.40792(10) 0.49400(12) 0.0176(7) Uani 1 1 d .
C120 C -0.04535(10) 0.40101(10) 0.52196(12) 0.0164(7) Uani 1 1 d .
H12B H -0.0639 0.3792 0.5141 0.020 Uiso 1 1 calc R
C121 C -0.05504(11) 0.42495(10) 0.56099(12) 0.0179(7) Uani 1 1 d .
H12C H -0.0801 0.4194 0.5788 0.021 Uiso 1 1 calc R
C122 C -0.02875(11) 0.45667(10) 0.57419(12) 0.0201(7) Uani 1 1 d .
H12D H -0.0350 0.4724 0.6014 0.024 Uiso 1 1 calc R
C123 C 0.00672(12) 0.46488(11) 0.54706(14) 0.0269(9) Uani 1 1 d .
H12E H 0.0252 0.4866 0.5553 0.032 Uiso 1 1 calc R
C124 C 0.01548(13) 0.44123(11) 0.50748(14) 0.0286(9) Uani 1 1 d .
H12F H 0.0396 0.4481 0.4887 0.034 Uiso 1 1 calc R
C125 C 0.05334(11) 0.36101(10) 0.45599(12) 0.0188(7) Uani 1 1 d .
C126 C 0.07829(12) 0.36530(11) 0.49686(13) 0.0225(8) Uani 1 1 d .
H12G H 0.0679 0.3822 0.5215 0.027 Uiso 1 1 calc R
C127 C 0.11749(12) 0.34594(11) 0.50299(14) 0.0258(8) Uani 1 1 d .
H12H H 0.1332 0.3497 0.5313 0.031 Uiso 1 1 calc R
C128 C 0.13368(12) 0.32111(12) 0.46771(14) 0.0284(9) Uani 1 1 d .
H12I H 0.1605 0.3079 0.4715 0.034 Uiso 1 1 calc R
C129 C 0.10995(12) 0.31597(11) 0.42688(14) 0.0260(8) Uani 1 1 d .
H12J H 0.1207 0.2993 0.4023 0.031 Uiso 1 1 calc R
C130 C 0.07086(11) 0.33487(10) 0.42167(13) 0.0211(8) Uani 1 1 d .
H13B H 0.0550 0.3301 0.3936 0.025 Uiso 1 1 calc R
C131 C 0.00367(12) 0.41097(10) 0.40178(12) 0.0199(7) Uani 1 1 d .
C132 C -0.03186(13) 0.43666(10) 0.39527(13) 0.0257(8) Uani 1 1 d .
H13C H -0.0545 0.4357 0.4177 0.031 Uiso 1 1 calc R
C133 C -0.03533(14) 0.46343(11) 0.35735(14) 0.0322(10) Uani 1 1 d .
H13D H -0.0600 0.4801 0.3543 0.039 Uiso 1 1 calc R
C134 C -0.00274(15) 0.46574(11) 0.32392(14) 0.0340(10) Uani 1 1 d .
H13E H -0.0049 0.4839 0.2980 0.041 Uiso 1 1 calc R
C135 C 0.03279(14) 0.44106(11) 0.32925(13) 0.0300(9) Uani 1 1 d .
H13F H 0.0553 0.4423 0.3067 0.036 Uiso 1 1 calc R
C136 C 0.03600(13) 0.41433(11) 0.36728(13) 0.0244(8) Uani 1 1 d .
H13G H 0.0608 0.3978 0.3700 0.029 Uiso 1 1 calc R
Cl1A Cl 0.9052(5) 0.4591(7) 0.2424(8) 0.68(2) Uani 0.48 1 d P
Cl1B Cl 0.90107(8) 0.42369(9) 0.26085(8) 0.0467(6) Uani 0.52 1 d P
C1SA C 0.8960(4) 0.4639(3) 0.2193(6) 0.051(4) Uani 0.43 1 d P
C1SB C 0.92191(16) 0.49582(15) 0.21499(18) 0.0038(9) Uiso 0.57 1 d P
C2SA C 0.2082(5) 0.2349(5) 0.3841(8) 0.048(5) Uani 0.49 1 d P
C2SB C 0.1909(6) 0.2394(6) 0.3788(7) 0.083(8) Uani 0.51 1 d P
Cl3 Cl 0.17209(12) 0.21751(10) 0.42897(13) 0.1903(14) Uani 1 1 d .
Cl2A Cl 0.17981(10) 0.21722(12) 0.32975(14) 0.1203(11) Uani 0.69 1 d P
Cl2B Cl 0.2117(5) 0.2394(4) 0.3106(7) 0.290(10) Uani 0.31 1 d P
Cl4A Cl 0.85519(8) 0.49815(7) 0.23096(10) 0.0640(7) Uani 0.65 1 d P
Cl4B Cl 0.8389(2) 0.48462(19) 0.2558(3) 0.0980(19) Uani 0.35 1 d P
H40 H 0.2126(15) 1.1242(13) 0.2969(16) 0.045(13) Uiso 1 1 d .
H38 H 0.2599(15) 1.1531(14) 0.3071(17) 0.050(14) Uiso 1 1 d .
H39 H 0.2544(18) 1.1282(16) 0.261(2) 0.073(18) Uiso 1 1 d .

loop_
_atom_site_aniso_label
_atom_site_aniso_U_11
_atom_site_aniso_U_22
_atom_site_aniso_U_33
_atom_site_aniso_U_23
_atom_site_aniso_U_13
_atom_site_aniso_U_12
U1 0.01020(6) 0.01617(6) 0.01394(6) -0.00108(5) -0.00094(5) 0.00083(5)
Fe1 0.0115(2) 0.0195(2) 0.0153(2) -0.00325(19) 0.00017(19) 0.00055(19)
Fe2 0.0119(2) 0.0194(2) 0.0162(2) -0.00027(19) -0.00175(19) -0.00046(19)
Si1 0.0141(5) 0.0143(4) 0.0215(5) -0.0018(4) 0.0012(4) 0.0011(4)
Si2 0.0168(5) 0.0251(5) 0.0255(5) -0.0111(4) -0.0019(4) 0.0018(4)
Si3 0.0181(5) 0.0158(5) 0.0266(5) 0.0034(4) -0.0033(4) -0.0001(4)
Si4 0.0159(5) 0.0291(5) 0.0207(5) 0.0093(4) -0.0005(4) 0.0019(4)
N1 0.0124(14) 0.0157(14) 0.0180(15) -0.0002(11) 0.0019(12) 0.0008(11)
N2 0.0100(14) 0.0275(16) 0.0201(15) -0.0051(13) -0.0009(12) 0.0007(12)
N3 0.0139(14) 0.0171(15) 0.0214(16) -0.0005(12) -0.0010(12) 0.0002(11)
N4 0.0129(14) 0.0253(16) 0.0183(15) 0.0013(12) -0.0024(12) -0.0002(12)
C1 0.0139(16) 0.0182(17) 0.0167(17) -0.0045(13) 0.0000(14) -0.0009(13)
C2 0.0184(18) 0.0196(17) 0.0148(17) -0.0022(14) 0.0001(14) 0.0036(14)
C3 0.0179(18) 0.033(2) 0.0175(18) -0.0063(16) -0.0056(15) 0.0064(15)
C4 0.0144(17) 0.033(2) 0.023(2) -0.0116(16) -0.0003(15) -0.0048(15)
C5 0.0190(18) 0.0191(18) 0.0213(18) -0.0065(14) 0.0030(14) -0.0028(14)
C6 0.0138(16) 0.0237(18) 0.0128(16) -0.0061(14) 0.0005(13) 0.0022(14)
C7 0.0177(18) 0.0279(19) 0.0147(17) -0.0004(15) 0.0033(14) -0.0016(15)
C8 0.0200(18) 0.028(2) 0.0193(19) -0.0020(15) 0.0040(15) -0.0028(15)
C9 0.0122(17) 0.032(2) 0.0216(19) -0.0071(15) 0.0011(14) 0.0024(15)
C10 0.0162(17) 0.0220(18) 0.0192(18) -0.0060(15) 0.0002(14) 0.0031(14)
C11 0.0159(17) 0.0187(17) 0.0165(17) 0.0031(14) -0.0002(14) -0.0018(13)
C12 0.0165(17) 0.0212(18) 0.0175(18) 0.0001(14) -0.0019(14) 0.0006(14)
C13 0.0143(17) 0.031(2) 0.0190(18) 0.0018(15) 0.0009(14) 0.0016(15)
C14 0.0169(18) 0.031(2) 0.0216(19) 0.0053(16) -0.0024(15) -0.0049(15)
C15 0.0178(18) 0.0247(19) 0.0204(19) 0.0029(15) -0.0055(15) -0.0041(15)
C16 0.0155(17) 0.0272(19) 0.0150(17) 0.0026(14) -0.0036(14) 0.0007(14)
C17 0.0149(17) 0.0222(18) 0.0168(18) 0.0020(14) -0.0021(13) 0.0005(14)
C18 0.0128(17) 0.029(2) 0.0204(18) 0.0029(15) -0.0043(14) -0.0022(15)
C19 0.024(2) 0.029(2) 0.0197(19) -0.0064(15) -0.0087(15) -0.0013(16)
C20 0.0171(18) 0.033(2) 0.0172(18) -0.0019(15) -0.0038(14) 0.0048(15)
C21 0.025(2) 0.0177(18) 0.034(2) 0.0018(16) 0.0015(17) 0.0039(15)
C22 0.0221(19) 0.0218(19) 0.031(2) -0.0026(16) -0.0004(16) 0.0049(15)
C23 0.0216(19) 0.0186(18) 0.0225(19) -0.0049(15) 0.0018(15) -0.0013(14)
C24 0.027(2) 0.033(2) 0.025(2) -0.0076(17) -0.0039(17) 0.0035(17)
C25 0.047(3) 0.027(2) 0.021(2) 0.0004(16) -0.0008(18) -0.0058(18)
C26 0.028(2) 0.027(2) 0.030(2) -0.0144(17) 0.0055(17) 0.0002(17)
C27 0.028(2) 0.027(2) 0.033(2) 0.0097(17) -0.0024(17) 0.0008(17)
C28 0.0211(19) 0.036(2) 0.036(2) 0.0118(19) -0.0034(17) -0.0021(17)
C29 0.025(2) 0.043(2) 0.023(2) 0.0096(18) 0.0006(16) 0.0085(18)
C30 0.060(3) 0.062(3) 0.034(3) 0.027(2) 0.000(2) 0.012(3)
C31 0.034(2) 0.073(3) 0.029(2) 0.002(2) -0.010(2) 0.005(2)
C32 0.049(3) 0.063(3) 0.025(2) 0.003(2) 0.000(2) 0.015(3)
C33 0.0221(19) 0.0193(19) 0.038(2) 0.0055(16) -0.0056(17) 0.0009(15)
C34 0.029(2) 0.023(2) 0.041(2) -0.0002(18) -0.0056(19) -0.0031(16)
C35 0.034(2) 0.0226(19) 0.024(2) 0.0086(16) -0.0006(17) -0.0026(16)
C36 0.062(3) 0.037(3) 0.028(2) -0.001(2) 0.004(2) -0.012(2)
C37 0.034(2) 0.054(3) 0.032(2) 0.019(2) 0.011(2) 0.000(2)
C38 0.054(3) 0.039(3) 0.038(3) 0.018(2) -0.007(2) 0.001(2)
C39 0.023(2) 0.027(2) 0.040(2) -0.0134(18) -0.0010(17) -0.0004(16)
C40 0.026(2) 0.031(2) 0.034(2) -0.0087(17) 0.0000(17) 0.0056(17)
C41 0.022(2) 0.041(2) 0.025(2) -0.0149(18) -0.0044(16) 0.0076(17)
C42 0.036(2) 0.050(3) 0.027(2) -0.012(2) -0.0056(19) 0.009(2)
C43 0.024(2) 0.048(3) 0.031(2) -0.015(2) 0.0028(18) 0.0051(19)
C44 0.038(3) 0.050(3) 0.038(3) -0.026(2) -0.005(2) 0.008(2)
U2 0.01197(6) 0.01225(6) 0.01049(6) 0.00004(5) -0.00016(5) -0.00046(5)
Fe3 0.0146(2) 0.0146(2) 0.0107(2) -0.00008(18) -0.00049(18) -0.00169(18)
Fe4 0.0137(2) 0.0166(2) 0.0114(2) 0.00030(18) -0.00036(18) -0.00089(18)
Si5 0.0192(5) 0.0130(4) 0.0148(5) 0.0009(4) -0.0013(4) -0.0023(4)
Si6 0.0220(5) 0.0159(5) 0.0171(5) 0.0007(4) -0.0010(4) -0.0055(4)
Si7 0.0163(5) 0.0142(5) 0.0206(5) -0.0012(4) -0.0014(4) 0.0024(4)
Si8 0.0161(5) 0.0207(5) 0.0158(5) -0.0022(4) -0.0002(4) 0.0035(4)
N5 0.0154(14) 0.0146(14) 0.0106(14) -0.0010(10) 0.0001(11) -0.0004(11)
N6 0.0200(16) 0.0174(14) 0.0129(14) 0.0003(11) -0.0002(12) -0.0044(11)
N7 0.0167(14) 0.0148(14) 0.0132(14) -0.0017(11) 0.0017(11) 0.0014(11)
N8 0.0159(15) 0.0220(15) 0.0123(14) -0.0011(11) 0.0005(11) 0.0006(12)
C45 0.0104(15) 0.0154(16) 0.0168(17) 0.0007(13) 0.0011(13) -0.0052(12)
C46 0.0141(16) 0.0162(17) 0.0198(18) 0.0000(13) 0.0008(13) -0.0012(13)
C47 0.0192(17) 0.0197(17) 0.0172(17) -0.0055(14) 0.0067(14) -0.0045(14)
C48 0.0229(18) 0.0211(18) 0.0114(16) 0.0014(13) 0.0020(14) -0.0078(14)
C49 0.0170(17) 0.0158(16) 0.0183(17) 0.0025(13) 0.0010(14) -0.0020(13)
C50 0.0166(17) 0.0174(17) 0.0139(17) 0.0011(13) -0.0027(14) -0.0075(13)
C51 0.0132(16) 0.0226(18) 0.0214(19) -0.0006(14) -0.0016(14) -0.0053(14)
C52 0.0189(18) 0.0232(19) 0.0187(18) 0.0040(14) -0.0079(14) -0.0039(14)
C53 0.026(2) 0.0238(18) 0.0160(18) 0.0009(15) -0.0050(15) -0.0108(16)
C54 0.0217(19) 0.0194(18) 0.0169(18) -0.0014(14) 0.0000(15) -0.0057(14)
C55 0.0129(16) 0.0172(17) 0.0148(17) -0.0004(13) -0.0009(13) 0.0026(13)
C56 0.0166(17) 0.0184(17) 0.0173(17) 0.0010(14) -0.0028(14) 0.0024(13)
C57 0.0178(17) 0.0282(19) 0.0118(17) 0.0004(14) -0.0037(14) 0.0006(15)
C58 0.0156(17) 0.0181(17) 0.0199(18) -0.0047(14) -0.0025(14) 0.0008(14)
C59 0.0112(16) 0.0180(17) 0.0188(18) 0.0005(14) 0.0012(13) -0.0006(13)
C60 0.0108(16) 0.0201(17) 0.0158(17) -0.0047(13) 0.0026(13) 0.0000(13)
C61 0.0163(17) 0.0193(17) 0.0171(17) -0.0020(14) 0.0014(14) 0.0005(14)
C62 0.0181(17) 0.029(2) 0.0134(17) -0.0012(14) 0.0031(14) 0.0013(15)
C63 0.0177(18) 0.0286(19) 0.0147(17) 0.0037(15) 0.0032(14) -0.0042(15)
C64 0.0135(17) 0.0223(18) 0.0182(18) -0.0002(14) 0.0018(14) -0.0041(14)
C65 0.027(2) 0.0166(18) 0.026(2) 0.0032(15) -0.0013(16) -0.0003(15)
C66 0.032(2) 0.0177(18) 0.0171(18) -0.0004(14) -0.0014(15) -0.0030(15)
C67 0.0196(18) 0.0213(18) 0.0215(19) 0.0032(15) -0.0006(15) -0.0063(14)
C68 0.026(2) 0.041(2) 0.031(2) 0.0072(18) 0.0091(18) -0.0111(18)
C69 0.038(3) 0.029(2) 0.044(3) 0.0042(19) 0.002(2) -0.0157(19)
C70 0.022(2) 0.036(2) 0.045(3) 0.006(2) 0.0018(18) -0.0049(18)
C71 0.031(2) 0.0187(19) 0.028(2) -0.0017(15) 0.0000(16) -0.0010(16)
C72 0.031(2) 0.0135(16) 0.0174(17) 0.0047(14) 0.0007(15) -0.0039(15)
C73 0.027(2) 0.0212(19) 0.0220(19) -0.0008(15) 0.0005(16) -0.0098(15)
C74 0.021(2) 0.045(3) 0.036(2) -0.009(2) 0.0019(18) -0.0066(18)
C75 0.026(2) 0.031(2) 0.030(2) 0.0003(17) -0.0053(17) -0.0126(17)
C76 0.035(2) 0.033(2) 0.035(2) 0.0084(19) -0.0008(19) -0.0198(19)
C77 0.028(2) 0.0229(19) 0.033(2) 0.0032(17) -0.0015(17) 0.0072(16)
C78 0.029(2) 0.0170(18) 0.026(2) -0.0057(15) -0.0011(16) 0.0043(15)
C79 0.0165(18) 0.0188(18) 0.034(2) -0.0020(15) -0.0007(16) 0.0047(14)
C80 0.0171(19) 0.027(2) 0.052(3) 0.0001(19) 0.0011(18) 0.0083(16)
C81 0.0148(18) 0.024(2) 0.050(3) 0.0001(19) 0.0012(18) -0.0005(15)
C82 0.021(2) 0.041(3) 0.046(3) -0.003(2) -0.0100(19) 0.0032(18)
C83 0.027(2) 0.025(2) 0.026(2) -0.0023(16) -0.0018(16) 0.0044(16)
C84 0.027(2) 0.0228(19) 0.0221(19) -0.0034(15) -0.0013(16) 0.0077(16)
C85 0.0171(18) 0.028(2) 0.026(2) -0.0031(16) -0.0004(15) 0.0038(15)
C86 0.025(2) 0.038(2) 0.053(3) -0.007(2) 0.008(2) -0.0097(19)
C87 0.020(2) 0.049(3) 0.043(3) 0.000(2) 0.0056(19) 0.0113(19)
C88 0.025(2) 0.063(3) 0.028(2) 0.003(2) 0.0104(18) 0.002(2)
B1 0.018(2) 0.0160(19) 0.0151(19) 0.0001(15) -0.0029(15) -0.0002(15)
C89 0.0192(17) 0.0121(16) 0.0169(17) -0.0026(13) 0.0008(14) 0.0017(13)
C90 0.0186(18) 0.0182(18) 0.025(2) 0.0016(15) -0.0032(15) 0.0005(14)
C91 0.0239(19) 0.0152(17) 0.029(2) 0.0028(15) 0.0019(16) -0.0004(14)
C92 0.0131(17) 0.0219(19) 0.033(2) -0.0057(16) 0.0012(15) -0.0016(14)
C93 0.0175(18) 0.027(2) 0.0193(18) -0.0015(15) -0.0027(15) 0.0066(15)
C94 0.0218(18) 0.0195(18) 0.0127(16) -0.0014(13) 0.0026(14) 0.0030(14)
C95 0.0207(18) 0.0167(17) 0.0161(17) 0.0004(13) -0.0051(14) -0.0050(14)
C96 0.025(2) 0.025(2) 0.0187(18) 0.0008(15) -0.0066(16) -0.0013(15)
C97 0.027(2) 0.0202(19) 0.029(2) 0.0069(16) -0.0112(17) -0.0061(15)
C98 0.029(2) 0.034(2) 0.0200(19) 0.0089(16) -0.0106(16) -0.0187(18)
C99 0.024(2) 0.035(2) 0.0176(18) 0.0009(16) -0.0032(15) -0.0140(17)
C100 0.0187(18) 0.0228(18) 0.0205(18) 0.0000(15) -0.0024(14) -0.0060(14)
C101 0.0160(17) 0.0190(17) 0.0148(17) 0.0026(13) 0.0020(13) -0.0007(13)
C102 0.0244(19) 0.0200(18) 0.0172(18) 0.0017(14) -0.0036(14) 0.0012(15)
C103 0.026(2) 0.0203(19) 0.0197(19) 0.0003(14) 0.0015(15) 0.0011(15)
C104 0.0181(18) 0.0230(19) 0.0230(19) 0.0065(15) 0.0042(15) 0.0046(14)
C105 0.0186(18) 0.0270(19) 0.0219(19) 0.0043(16) -0.0035(15) -0.0028(15)
C106 0.0191(18) 0.0192(17) 0.0170(17) 0.0016(14) 0.0021(14) -0.0013(14)
C107 0.0229(18) 0.0121(16) 0.0203(18) 0.0035(13) -0.0040(14) 0.0020(13)
C108 0.0265(19) 0.0148(17) 0.0227(19) 0.0013(14) -0.0004(15) 0.0044(14)
C109 0.042(3) 0.028(2) 0.027(2) -0.0012(17) 0.0137(19) 0.0058(18)
C110 0.061(3) 0.023(2) 0.024(2) -0.0073(16) -0.001(2) 0.004(2)
C111 0.044(3) 0.021(2) 0.027(2) -0.0035(16) -0.0117(19) -0.0007(17)
C112 0.031(2) 0.0177(18) 0.023(2) 0.0007(15) -0.0056(16) 0.0003(15)
B2 0.022(2) 0.0135(18) 0.0165(19) -0.0006(15) 0.0026(16) -0.0002(15)
C113 0.0216(17) 0.0151(16) 0.0123(16) -0.0039(13) 0.0050(14) -0.0022(13)
C114 0.027(2) 0.0174(17) 0.0130(16) -0.0043(14) 0.0044(14) 0.0016(14)
C115 0.037(2) 0.0166(18) 0.0190(19) -0.0039(14) 0.0101(16) -0.0027(16)
C116 0.029(2) 0.0197(19) 0.032(2) -0.0088(16) 0.0129(17) -0.0058(16)
C117 0.0212(19) 0.023(2) 0.028(2) -0.0085(16) 0.0021(16) 0.0006(15)
C118 0.0248(19) 0.0180(18) 0.0220(19) -0.0054(14) 0.0009(15) 0.0022(14)
C119 0.0190(18) 0.0143(17) 0.0196(18) 0.0031(13) 0.0016(14) 0.0000(13)
C120 0.0148(16) 0.0151(17) 0.0193(18) 0.0006(13) -0.0012(14) 0.0005(13)
C121 0.0131(16) 0.0201(18) 0.0205(18) 0.0015(14) 0.0012(14) 0.0014(13)
C122 0.0207(18) 0.0212(18) 0.0184(18) -0.0031(14) 0.0007(14) 0.0045(14)
C123 0.027(2) 0.0208(19) 0.033(2) -0.0093(16) 0.0069(17) -0.0083(16)
C124 0.032(2) 0.025(2) 0.029(2) -0.0106(16) 0.0172(18) -0.0094(17)
C125 0.0182(17) 0.0183(17) 0.0200(18) 0.0005(14) 0.0047(14) -0.0063(14)
C126 0.026(2) 0.0251(19) 0.0164(18) 0.0008(15) 0.0050(15) -0.0085(15)
C127 0.025(2) 0.032(2) 0.0205(19) 0.0049(16) 0.0000(16) -0.0069(16)
C128 0.0202(19) 0.032(2) 0.034(2) 0.0063(18) 0.0037(17) -0.0006(16)
C129 0.025(2) 0.028(2) 0.025(2) -0.0020(16) 0.0041(16) 0.0043(16)
C130 0.0224(19) 0.0219(18) 0.0188(18) -0.0056(14) 0.0013(15) -0.0003(15)
C131 0.0271(19) 0.0161(17) 0.0166(17) -0.0044(14) 0.0013(15) -0.0051(14)
C132 0.037(2) 0.0154(17) 0.025(2) -0.0007(15) 0.0061(17) 0.0017(16)
C133 0.049(3) 0.021(2) 0.027(2) -0.0003(16) -0.0017(19) 0.0066(18)
C134 0.061(3) 0.019(2) 0.022(2) 0.0059(16) 0.001(2) -0.0051(19)
C135 0.046(3) 0.027(2) 0.0172(19) -0.0046(16) 0.0081(18) -0.0135(18)
C136 0.033(2) 0.0196(18) 0.0209(19) -0.0031(15) 0.0028(16) -0.0046(16)
Cl1A 0.252(16) 1.00(5) 0.79(4) -0.75(4) -0.03(2) 0.17(2)
Cl1B 0.0385(12) 0.0844(18) 0.0171(9) 0.0005(11) 0.0070(9) 0.0226(12)
C1SA 0.031(6) 0.014(5) 0.106(11) 0.003(6) -0.042(7) 0.011(4)
C2SA 0.042(9) 0.021(6) 0.081(11) 0.001(6) 0.019(8) -0.008(6)
C2SB 0.085(14) 0.068(9) 0.095(13) 0.029(8) 0.086(12) 0.034(10)
Cl3 0.229(4) 0.166(3) 0.177(3) 0.008(2) 0.019(3) 0.068(3)
Cl2A 0.0709(19) 0.162(3) 0.128(3) 0.031(3) -0.0061(19) 0.008(2)
Cl2B 0.251(15) 0.153(10) 0.47(3) 0.050(13) 0.203(17) -0.006(10)
Cl4A 0.0524(14) 0.0508(13) 0.0889(19) -0.0278(13) 0.0075(13) 0.0040(11)
Cl4B 0.072(4) 0.093(4) 0.129(6) 0.003(4) 0.012(4) 0.005(3)

loop_
_atom_type_symbol
_atom_type_description
_atom_type_scat_dispersion_real
_atom_type_scat_dispersion_imag
_atom_type_scat_source
C C 0.0033 0.0016 'International Tables Vol C Tables 4.2.6.8 and 6.1.1.4'
H H 0.0000 0.0000 'International Tables Vol C Tables 4.2.6.8 and 6.1.1.4'
B B 0.0013 0.0007 'International Tables Vol C Tables 4.2.6.8 and 6.1.1.4'
N N 0.0061 0.0033 'International Tables Vol C Tables 4.2.6.8 and 6.1.1.4'
Si Si 0.0817 0.0704 'International Tables Vol C Tables 4.2.6.8 and 6.1.1.4'
Fe Fe 0.3463 0.8444 'International Tables Vol C Tables 4.2.6.8 and 6.1.1.4'
U U -9.6767 9.6646 'International Tables Vol C Tables 4.2.6.8 and 6.1.1.4'
Cl Cl 0.1484 0.1585 'International Tables Vol C Tables 4.2.6.8 and 6.1.1.4'

loop_
_geom_angle_atom_site_label_1
_geom_angle_atom_site_label_2
_geom_angle_atom_site_label_3
_geom_angle
N2 U1 N4 100.47(11)
N2 U1 N1 145.02(10)
N4 U1 N1 89.03(10)
N2 U1 N3 89.22(10)
N4 U1 N3 145.35(10)
N1 U1 N3 101.93(10)
N2 U1 C11 105.84(10)
N4 U1 C11 115.29(10)
N1 U1 C11 100.05(10)
N3 U1 C11 30.81(10)
N2 U1 C1 115.05(10)
N4 U1 C1 105.62(10)
N1 U1 C1 30.74(9)
N3 U1 C1 99.93(10)
C11 U1 C1 114.03(10)
N2 U1 C16 100.51(10)
N4 U1 C16 30.57(10)
N1 U1 C16 104.28(10)
N3 U1 C16 115.12(10)
C11 U1 C16 86.35(10)
C1 U1 C16 130.03(10)
N2 U1 C6 30.65(10)
N4 U1 C6 100.50(10)
N1 U1 C6 114.68(10)
N3 U1 C6 104.30(10)
C11 U1 C6 130.17(10)
C1 U1 C6 85.99(10)
C16 U1 C6 115.95(10)
N2 U1 Fe2 108.96(7)
N4 U1 Fe2 72.57(7)
N1 U1 Fe2 106.01(7)
N3 U1 Fe2 72.82(7)
C11 U1 Fe2 43.18(7)
C1 U1 Fe2 135.32(7)
C16 U1 Fe2 43.18(7)
C6 U1 Fe2 138.68(7)
N2 U1 Fe1 72.53(7)
N4 U1 Fe1 108.38(7)
N1 U1 Fe1 72.52(7)
N3 U1 Fe1 106.26(7)
C11 U1 Fe1 135.62(7)
C1 U1 Fe1 43.03(7)
C16 U1 Fe1 138.02(7)
C6 U1 Fe1 42.97(7)
Fe2 U1 Fe1 178.149(14)
C5 Fe1 C3 67.89(15)
C5 Fe1 C4 40.01(14)
C3 Fe1 C4 40.15(15)
C5 Fe1 C8 105.91(15)
C3 Fe1 C8 130.14(15)
C4 Fe1 C8 102.42(14)
C5 Fe1 C10 167.05(14)
C3 Fe1 C10 106.39(14)
C4 Fe1 C10 128.35(14)
C8 Fe1 C10 68.28(14)
C5 Fe1 C9 128.22(14)
C3 Fe1 C9 102.65(14)
C4 Fe1 C9 99.36(14)
C8 Fe1 C9 40.48(14)
C10 Fe1 C9 40.09(13)
C5 Fe1 C7 115.63(15)
C3 Fe1 C7 169.56(14)
C4 Fe1 C7 136.17(15)
C8 Fe1 C7 40.11(13)
C10 Fe1 C7 67.97(14)
C9 Fe1 C7 67.26(14)
C5 Fe1 C2 67.88(14)
C3 Fe1 C2 40.03(13)
C4 Fe1 C2 67.13(14)
C8 Fe1 C2 169.31(14)
C10 Fe1 C2 115.83(14)
C9 Fe1 C2 136.27(14)
C7 Fe1 C2 150.05(14)
C5 Fe1 C1 40.77(13)
C3 Fe1 C1 67.56(13)
C4 Fe1 C1 67.39(13)
C8 Fe1 C1 139.54(14)
C10 Fe1 C1 149.37(14)
C9 Fe1 C1 166.75(14)
C7 Fe1 C1 121.90(14)
C2 Fe1 C1 40.04(13)
C5 Fe1 C6 149.64(14)
C3 Fe1 C6 139.79(14)
C4 Fe1 C6 166.51(14)
C8 Fe1 C6 67.74(14)
C10 Fe1 C6 40.39(13)
C9 Fe1 C6 67.15(13)
C7 Fe1 C6 40.26(14)
C2 Fe1 C6 122.14(14)
C1 Fe1 C6 126.10(13)
C5 Fe1 U1 96.90(10)
C3 Fe1 U1 114.22(10)
C4 Fe1 U1 130.29(10)
C8 Fe1 U1 115.64(10)
C10 Fe1 U1 96.04(9)
C9 Fe1 U1 130.34(10)
C7 Fe1 U1 75.66(10)
C2 Fe1 U1 74.40(10)
C1 Fe1 U1 62.91(9)
C6 Fe1 U1 63.20(9)
C19 Fe2 C17 67.97(14)
C19 Fe2 C13 130.92(15)
C17 Fe2 C13 107.07(14)
C19 Fe2 C18 40.59(14)
C17 Fe2 C18 40.03(13)
C13 Fe2 C18 103.18(14)
C19 Fe2 C15 104.90(15)
C17 Fe2 C15 166.25(13)
C13 Fe2 C15 68.06(14)
C18 Fe2 C15 127.11(14)
C19 Fe2 C14 102.53(15)
C17 Fe2 C14 128.19(14)
C13 Fe2 C14 40.15(14)
C18 Fe2 C14 99.01(14)
C15 Fe2 C14 40.04(14)
C19 Fe2 C20 40.25(14)
C17 Fe2 C20 67.64(14)
C13 Fe2 C20 170.47(14)
C18 Fe2 C20 67.57(14)
C15 Fe2 C20 115.12(15)
C14 Fe2 C20 136.54(15)
C19 Fe2 C12 169.75(15)
C17 Fe2 C12 116.92(14)
C13 Fe2 C12 40.10(13)
C18 Fe2 C12 137.20(14)
C15 Fe2 C12 68.28(14)
C14 Fe2 C12 67.27(14)
C20 Fe2 C12 149.11(14)
C19 Fe2 C11 138.21(14)
C17 Fe2 C11 150.88(13)
C13 Fe2 C11 67.47(13)
C18 Fe2 C11 166.06(14)
C15 Fe2 C11 40.68(12)
C14 Fe2 C11 67.12(13)
C20 Fe2 C11 121.14(14)
C12 Fe2 C11 40.24(13)
C19 Fe2 C16 67.65(14)
C17 Fe2 C16 40.43(13)
C13 Fe2 C16 140.02(14)
C18 Fe2 C16 67.45(14)
C15 Fe2 C16 149.38(14)
C14 Fe2 C16 166.46(14)
C20 Fe2 C16 39.95(14)
C12 Fe2 C16 122.19(14)
C11 Fe2 C16 126.42(13)
C19 Fe2 U1 115.21(11)
C17 Fe2 U1 96.70(9)
C13 Fe2 U1 113.86(10)
C18 Fe2 U1 130.85(10)
C15 Fe2 U1 97.01(10)
C14 Fe2 U1 130.13(10)
C20 Fe2 U1 75.15(10)
C12 Fe2 U1 73.97(10)
C11 Fe2 U1 63.05(9)
C16 Fe2 U1 63.40(9)
N1 Si1 C21 111.95(15)
N1 Si1 C22 107.86(15)
C21 Si1 C22 109.52(17)
N1 Si1 C23 111.50(15)
C21 Si1 C23 107.89(17)
C22 Si1 C23 108.05(17)
N2 Si2 C40 112.08(16)
N2 Si2 C39 107.87(15)
C40 Si2 C39 108.66(19)
N2 Si2 C41 110.03(17)
C40 Si2 C41 108.84(18)
C39 Si2 C41 109.32(18)
N3 Si3 C34 112.45(17)
N3 Si3 C33 107.65(15)
C34 Si3 C33 108.98(18)
N3 Si3 C35 110.93(16)
C34 Si3 C35 107.86(18)
C33 Si3 C35 108.90(18)
N4 Si4 C28 107.96(16)
N4 Si4 C27 112.83(16)
C28 Si4 C27 108.12(19)
N4 Si4 C29 110.72(17)
C28 Si4 C29 108.89(18)
C27 Si4 C29 108.22(18)
C1 N1 Si1 116.6(2)
C1 N1 U1 93.80(19)
Si1 N1 U1 149.12(15)
C6 N2 Si2 116.4(2)
C6 N2 U1 95.00(19)
Si2 N2 U1 147.58(16)
C11 N3 Si3 115.6(2)
C11 N3 U1 93.34(19)
Si3 N3 U1 150.43(16)
C16 N4 Si4 117.1(2)
C16 N4 U1 94.3(2)
Si4 N4 U1 147.22(16)
N1 C1 C2 124.6(3)
N1 C1 C5 128.9(3)
C2 C1 C5 106.4(3)
N1 C1 Fe1 126.1(2)
C2 C1 Fe1 69.13(19)
C5 C1 Fe1 67.68(18)
N1 C1 U1 55.46(16)
C2 C1 U1 91.5(2)
C5 C1 U1 127.4(2)
Fe1 C1 U1 74.06(10)
C3 C2 C1 108.5(3)
C3 C2 Fe1 68.9(2)
C1 C2 Fe1 70.83(19)
C3 C2 H2A 125.7
C1 C2 H2A 125.7
Fe1 C2 H2A 125.7
C4 C3 C2 108.1(3)
C4 C3 Fe1 70.1(2)
C2 C3 Fe1 71.1(2)
C4 C3 H3A 125.9
C2 C3 H3A 125.9
Fe1 C3 H3A 125.9
C5 C4 C3 108.9(3)
C5 C4 Fe1 69.78(19)
C3 C4 Fe1 69.8(2)
C5 C4 H4A 125.5
C3 C4 H4A 125.5
Fe1 C4 H4A 125.5
C4 C5 C1 108.0(3)
C4 C5 Fe1 70.2(2)
C1 C5 Fe1 71.55(19)
C4 C5 H5A 126.0
C1 C5 H5A 126.0
Fe1 C5 H5A 126.0
N2 C6 C7 124.7(3)
N2 C6 C10 128.3(3)
C7 C6 C10 106.9(3)
N2 C6 Fe1 125.3(2)
C7 C6 Fe1 68.59(19)
C10 C6 Fe1 68.34(19)
N2 C6 U1 54.35(16)
C7 C6 U1 92.7(2)
C10 C6 U1 126.1(2)
Fe1 C6 U1 73.83(9)
C8 C7 C6 108.9(3)
C8 C7 Fe1 69.6(2)
C6 C7 Fe1 71.16(19)
C8 C7 H7A 125.6
C6 C7 H7A 125.6
Fe1 C7 H7A 125.6
C7 C8 C9 107.3(3)
C7 C8 Fe1 70.3(2)
C9 C8 Fe1 70.0(2)
C7 C8 H8A 126.3
C9 C8 H8A 126.3
Fe1 C8 H8A 126.3
C10 C9 C8 109.0(3)
C10 C9 Fe1 69.89(19)
C8 C9 Fe1 69.5(2)
C10 C9 H9A 125.5
C8 C9 H9A 125.5
Fe1 C9 H9A 125.5
C9 C10 C6 107.7(3)
C9 C10 Fe1 70.02(19)
C6 C10 Fe1 71.27(19)
C9 C10 H10A 126.1
C6 C10 H10A 126.1
Fe1 C10 H10A 126.1
N3 C11 C12 123.4(3)
N3 C11 C15 129.2(3)
C12 C11 C15 107.4(3)
N3 C11 Fe2 126.4(2)
C12 C11 Fe2 69.08(19)
C15 C11 Fe2 68.36(19)
N3 C11 U1 55.86(16)
C12 C11 U1 90.5(2)
C15 C11 U1 127.8(2)
Fe2 C11 U1 73.77(10)
C13 C12 C11 107.9(3)
C13 C12 Fe2 69.2(2)
C11 C12 Fe2 70.7(2)
C13 C12 H12A 126.0
C11 C12 H12A 126.0
Fe2 C12 H12A 126.0
C14 C13 C12 108.1(3)
C14 C13 Fe2 70.2(2)
C12 C13 Fe2 70.7(2)
C14 C13 H13A 125.9
C12 C13 H13A 125.9
Fe2 C13 H13A 125.9
C15 C14 C13 109.3(3)
C15 C14 Fe2 69.9(2)
C13 C14 Fe2 69.7(2)
C15 C14 H14A 125.3
C13 C14 H14A 125.4
Fe2 C14 H14A 125.3
C14 C15 C11 107.1(3)
C14 C15 Fe2 70.0(2)
C11 C15 Fe2 70.97(19)
C14 C15 H15A 126.4
C11 C15 H15A 126.4
Fe2 C15 H15A 126.4
N4 C16 C20 124.6(3)
N4 C16 C17 128.5(3)
C20 C16 C17 106.8(3)
N4 C16 Fe2 125.4(2)
C20 C16 Fe2 69.0(2)
C17 C16 Fe2 68.10(19)
N4 C16 U1 55.15(16)
C20 C16 U1 91.9(2)
C17 C16 U1 126.5(2)
Fe2 C16 U1 73.42(10)
C18 C17 C16 108.5(3)
C18 C17 Fe2 70.0(2)
C16 C17 Fe2 71.5(2)
C18 C17 H17A 125.7
C16 C17 H17A 125.7
Fe2 C17 H17A 125.7
C17 C18 C19 108.3(3)
C17 C18 Fe2 69.93(19)
C19 C18 Fe2 69.5(2)
C17 C18 H18A 125.9
C19 C18 H18A 125.9
Fe2 C18 H18A 125.9
C20 C19 C18 107.6(3)
C20 C19 Fe2 70.6(2)
C18 C19 Fe2 69.9(2)
C20 C19 H19A 126.2
C18 C19 H19A 126.2
Fe2 C19 H19A 126.2
C19 C20 C16 108.7(3)
C19 C20 Fe2 69.1(2)
C16 C20 Fe2 71.1(2)
C19 C20 H20A 125.7
C16 C20 H20A 125.7
Fe2 C20 H20A 125.7
Si1 C21 H21A 109.5
Si1 C21 H21B 109.5
H21A C21 H21B 109.5
Si1 C21 H21C 109.5
H21A C21 H21C 109.5
H21B C21 H21C 109.5
Si1 C22 H22A 109.5
Si1 C22 H22B 109.5
H22A C22 H22B 109.5
Si1 C22 H22C 109.5
H22A C22 H22C 109.5
H22B C22 H22C 109.5
C26 C23 C24 108.6(3)
C26 C23 C25 109.0(3)
C24 C23 C25 107.9(3)
C26 C23 Si1 108.6(3)
C24 C23 Si1 112.2(3)
C25 C23 Si1 110.5(2)
C23 C24 H24A 109.5
C23 C24 H24B 109.5
H24A C24 H24B 109.5
C23 C24 H24C 109.5
H24A C24 H24C 109.5
H24B C24 H24C 109.5
C23 C25 H25A 109.5
C23 C25 H25B 109.5
H25A C25 H25B 109.5
C23 C25 H25C 109.5
H25A C25 H25C 109.5
H25B C25 H25C 109.5
C23 C26 H26A 109.5
C23 C26 H26B 109.5
H26A C26 H26B 109.5
C23 C26 H26C 109.5
H26A C26 H26C 109.5
H26B C26 H26C 109.5
Si4 C27 H27A 109.5
Si4 C27 H27B 109.5
H27A C27 H27B 109.5
Si4 C27 H27C 109.5
H27A C27 H27C 109.5
H27B C27 H27C 109.5
Si4 C28 H28A 109.5
Si4 C28 H28B 109.5
H28A C28 H28B 109.5
Si4 C28 H28C 109.5
H28A C28 H28C 109.5
H28B C28 H28C 109.5
C32 C29 C30 108.8(4)
C32 C29 C31 109.4(4)
C30 C29 C31 107.6(4)
C32 C29 Si4 110.5(3)
C30 C29 Si4 109.1(3)
C31 C29 Si4 111.4(3)
C29 C30 H30A 109.5
C29 C30 H30B 109.5
H30A C30 H30B 109.5
C29 C30 H30C 109.5
H30A C30 H30C 109.5
H30B C30 H30C 109.5
C29 C31 H31A 109.5
C29 C31 H31B 109.5
H31A C31 H31B 109.5
C29 C31 H31C 109.5
H31A C31 H31C 109.5
H31B C31 H31C 109.5
C29 C32 H32A 109.5
C29 C32 H32B 109.5
H32A C32 H32B 109.5
C29 C32 H32C 109.5
H32A C32 H32C 109.5
H32B C32 H32C 109.5
Si3 C33 H33A 109.5
Si3 C33 H33B 109.5
H33A C33 H33B 109.5
Si3 C33 H33C 109.5
H33A C33 H33C 109.5
H33B C33 H33C 109.5
Si3 C34 H34A 109.5
Si3 C34 H34B 109.5
H34A C34 H34B 109.5
Si3 C34 H34C 109.5
H34A C34 H34C 109.5
H34B C34 H34C 109.5
C36 C35 C37 109.1(4)
C36 C35 C38 109.2(4)
C37 C35 C38 107.4(3)
C36 C35 Si3 111.1(3)
C37 C35 Si3 112.3(3)
C38 C35 Si3 107.7(3)
C35 C36 H36A 109.5
C35 C36 H36B 109.5
H36A C36 H36B 109.5
C35 C36 H36C 109.5
H36A C36 H36C 109.5
H36B C36 H36C 109.5
C35 C37 H37A 109.5
C35 C37 H37B 109.5
H37A C37 H37B 109.5
C35 C37 H37C 109.5
H37A C37 H37C 109.5
H37B C37 H37C 109.5
C35 C38 H40 109(2)
C35 C38 H38 112(3)
H40 C38 H38 115(3)
C35 C38 H39 116(3)
H40 C38 H39 106(4)
H38 C38 H39 98(4)
Si2 C39 H39A 109.5
Si2 C39 H39B 109.5
H39A C39 H39B 109.5
Si2 C39 H39C 109.5
H39A C39 H39C 109.5
H39B C39 H39C 109.5
Si2 C40 H40A 109.5
Si2 C40 H40B 109.5
H40A C40 H40B 109.5
Si2 C40 H40C 109.5
H40A C40 H40C 109.5
H40B C40 H40C 109.5
C42 C41 C43 108.0(4)
C42 C41 C44 109.5(3)
C43 C41 C44 109.0(3)
C42 C41 Si2 110.2(3)
C43 C41 Si2 112.2(3)
C44 C41 Si2 107.9(3)
C41 C42 H42A 109.5
C41 C42 H42B 109.5
H42A C42 H42B 109.5
C41 C42 H42C 109.5
H42A C42 H42C 109.5
H42B C42 H42C 109.5
C41 C43 H43A 109.5
C41 C43 H43B 109.5
H43A C43 H43B 109.5
C41 C43 H43C 109.5
H43A C43 H43C 109.5
H43B C43 H43C 109.5
C41 C44 H44A 109.5
C41 C44 H44B 109.5
H44A C44 H44B 109.5
C41 C44 H44C 109.5
H44A C44 H44C 109.5
H44B C44 H44C 109.5
N6 U2 N7 88.67(10)
N6 U2 N8 101.15(10)
N7 U2 N8 145.52(10)
N6 U2 N5 146.30(10)
N7 U2 N5 100.73(10)
N8 U2 N5 89.27(10)
N6 U2 C60 100.24(10)
N7 U2 C60 115.11(10)
N8 U2 C60 30.87(10)
N5 U2 C60 104.65(9)
N6 U2 C45 115.91(10)
N7 U2 C45 100.15(10)
N8 U2 C45 104.79(10)
N5 U2 C45 30.78(9)
C60 U2 C45 129.72(10)
N6 U2 C55 105.22(10)
N7 U2 C55 30.50(9)
N8 U2 C55 115.72(10)
N5 U2 C55 98.60(10)
C60 U2 C55 86.74(10)
C45 U2 C55 113.71(10)
N6 U2 C50 30.57(10)
N7 U2 C50 104.56(10)
N8 U2 C50 100.11(10)
N5 U2 C50 116.32(9)
C60 U2 C50 114.94(10)
C45 U2 C50 87.19(9)
C55 U2 C50 130.01(10)
N6 U2 Fe3 72.94(7)
N7 U2 Fe3 107.46(7)
N8 U2 Fe3 107.01(7)
N5 U2 Fe3 73.37(6)
C60 U2 Fe3 136.77(7)
C45 U2 Fe3 43.69(7)
C55 U2 Fe3 136.48(7)
C50 U2 Fe3 43.50(7)
N6 U2 Fe4 108.06(7)
N7 U2 Fe4 72.50(7)
N8 U2 Fe4 73.03(7)
N5 U2 Fe4 105.63(6)
C60 U2 Fe4 43.45(7)
C45 U2 Fe4 135.29(7)
C55 U2 Fe4 43.29(7)
C50 U2 Fe4 137.51(7)
Fe3 U2 Fe4 178.985(14)
C47 Fe3 C52 129.30(14)
C47 Fe3 C48 40.04(13)
C52 Fe3 C48 102.30(14)
C47 Fe3 C49 67.95(13)
C52 Fe3 C49 106.63(14)
C48 Fe3 C49 40.19(13)
C47 Fe3 C53 101.59(14)
C52 Fe3 C53 40.27(14)
C48 Fe3 C53 98.79(14)
C49 Fe3 C53 128.32(14)
C47 Fe3 C54 105.51(14)
C52 Fe3 C54 67.98(14)
C48 Fe3 C54 127.64(14)
C49 Fe3 C54 166.79(14)
C53 Fe3 C54 40.00(13)
C47 Fe3 C51 168.63(14)
C52 Fe3 C51 40.27(13)
C48 Fe3 C51 136.44(14)
C49 Fe3 C51 116.48(14)
C53 Fe3 C51 67.29(14)
C54 Fe3 C51 67.83(14)
C47 Fe3 C46 40.25(13)
C52 Fe3 C46 168.96(14)
C48 Fe3 C46 67.12(14)
C49 Fe3 C46 67.73(13)
C53 Fe3 C46 135.42(14)
C54 Fe3 C46 115.30(13)
C51 Fe3 C46 150.52(14)
C47 Fe3 C50 139.26(13)
C52 Fe3 C50 67.55(13)
C48 Fe3 C50 165.84(13)
C49 Fe3 C50 150.29(13)
C53 Fe3 C50 67.06(13)
C54 Fe3 C50 40.36(13)
C51 Fe3 C50 40.05(13)
C46 Fe3 C50 122.21(13)
C47 Fe3 C45 67.55(13)
C52 Fe3 C45 140.27(13)
C48 Fe3 C45 67.07(13)
C49 Fe3 C45 40.23(12)
C53 Fe3 C45 165.85(13)
C54 Fe3 C45 149.49(13)
C51 Fe3 C45 122.97(13)
C46 Fe3 C45 40.07(12)
C50 Fe3 C45 127.08(13)
C47 Fe3 U2 115.23(10)
C52 Fe3 U2 115.47(10)
C48 Fe3 U2 130.39(10)
C49 Fe3 U2 96.33(9)
C53 Fe3 U2 130.82(10)
C54 Fe3 U2 96.86(10)
C51 Fe3 U2 75.39(10)
C46 Fe3 U2 75.14(10)
C50 Fe3 U2 63.76(9)
C45 Fe3 U2 63.32(9)
C58 Fe4 C56 68.10(13)
C58 Fe4 C61 106.67(13)
C56 Fe4 C61 165.73(14)
C58 Fe4 C63 131.91(14)
C56 Fe4 C63 104.92(14)
C61 Fe4 C63 68.08(14)
C58 Fe4 C57 40.38(13)
C56 Fe4 C57 40.45(13)
C61 Fe4 C57 127.17(14)
C63 Fe4 C57 102.70(14)
C58 Fe4 C62 103.95(14)
C56 Fe4 C62 126.78(14)
C61 Fe4 C62 40.07(13)
C63 Fe4 C62 40.37(14)
C57 Fe4 C62 98.60(14)
C58 Fe4 C64 170.78(14)
C56 Fe4 C64 115.33(14)
C61 Fe4 C64 67.85(13)
C63 Fe4 C64 39.73(13)
C57 Fe4 C64 136.64(14)
C62 Fe4 C64 67.00(14)
C58 Fe4 C59 39.77(13)
C56 Fe4 C59 67.93(13)
C61 Fe4 C59 117.19(13)
C63 Fe4 C59 170.03(14)
C57 Fe4 C59 67.33(13)
C62 Fe4 C59 138.10(14)
C64 Fe4 C59 149.06(13)
C58 Fe4 C55 67.61(13)
C56 Fe4 C55 40.30(13)
C61 Fe4 C55 151.59(13)
C63 Fe4 C55 137.35(14)
C57 Fe4 C55 67.54(13)
C62 Fe4 C55 165.88(13)
C64 Fe4 C55 120.84(13)
C59 Fe4 C55 40.48(12)
C58 Fe4 C60 139.23(13)
C56 Fe4 C60 150.06(13)
C61 Fe4 C60 40.39(12)
C63 Fe4 C60 67.54(13)
C57 Fe4 C60 165.69(13)
C62 Fe4 C60 67.14(13)
C64 Fe4 C60 40.32(13)
C59 Fe4 C60 122.17(13)
C55 Fe4 C60 126.76(13)
C58 Fe4 U2 114.30(10)
C56 Fe4 U2 97.18(10)
C61 Fe4 U2 97.05(9)
C63 Fe4 U2 113.78(10)
C57 Fe4 U2 131.07(10)
C62 Fe4 U2 130.31(10)
C64 Fe4 U2 74.30(9)
C59 Fe4 U2 74.77(9)
C55 Fe4 U2 63.56(9)
C60 Fe4 U2 63.21(9)
N5 Si5 C65 113.15(15)
N5 Si5 C66 108.12(14)
C65 Si5 C66 108.28(17)
N5 Si5 C67 111.17(15)
C65 Si5 C67 106.98(16)
C66 Si5 C67 109.06(16)
N6 Si6 C72 106.79(14)
N6 Si6 C71 113.11(16)
C72 Si6 C71 109.79(17)
N6 Si6 C73 110.02(15)
C72 Si6 C73 109.17(16)
C71 Si6 C73 107.92(17)
N7 Si7 C78 107.82(15)
N7 Si7 C77 113.07(16)
C78 Si7 C77 109.42(17)
N7 Si7 C79 109.69(15)
C78 Si7 C79 108.68(17)
C77 Si7 C79 108.08(17)
N8 Si8 C84 107.92(15)
N8 Si8 C83 112.14(15)
C84 Si8 C83 110.00(17)
N8 Si8 C85 111.03(15)
C84 Si8 C85 108.34(17)
C83 Si8 C85 107.36(17)
C45 N5 Si5 116.2(2)
C45 N5 U2 92.90(18)
Si5 N5 U2 149.47(15)
C50 N6 Si6 118.4(2)
C50 N6 U2 94.54(19)
Si6 N6 U2 145.89(16)
C55 N7 Si7 116.8(2)
C55 N7 U2 94.37(19)
Si7 N7 U2 148.20(15)
C60 N8 Si8 116.9(2)
C60 N8 U2 93.21(19)
Si8 N8 U2 148.97(16)
N5 C45 C46 124.6(3)
N5 C45 C49 128.5(3)
C46 C45 C49 106.9(3)
N5 C45 Fe3 126.3(2)
C46 C45 Fe3 68.69(18)
C49 C45 Fe3 68.03(18)
N5 C45 U2 56.32(15)
C46 C45 U2 91.6(2)
C49 C45 U2 125.9(2)
Fe3 C45 U2 72.99(9)
C47 C46 C45 108.2(3)
C47 C46 Fe3 68.72(19)
C45 C46 Fe3 71.24(18)
C47 C46 H46A 125.9
C45 C46 H46A 125.9
Fe3 C46 H46A 125.9
C48 C47 C46 108.0(3)
C48 C47 Fe3 70.31(19)
C46 C47 Fe3 71.04(19)
C48 C47 H47A 126.0
C46 C47 H47A 126.0
Fe3 C47 H47A 126.0
C47 C48 C49 109.1(3)
C47 C48 Fe3 69.65(19)
C49 C48 Fe3 70.15(19)
C47 C48 H48A 125.5
C49 C48 H48A 125.5
Fe3 C48 H48A 125.5
C48 C49 C45 107.7(3)
C48 C49 Fe3 69.67(19)
C45 C49 Fe3 71.74(18)
C48 C49 H49A 126.1
C45 C49 H49A 126.1
Fe3 C49 H49A 126.1
N6 C50 C51 124.0(3)
N6 C50 C54 128.8(3)
C51 C50 C54 107.1(3)
N6 C50 Fe3 124.6(2)
C51 C50 Fe3 68.76(18)
C54 C50 Fe3 68.28(18)
N6 C50 U2 54.89(15)
C51 C50 U2 91.5(2)
C54 C50 U2 126.0(2)
Fe3 C50 U2 72.74(9)
C52 C51 C50 108.2(3)
C52 C51 Fe3 68.8(2)
C50 C51 Fe3 71.19(19)
C52 C51 H51A 125.9
C50 C51 H51A 125.9
Fe3 C51 H51A 125.9
C53 C52 C51 108.0(3)
C53 C52 Fe3 70.5(2)
C51 C52 Fe3 70.90(19)
C53 C52 H52A 126.0
C51 C52 H52A 126.0
Fe3 C52 H52A 126.0
C54 C53 C52 108.8(3)
C54 C53 Fe3 70.05(19)
C52 C53 Fe3 69.21(19)
C54 C53 H53A 125.6
C52 C53 H53A 125.6
Fe3 C53 H53A 125.6
C53 C54 C50 107.8(3)
C53 C54 Fe3 69.95(19)
C50 C54 Fe3 71.36(18)
C53 C54 H54A 126.1
C50 C54 H54A 126.1
Fe3 C54 H54A 126.1
N7 C55 C56 128.9(3)
N7 C55 C59 124.1(3)
C56 C55 C59 106.9(3)
N7 C55 Fe4 124.8(2)
C56 C55 Fe4 68.19(18)
C59 C55 Fe4 69.11(18)
N7 C55 U2 55.13(16)
C56 C55 U2 127.2(2)
C59 C55 U2 90.78(19)
Fe4 C55 U2 73.15(9)
C57 C56 C55 108.2(3)
C57 C56 Fe4 70.02(19)
C55 C56 Fe4 71.52(18)
C57 C56 H56A 125.9
C55 C56 H56A 125.9
Fe4 C56 H56A 125.9
C58 C57 C56 107.9(3)
C58 C57 Fe4 69.40(19)
C56 C57 Fe4 69.53(19)
C58 C57 H57A 126.0
C56 C57 H57A 126.0
Fe4 C57 H57A 126.0
C59 C58 C57 108.8(3)
C59 C58 Fe4 71.32(19)
C57 C58 Fe4 70.23(19)
C59 C58 H58A 125.6
C57 C58 H58A 125.6
Fe4 C58 H58A 125.6
C58 C59 C55 108.1(3)
C58 C59 Fe4 68.91(19)
C55 C59 Fe4 70.41(18)
C58 C59 H59A 126.0
C55 C59 H59A 125.9
Fe4 C59 H59A 126.0
N8 C60 C61 129.0(3)
N8 C60 C64 124.4(3)
C61 C60 C64 106.6(3)
N8 C60 Fe4 125.7(2)
C61 C60 Fe4 68.06(19)
C64 C60 Fe4 68.82(19)
N8 C60 U2 55.92(16)
C61 C60 U2 127.5(2)
C64 C60 U2 90.5(2)
Fe4 C60 U2 73.34(9)
C62 C61 C60 108.0(3)
C62 C61 Fe4 70.19(19)
C60 C61 Fe4 71.55(19)
C62 C61 H61A 126.0
C60 C61 H61A 126.0
Fe4 C61 H61A 126.0
C61 C62 C63 108.7(3)
C61 C62 Fe4 69.74(19)
C63 C62 Fe4 69.58(19)
C61 C62 H62A 125.6
C63 C62 H62A 125.6
Fe4 C62 H62A 125.6
C64 C63 C62 107.9(3)
C64 C63 Fe4 70.89(19)
C62 C63 Fe4 70.04(19)
C64 C63 H63A 126.0
C62 C63 H63A 126.0
Fe4 C63 H63A 126.0
C63 C64 C60 108.7(3)
C63 C64 Fe4 69.38(19)
C60 C64 Fe4 70.85(18)
C63 C64 H64A 125.6
C60 C64 H64A 125.6
Fe4 C64 H64A 125.6
Si5 C65 H65A 109.5
Si5 C65 H65B 109.5
H65A C65 H65B 109.5
Si5 C65 H65C 109.5
H65A C65 H65C 109.5
H65B C65 H65C 109.5
Si5 C66 H66A 109.5
Si5 C66 H66B 109.5
H66A C66 H66B 109.5
Si5 C66 H66C 109.5
H66A C66 H66C 109.5
H66B C66 H66C 109.5
C70 C67 C68 108.6(3)
C70 C67 C69 108.9(3)
C68 C67 C69 107.9(3)
C70 C67 Si5 110.1(2)
C68 C67 Si5 112.8(2)
C69 C67 Si5 108.5(3)
C67 C68 H68A 109.5
C67 C68 H68B 109.5
H68A C68 H68B 109.5
C67 C68 H68C 109.5
H68A C68 H68C 109.5
H68B C68 H68C 109.5
C67 C69 H69A 109.5
C67 C69 H69B 109.5
H69A C69 H69B 109.5
C67 C69 H69C 109.5
H69A C69 H69C 109.5
H69B C69 H69C 109.5
C67 C70 H70A 109.5
C67 C70 H70B 109.5
H70A C70 H70B 109.5
C67 C70 H70C 109.5
H70A C70 H70C 109.5
H70B C70 H70C 109.5
Si6 C71 H71B 109.5
Si6 C71 H71C 109.5
H71B C71 H71C 109.5
Si6 C71 H71A 109.5
H71B C71 H71A 109.5
H71C C71 H71A 109.5
Si6 C72 H72A 109.5
Si6 C72 H72B 109.5
H72A C72 H72B 109.5
Si6 C72 H72C 109.5
H72A C72 H72C 109.5
H72B C72 H72C 109.5
C74 C73 C76 109.2(3)
C74 C73 C75 108.1(3)
C76 C73 C75 109.0(3)
C74 C73 Si6 110.3(2)
C76 C73 Si6 108.7(3)
C75 C73 Si6 111.5(3)
C73 C74 H74A 109.5
C73 C74 H74B 109.5
H74A C74 H74B 109.5
C73 C74 H74C 109.5
H74A C74 H74C 109.5
H74B C74 H74C 109.5
C73 C75 H75A 109.5
C73 C75 H75B 109.5
H75A C75 H75B 109.5
C73 C75 H75C 109.5
H75A C75 H75C 109.5
H75B C75 H75C 109.5
C73 C76 H76A 109.5
C73 C76 H76B 109.5
H76A C76 H76B 109.5
C73 C76 H76C 109.5
H76A C76 H76C 109.5
H76B C76 H76C 109.5
Si7 C77 H77A 109.5
Si7 C77 H77B 109.5
H77A C77 H77B 109.5
Si7 C77 H77C 109.5
H77A C77 H77C 109.5
H77B C77 H77C 109.5
Si7 C78 H78A 109.5
Si7 C78 H78B 109.5
H78A C78 H78B 109.5
Si7 C78 H78C 109.5
H78A C78 H78C 109.5
H78B C78 H78C 109.5
C81 C79 C82 108.8(3)
C81 C79 C80 108.4(3)
C82 C79 C80 108.8(3)
C81 C79 Si7 109.7(2)
C82 C79 Si7 112.6(3)
C80 C79 Si7 108.4(3)
C79 C80 H80A 109.5
C79 C80 H80B 109.5
H80A C80 H80B 109.5
C79 C80 H80C 109.5
H80A C80 H80C 109.5
H80B C80 H80C 109.5
C79 C81 H81A 109.5
C79 C81 H81B 109.5
H81A C81 H81B 109.5
C79 C81 H81C 109.5
H81A C81 H81C 109.5
H81B C81 H81C 109.5
C79 C82 H82A 109.5
C79 C82 H82B 109.5
H82A C82 H82B 109.5
C79 C82 H82C 109.5
H82A C82 H82C 109.5
H82B C82 H82C 109.5
Si8 C83 H83A 109.5
Si8 C83 H83B 109.5
H83A C83 H83B 109.5
Si8 C83 H83C 109.5
H83A C83 H83C 109.5
H83B C83 H83C 109.5
Si8 C84 H84A 109.5
Si8 C84 H84B 109.5
H84A C84 H84B 109.5
Si8 C84 H84C 109.5
H84A C84 H84C 109.5
H84B C84 H84C 109.5
C86 C85 C88 108.7(3)
C86 C85 C87 108.6(3)
C88 C85 C87 108.2(3)
C86 C85 Si8 110.6(3)
C88 C85 Si8 112.6(3)
C87 C85 Si8 108.1(3)
C85 C86 H86A 109.5
C85 C86 H86B 109.5
H86A C86 H86B 109.5
C85 C86 H86C 109.5
H86A C86 H86C 109.5
H86B C86 H86C 109.5
C85 C87 H87A 109.5
C85 C87 H87B 109.5
H87A C87 H87B 109.5
C85 C87 H87C 109.5
H87A C87 H87C 109.5
H87B C87 H87C 109.5
C85 C88 H88A 109.5
C85 C88 H88B 109.5
H88A C88 H88B 109.5
C85 C88 H88C 109.5
H88A C88 H88C 109.5
H88B C88 H88C 109.5
C107 B1 C95 109.5(3)
C107 B1 C101 109.0(3)
C95 B1 C101 110.1(3)
C107 B1 C89 110.0(3)
C95 B1 C89 109.0(3)
C101 B1 C89 109.2(3)
C94 C89 C90 114.6(3)
C94 C89 B1 124.7(3)
C90 C89 B1 120.7(3)
C91 C90 C89 122.6(3)
C91 C90 H90A 118.7
C89 C90 H90A 118.7
C92 C91 C90 120.7(3)
C92 C91 H91A 119.6
C90 C91 H91A 119.7
C91 C92 C93 118.8(3)
C91 C92 H92A 120.6
C93 C92 H92A 120.6
C92 C93 C94 119.8(3)
C92 C93 H93A 120.1
C94 C93 H93A 120.1
C93 C94 C89 123.4(3)
C93 C94 H94A 118.3
C89 C94 H94A 118.3
C100 C95 C96 115.2(3)
C100 C95 B1 125.3(3)
C96 C95 B1 119.5(3)
C97 C96 C95 123.0(4)
C97 C96 H96A 118.5
C95 C96 H96A 118.5
C98 C97 C96 119.6(4)
C98 C97 H97A 120.2
C96 C97 H97A 120.2
C97 C98 C99 119.9(3)
C97 C98 H98A 120.1
C99 C98 H98A 120.1
C98 C99 C100 119.2(4)
C98 C99 H99A 120.4
C100 C99 H99A 120.4
C95 C100 C99 123.1(3)
C95 C100 H10B 118.5
C99 C100 H10B 118.5
C106 C101 C102 114.6(3)
C106 C101 B1 123.5(3)
C102 C101 B1 121.8(3)
C103 C102 C101 123.6(3)
C103 C102 H10C 118.2
C101 C102 H10C 118.2
C104 C103 C102 119.5(3)
C104 C103 H10D 120.2
C102 C103 H10D 120.2
C103 C104 C105 118.8(3)
C103 C104 H10E 120.6
C105 C104 H10E 120.6
C104 C105 C106 120.9(3)
C104 C105 H10F 119.6
C106 C105 H10F 119.6
C105 C106 C101 122.6(3)
C105 C106 H10G 118.7
C101 C106 H10G 118.7
C108 C107 C112 115.5(3)
C108 C107 B1 124.3(3)
C112 C107 B1 120.1(3)
C109 C108 C107 122.3(4)
C109 C108 H10H 118.8
C107 C108 H10H 118.8
C110 C109 C108 120.7(4)
C110 C109 H10I 119.7
C108 C109 H10I 119.7
C109 C110 C111 119.1(4)
C109 C110 H11A 120.5
C111 C110 H11A 120.5
C110 C111 C112 119.8(4)
C110 C111 H11B 120.1
C112 C111 H11B 120.1
C111 C112 C107 122.6(4)
C111 C112 H11C 118.7
C107 C112 H11C 118.7
C125 B2 C113 107.6(3)
C125 B2 C131 111.8(3)
C113 B2 C131 112.0(3)
C125 B2 C119 110.6(3)
C113 B2 C119 108.7(3)
C131 B2 C119 106.1(3)
C114 C113 C118 115.2(3)
C114 C113 B2 121.1(3)
C118 C113 B2 123.2(3)
C115 C114 C113 123.0(4)
C115 C114 H11D 118.5
C113 C114 H11D 118.5
C114 C115 C116 119.8(3)
C114 C115 H11E 120.1
C116 C115 H11E 120.1
C117 C116 C115 118.8(3)
C117 C116 H11F 120.6
C115 C116 H11F 120.6
C116 C117 C118 120.9(4)
C116 C117 H11G 119.6
C118 C117 H11G 119.6
C117 C118 C113 122.1(3)
C117 C118 H11H 118.9
C113 C118 H11H 118.9
C120 C119 C124 114.8(3)
C120 C119 B2 125.4(3)
C124 C119 B2 119.8(3)
C119 C120 C121 122.3(3)
C119 C120 H12B 118.8
C121 C120 H12B 118.8
C122 C121 C120 121.0(3)
C122 C121 H12C 119.5
C120 C121 H12C 119.5
C123 C122 C121 118.4(3)
C123 C122 H12D 120.8
C121 C122 H12D 120.8
C122 C123 C124 119.9(3)
C122 C123 H12E 120.1
C124 C123 H12E 120.1
C123 C124 C119 123.4(3)
C123 C124 H12F 118.3
C119 C124 H12F 118.3
C126 C125 C130 114.6(3)
C126 C125 B2 125.7(3)
C130 C125 B2 119.5(3)
C127 C126 C125 123.0(3)
C127 C126 H12G 118.5
C125 C126 H12G 118.5
C128 C127 C126 120.1(4)
C128 C127 H12H 120.0
C126 C127 H12H 120.0
C129 C128 C127 118.7(4)
C129 C128 H12I 120.6
C127 C128 H12I 120.6
C130 C129 C128 120.5(4)
C130 C129 H12J 119.8
C128 C129 H12J 119.8
C129 C130 C125 123.1(3)
C129 C130 H13B 118.5
C125 C130 H13B 118.5
C132 C131 C136 115.2(3)
C132 C131 B2 119.6(3)
C136 C131 B2 125.2(3)
C133 C132 C131 122.9(4)
C133 C132 H13C 118.6
C131 C132 H13C 118.6
C134 C133 C132 120.2(4)
C134 C133 H13D 119.9
C132 C133 H13D 119.9
C135 C134 C133 118.6(4)
C135 C134 H13E 120.7
C133 C134 H13E 120.7
C134 C135 C136 120.9(4)
C134 C135 H13F 119.6
C136 C135 H13F 119.6
C135 C136 C131 122.3(4)
C135 C136 H13G 118.9
C131 C136 H13G 118.8
C1SA Cl1A Cl1B 121(2)
C1SA Cl1A C1SB 61(2)
Cl1B Cl1A C1SB 163.5(12)
C1SA Cl1A Cl4A 54.9(18)
Cl1B Cl1A Cl4A 124.0(13)
C1SB Cl1A Cl4A 71.5(11)
C1SA Cl1A Cl4B 73.4(19)
Cl1B Cl1A Cl4B 100.3(12)
C1SB Cl1A Cl4B 96.0(11)
Cl4A Cl1A Cl4B 25.6(2)
Cl1A Cl1B C1SA 20.5(9)
Cl1A C1SA C1SB 91(2)
Cl1A C1SA Cl4A 105(2)
C1SB C1SA Cl4A 87.0(6)
Cl1A C1SA Cl1B 38(2)
C1SB C1SA Cl1B 126.5(8)
Cl4A C1SA Cl1B 115.1(10)
Cl1A C1SA Cl4B 88(2)
C1SB C1SA Cl4B 107.0(8)
Cl4A C1SA Cl4B 26.0(3)
Cl1B C1SA Cl4B 89.5(7)
C1SA C1SB Cl1A 28.6(9)
C1SA C1SB Cl4A 54.3(6)
Cl1A C1SB Cl4A 65.6(6)
C2SB C2SA Cl3 71(3)
C2SB C2SA Cl2A 55(4)
Cl3 C2SA Cl2A 100.7(8)
C2SB C2SA Cl2B 77(4)
Cl3 C2SA Cl2B 139.5(10)
Cl2A C2SA Cl2B 39.2(6)
C2SA C2SB Cl2A 108(4)
C2SA C2SB Cl3 90(4)
Cl2A C2SB Cl3 117.2(13)
C2SA C2SB Cl2B 87(4)
Cl2A C2SB Cl2B 41.3(6)
Cl3 C2SB Cl2B 154.6(14)
C2SB Cl3 C2SA 18.8(9)
Cl2B Cl2A C2SB 86.7(11)
Cl2B Cl2A C2SA 79.2(11)
C2SB Cl2A C2SA 17.1(7)
Cl2A Cl2B C2SB 52.0(9)
Cl2A Cl2B C2SA 61.5(8)
C2SB Cl2B C2SA 16.0(7)
Cl4B Cl4A C1SA 102.8(7)
Cl4B Cl4A Cl1A 89.7(9)
C1SA Cl4A Cl1A 20.2(8)
Cl4B Cl4A C1SB 130.2(5)
C1SA Cl4A C1SB 38.7(4)
Cl1A Cl4A C1SB 42.9(8)
Cl4A Cl4B C1SA 51.1(5)
Cl4A Cl4B Cl1A 64.7(9)
C1SA Cl4B Cl1A 18.8(7)

loop_
_geom_bond_atom_site_label_1
_geom_bond_atom_site_label_2
_geom_bond_distance
U1 N2 2.250(3)
U1 N4 2.269(3)
U1 N1 2.269(3)
U1 N3 2.275(3)
U1 C11 2.744(3)
U1 C1 2.749(3)
U1 C16 2.757(3)
U1 C6 2.759(3)
U1 Fe2 2.9556(5)
U1 Fe1 2.9686(5)
Fe1 C5 2.054(3)
Fe1 C3 2.056(3)
Fe1 C4 2.060(3)
Fe1 C8 2.063(4)
Fe1 C10 2.068(3)
Fe1 C9 2.069(3)
Fe1 C7 2.072(3)
Fe1 C2 2.084(3)
Fe1 C1 2.107(3)
Fe1 C6 2.107(3)
Fe2 C19 2.062(3)
Fe2 C17 2.065(3)
Fe2 C13 2.066(4)
Fe2 C18 2.066(3)
Fe2 C15 2.071(4)
Fe2 C14 2.072(4)
Fe2 C20 2.082(4)
Fe2 C12 2.085(3)
Fe2 C11 2.106(3)
Fe2 C16 2.110(3)
Si1 N1 1.753(3)
Si1 C21 1.865(4)
Si1 C22 1.873(4)
Si1 C23 1.894(4)
Si2 N2 1.765(3)
Si2 C40 1.863(4)
Si2 C39 1.872(4)
Si2 C41 1.902(4)
Si3 N3 1.759(3)
Si3 C34 1.867(4)
Si3 C33 1.880(4)
Si3 C35 1.905(4)
Si4 N4 1.762(3)
Si4 C28 1.864(4)
Si4 C27 1.872(4)
Si4 C29 1.900(4)
N1 C1 1.408(4)
N2 C6 1.412(4)
N3 C11 1.408(4)
N4 C16 1.406(4)
C1 C2 1.435(5)
C1 C5 1.450(5)
C2 C3 1.417(5)
C2 H2A 1.0000
C3 C4 1.413(5)
C3 H3A 1.0000
C4 C5 1.408(5)
C4 H4A 1.0000
C5 H5A 1.0000
C6 C7 1.438(5)
C6 C10 1.442(5)
C7 C8 1.418(5)
C7 H7A 1.0000
C8 C9 1.430(5)
C8 H8A 1.0000
C9 C10 1.418(5)
C9 H9A 1.0000
C10 H10A 1.0000
C11 C12 1.442(5)
C11 C15 1.452(5)
C12 C13 1.423(5)
C12 H12A 1.0000
C13 C14 1.420(5)
C13 H13A 1.0000
C14 C15 1.418(5)
C14 H14A 1.0000
C15 H15A 1.0000
C16 C20 1.432(5)
C16 C17 1.443(5)
C17 C18 1.414(5)
C17 H17A 1.0000
C18 C19 1.432(5)
C18 H18A 1.0000
C19 C20 1.426(5)
C19 H19A 1.0000
C20 H20A 1.0000
C21 H21A 0.9800
C21 H21B 0.9800
C21 H21C 0.9800
C22 H22A 0.9800
C22 H22B 0.9800
C22 H22C 0.9800
C23 C26 1.529(5)
C23 C24 1.535(5)
C23 C25 1.543(5)
C24 H24A 0.9800
C24 H24B 0.9800
C24 H24C 0.9800
C25 H25A 0.9800
C25 H25B 0.9800
C25 H25C 0.9800
C26 H26A 0.9800
C26 H26B 0.9800
C26 H26C 0.9800
C27 H27A 0.9800
C27 H27B 0.9800
C27 H27C 0.9800
C28 H28A 0.9800
C28 H28B 0.9800
C28 H28C 0.9800
C29 C32 1.517(6)
C29 C30 1.540(6)
C29 C31 1.545(6)
C30 H30A 0.9800
C30 H30B 0.9800
C30 H30C 0.9800
C31 H31A 0.9800
C31 H31B 0.9800
C31 H31C 0.9800
C32 H32A 0.9800
C32 H32B 0.9800
C32 H32C 0.9800
C33 H33A 0.9800
C33 H33B 0.9800
C33 H33C 0.9800
C34 H34A 0.9800
C34 H34B 0.9800
C34 H34C 0.9800
C35 C36 1.518(6)
C35 C37 1.544(5)
C35 C38 1.547(6)
C36 H36A 0.9800
C36 H36B 0.9800
C36 H36C 0.9800
C37 H37A 0.9800
C37 H37B 0.9800
C37 H37C 0.9800
C38 H40 1.07(5)
C38 H38 1.04(5)
C38 H39 1.01(6)
C39 H39A 0.9800
C39 H39B 0.9800
C39 H39C 0.9800
C40 H40A 0.9800
C40 H40B 0.9800
C40 H40C 0.9800
C41 C42 1.529(6)
C41 C43 1.532(5)
C41 C44 1.558(5)
C42 H42A 0.9800
C42 H42B 0.9800
C42 H42C 0.9800
C43 H43A 0.9800
C43 H43B 0.9800
C43 H43C 0.9800
C44 H44A 0.9800
C44 H44B 0.9800
C44 H44C 0.9800
U2 N6 2.262(3)
U2 N7 2.263(3)
U2 N8 2.272(3)
U2 N5 2.285(3)
U2 C60 2.739(3)
U2 C45 2.743(3)
U2 C55 2.750(3)
U2 C50 2.757(3)
U2 Fe3 2.9352(5)
U2 Fe4 2.9394(5)
Fe3 C47 2.056(3)
Fe3 C52 2.056(3)
Fe3 C48 2.064(3)
Fe3 C49 2.071(3)
Fe3 C53 2.073(3)
Fe3 C54 2.075(3)
Fe3 C51 2.083(3)
Fe3 C46 2.086(3)
Fe3 C50 2.116(3)
Fe3 C45 2.120(3)
Fe4 C58 2.057(3)
Fe4 C56 2.062(3)
Fe4 C61 2.063(3)
Fe4 C63 2.063(3)
Fe4 C57 2.068(3)
Fe4 C62 2.069(3)
Fe4 C64 2.083(3)
Fe4 C59 2.089(3)
Fe4 C55 2.106(3)
Fe4 C60 2.110(3)
Si5 N5 1.753(3)
Si5 C65 1.865(4)
Si5 C66 1.866(4)
Si5 C67 1.911(4)
Si6 N6 1.762(3)
Si6 C72 1.859(4)
Si6 C71 1.868(4)
Si6 C73 1.906(4)
Si7 N7 1.758(3)
Si7 C78 1.865(4)
Si7 C77 1.891(4)
Si7 C79 1.901(4)
Si8 N8 1.753(3)
Si8 C84 1.867(4)
Si8 C83 1.875(4)
Si8 C85 1.905(4)
N5 C45 1.406(4)
N6 C50 1.406(4)
N7 C55 1.400(4)
N8 C60 1.408(4)
C45 C46 1.442(4)
C45 C49 1.442(5)
C46 C47 1.425(5)
C46 H46A 1.0000
C47 C48 1.411(5)
C47 H47A 1.0000
C48 C49 1.420(5)
C48 H48A 1.0000
C49 H49A 1.0000
C50 C51 1.438(5)
C50 C54 1.446(5)
C51 C52 1.425(5)
C51 H51A 1.0000
C52 C53 1.422(5)
C52 H52A 1.0000
C53 C54 1.418(5)
C53 H53A 1.0000
C54 H54A 1.0000
C55 C56 1.436(5)
C55 C59 1.451(4)
C56 C57 1.428(5)
C56 H56A 1.0000
C57 C58 1.424(5)
C57 H57A 1.0000
C58 C59 1.410(5)
C58 H58A 1.0000
C59 H59A 1.0000
C60 C61 1.441(5)
C60 C64 1.445(5)
C61 C62 1.416(5)
C61 H61A 1.0000
C62 C63 1.426(5)
C62 H62A 1.0000
C63 C64 1.409(5)
C63 H63A 1.0000
C64 H64A 1.0000
C65 H65A 0.9800
C65 H65B 0.9800
C65 H65C 0.9800
C66 H66A 0.9800
C66 H66B 0.9800
C66 H66C 0.9800
C67 C70 1.529(5)
C67 C68 1.531(5)
C67 C69 1.548(5)
C68 H68A 0.9800
C68 H68B 0.9800
C68 H68C 0.9800
C69 H69A 0.9800
C69 H69B 0.9800
C69 H69C 0.9800
C70 H70A 0.9800
C70 H70B 0.9800
C70 H70C 0.9800
C71 H71B 0.9800
C71 H71C 0.9800
C71 H71A 0.9800
C72 H72A 0.9800
C72 H72B 0.9800
C72 H72C 0.9800
C73 C74 1.523(5)
C73 C76 1.532(5)
C73 C75 1.536(5)
C74 H74A 0.9800
C74 H74B 0.9800
C74 H74C 0.9800
C75 H75A 0.9800
C75 H75B 0.9800
C75 H75C 0.9800
C76 H76A 0.9800
C76 H76B 0.9800
C76 H76C 0.9800
C77 H77A 0.9800
C77 H77B 0.9800
C77 H77C 0.9800
C78 H78A 0.9800
C78 H78B 0.9800
C78 H78C 0.9800
C79 C81 1.530(5)
C79 C82 1.533(6)
C79 C80 1.541(5)
C80 H80A 0.9800
C80 H80B 0.9800
C80 H80C 0.9800
C81 H81A 0.9800
C81 H81B 0.9800
C81 H81C 0.9800
C82 H82A 0.9800
C82 H82B 0.9800
C82 H82C 0.9800
C83 H83A 0.9800
C83 H83B 0.9800
C83 H83C 0.9800
C84 H84A 0.9800
C84 H84B 0.9800
C84 H84C 0.9800
C85 C86 1.523(5)
C85 C88 1.537(5)
C85 C87 1.542(5)
C86 H86A 0.9800
C86 H86B 0.9800
C86 H86C 0.9800
C87 H87A 0.9800
C87 H87B 0.9800
C87 H87C 0.9800
C88 H88A 0.9800
C88 H88B 0.9800
C88 H88C 0.9800
B1 C107 1.646(5)
B1 C95 1.646(5)
B1 C101 1.653(5)
B1 C89 1.659(5)
C89 C94 1.400(5)
C89 C90 1.408(5)
C90 C91 1.389(5)
C90 H90A 0.9500
C91 C92 1.379(5)
C91 H91A 0.9500
C92 C93 1.383(5)
C92 H92A 0.9500
C93 C94 1.392(5)
C93 H93A 0.9500
C94 H94A 0.9500
C95 C100 1.390(5)
C95 C96 1.417(5)
C96 C97 1.387(5)
C96 H96A 0.9500
C97 C98 1.382(6)
C97 H97A 0.9500
C98 C99 1.394(5)
C98 H98A 0.9500
C99 C100 1.402(5)
C99 H99A 0.9500
C100 H10B 0.9500
C101 C106 1.397(5)
C101 C102 1.405(5)
C102 C103 1.395(5)
C102 H10C 0.9500
C103 C104 1.381(5)
C103 H10D 0.9500
C104 C105 1.382(5)
C104 H10E 0.9500
C105 C106 1.390(5)
C105 H10F 0.9500
C106 H10G 0.9500
C107 C108 1.397(5)
C107 C112 1.405(5)
C108 C109 1.395(5)
C108 H10H 0.9500
C109 C110 1.377(6)
C109 H10I 0.9500
C110 C111 1.384(6)
C110 H11A 0.9500
C111 C112 1.399(5)
C111 H11B 0.9500
C112 H11C 0.9500
B2 C125 1.647(5)
B2 C113 1.654(5)
B2 C131 1.655(5)
B2 C119 1.658(5)
C113 C114 1.398(5)
C113 C118 1.404(5)
C114 C115 1.387(5)
C114 H11D 0.9500
C115 C116 1.391(5)
C115 H11E 0.9500
C116 C117 1.369(5)
C116 H11F 0.9500
C117 C118 1.391(5)
C117 H11G 0.9500
C118 H11H 0.9500
C119 C120 1.393(5)
C119 C124 1.398(5)
C120 C121 1.392(5)
C120 H12B 0.9500
C121 C122 1.381(5)
C121 H12C 0.9500
C122 C123 1.375(5)
C122 H12D 0.9500
C123 C124 1.393(5)
C123 H12E 0.9500
C124 H12F 0.9500
C125 C126 1.403(5)
C125 C130 1.410(5)
C126 C127 1.390(5)
C126 H12G 0.9500
C127 C128 1.388(5)
C127 H12H 0.9500
C128 C129 1.384(5)
C128 H12I 0.9500
C129 C130 1.378(5)
C129 H12J 0.9500
C130 H13B 0.9500
C131 C132 1.407(5)
C131 C136 1.409(5)
C132 C133 1.395(5)
C132 H13C 0.9500
C133 C134 1.392(6)
C133 H13D 0.9500
C134 C135 1.383(6)
C134 H13E 0.9500
C135 C136 1.396(5)
C135 H13F 0.9500
C136 H13G 0.9500
Cl1A C1SA 0.73(3)
Cl1A Cl1B 1.29(3)
Cl1A C1SB 1.53(3)
Cl1A Cl4A 2.047(19)
Cl1A Cl4B 2.265(15)
Cl1B C1SA 1.780(12)
C1SA C1SB 1.333(12)
C1SA Cl4A 1.733(13)
C1SA Cl4B 2.171(17)
C1SB Cl4A 2.132(6)
C2SA C2SB 0.58(2)
C2SA Cl3 1.794(19)
C2SA Cl2A 1.87(2)
C2SA Cl2B 2.09(3)
C2SB Cl2A 1.61(2)
C2SB Cl3 1.699(17)
C2SB Cl2B 2.04(3)
Cl2A Cl2B 1.348(11)
Cl4A Cl4B 0.978(6)

loop_
_geom_torsion_atom_site_label_1
_geom_torsion_atom_site_label_2
_geom_torsion_atom_site_label_3
_geom_torsion_atom_site_label_4
_geom_torsion
N2 U1 Fe1 C5 -165.68(13)
N4 U1 Fe1 C5 -70.17(13)
N1 U1 Fe1 C5 12.75(13)
N3 U1 Fe1 C5 110.44(13)
C11 U1 Fe1 C5 99.29(15)
C1 U1 Fe1 C5 23.26(15)
C16 U1 Fe1 C5 -79.36(15)
C6 U1 Fe1 C5 -155.87(15)
Fe2 U1 Fe1 C5 50.5(4)
N2 U1 Fe1 C3 125.49(14)
N4 U1 Fe1 C3 -138.99(14)
N1 U1 Fe1 C3 -56.08(14)
N3 U1 Fe1 C3 41.61(14)
C11 U1 Fe1 C3 30.47(16)
C1 U1 Fe1 C3 -45.56(15)
C16 U1 Fe1 C3 -148.18(16)
C6 U1 Fe1 C3 135.31(16)
Fe2 U1 Fe1 C3 -18.4(5)
N2 U1 Fe1 C4 169.65(16)
N4 U1 Fe1 C4 -94.83(16)
N1 U1 Fe1 C4 -11.92(16)
N3 U1 Fe1 C4 85.78(16)
C11 U1 Fe1 C4 74.63(18)
C1 U1 Fe1 C4 -1.40(18)
C16 U1 Fe1 C4 -104.02(18)
C6 U1 Fe1 C4 179.47(18)
Fe2 U1 Fe1 C4 25.8(5)
N2 U1 Fe1 C8 -54.32(14)
N4 U1 Fe1 C8 41.20(14)
N1 U1 Fe1 C8 124.11(14)
N3 U1 Fe1 C8 -138.20(14)
C11 U1 Fe1 C8 -149.34(15)
C1 U1 Fe1 C8 134.63(16)
C16 U1 Fe1 C8 32.01(16)
C6 U1 Fe1 C8 -44.50(16)
Fe2 U1 Fe1 C8 161.8(4)
N2 U1 Fe1 C10 14.46(13)
N4 U1 Fe1 C10 109.98(13)
N1 U1 Fe1 C10 -167.11(13)
N3 U1 Fe1 C10 -69.41(13)
C11 U1 Fe1 C10 -80.56(14)
C1 U1 Fe1 C10 -156.59(15)
C16 U1 Fe1 C10 100.79(15)
C6 U1 Fe1 C10 24.28(15)
Fe2 U1 Fe1 C10 -129.4(4)
N2 U1 Fe1 C9 -8.70(16)
N4 U1 Fe1 C9 86.82(16)
N1 U1 Fe1 C9 169.73(16)
N3 U1 Fe1 C9 -92.57(16)
C11 U1 Fe1 C9 -103.72(17)
C1 U1 Fe1 C9 -179.75(18)
C16 U1 Fe1 C9 77.63(18)
C6 U1 Fe1 C9 1.12(17)
Fe2 U1 Fe1 C9 -152.5(4)
N2 U1 Fe1 C7 -50.93(13)
N4 U1 Fe1 C7 44.59(13)
N1 U1 Fe1 C7 127.50(13)
N3 U1 Fe1 C7 -134.81(13)
C11 U1 Fe1 C7 -145.95(15)
C1 U1 Fe1 C7 138.02(15)
C16 U1 Fe1 C7 35.40(15)
C6 U1 Fe1 C7 -41.12(15)
Fe2 U1 Fe1 C7 165.2(4)
N2 U1 Fe1 C2 129.64(13)
N4 U1 Fe1 C2 -134.84(12)
N1 U1 Fe1 C2 -51.93(12)
N3 U1 Fe1 C2 45.76(12)
C11 U1 Fe1 C2 34.61(14)
C1 U1 Fe1 C2 -41.42(14)
C16 U1 Fe1 C2 -144.04(15)
C6 U1 Fe1 C2 139.45(15)
Fe2 U1 Fe1 C2 -14.2(4)
N2 U1 Fe1 C1 171.05(13)
N4 U1 Fe1 C1 -93.43(13)
N1 U1 Fe1 C1 -10.52(13)
N3 U1 Fe1 C1 87.18(13)
C11 U1 Fe1 C1 76.03(15)
C16 U1 Fe1 C1 -102.62(15)
C6 U1 Fe1 C1 -179.13(15)
Fe2 U1 Fe1 C1 27.2(4)
N2 U1 Fe1 C6 -9.82(13)
N4 U1 Fe1 C6 85.70(13)
N1 U1 Fe1 C6 168.61(13)
N3 U1 Fe1 C6 -93.69(13)
C11 U1 Fe1 C6 -104.84(15)
C1 U1 Fe1 C6 179.13(15)
C16 U1 Fe1 C6 76.51(16)
Fe2 U1 Fe1 C6 -153.7(4)
N2 U1 Fe2 C19 40.05(15)
N4 U1 Fe2 C19 -55.32(14)
N1 U1 Fe2 C19 -139.08(14)
N3 U1 Fe2 C19 123.08(14)
C11 U1 Fe2 C19 133.24(16)
C1 U1 Fe2 C19 -150.13(16)
C16 U1 Fe2 C19 -45.11(16)
C6 U1 Fe2 C19 30.79(17)
Fe1 U1 Fe2 C19 -176(29)
N2 U1 Fe2 C17 108.81(13)
N4 U1 Fe2 C17 13.45(13)
N1 U1 Fe2 C17 -70.32(12)
N3 U1 Fe2 C17 -168.15(12)
C11 U1 Fe2 C17 -157.99(14)
C1 U1 Fe2 C17 -81.36(14)
C16 U1 Fe2 C17 23.66(15)
C6 U1 Fe2 C17 99.56(15)
Fe1 U1 Fe2 C17 -107.7(4)
N2 U1 Fe2 C13 -139.16(14)
N4 U1 Fe2 C13 125.48(13)
N1 U1 Fe2 C13 41.71(13)
N3 U1 Fe2 C13 -56.13(13)
C11 U1 Fe2 C13 -45.96(15)
C1 U1 Fe2 C13 30.67(15)
C16 U1 Fe2 C13 135.68(16)
C6 U1 Fe2 C13 -148.41(16)
Fe1 U1 Fe2 C13 4.3(5)
N2 U1 Fe2 C18 85.42(16)
N4 U1 Fe2 C18 -9.95(16)
N1 U1 Fe2 C18 -93.71(16)
N3 U1 Fe2 C18 168.45(16)
C11 U1 Fe2 C18 178.61(17)
C1 U1 Fe2 C18 -104.75(17)
C16 U1 Fe2 C18 0.26(17)
C6 U1 Fe2 C18 76.17(18)
Fe1 U1 Fe2 C18 -131.1(4)
N2 U1 Fe2 C15 -70.09(13)
N4 U1 Fe2 C15 -165.45(13)
N1 U1 Fe2 C15 110.78(13)
N3 U1 Fe2 C15 12.95(13)
C11 U1 Fe2 C15 23.11(14)
C1 U1 Fe2 C15 99.74(15)
C16 U1 Fe2 C15 -155.24(15)
C6 U1 Fe2 C15 -79.34(15)
Fe1 U1 Fe2 C15 73.4(4)
N2 U1 Fe2 C14 -95.23(16)
N4 U1 Fe2 C14 169.41(16)
N1 U1 Fe2 C14 85.64(16)
N3 U1 Fe2 C14 -12.20(16)
C11 U1 Fe2 C14 -2.04(17)
C1 U1 Fe2 C14 74.60(17)
C16 U1 Fe2 C14 179.61(18)
C6 U1 Fe2 C14 -104.48(18)
Fe1 U1 Fe2 C14 48.3(5)
N2 U1 Fe2 C20 44.11(14)
N4 U1 Fe2 C20 -51.25(13)
N1 U1 Fe2 C20 -135.02(13)
N3 U1 Fe2 C20 127.15(13)
C11 U1 Fe2 C20 137.31(15)
C1 U1 Fe2 C20 -146.06(15)
C16 U1 Fe2 C20 -41.04(15)
C6 U1 Fe2 C20 34.86(15)
Fe1 U1 Fe2 C20 -172(5)
N2 U1 Fe2 C12 -135.04(12)
N4 U1 Fe2 C12 129.59(12)
N1 U1 Fe2 C12 45.82(12)
N3 U1 Fe2 C12 -52.01(12)
C11 U1 Fe2 C12 -41.85(14)
C1 U1 Fe2 C12 34.78(14)
C16 U1 Fe2 C12 139.80(15)
C6 U1 Fe2 C12 -144.30(15)
Fe1 U1 Fe2 C12 8.4(4)
N2 U1 Fe2 C11 -93.19(13)
N4 U1 Fe2 C11 171.44(13)
N1 U1 Fe2 C11 87.68(13)
N3 U1 Fe2 C11 -10.16(13)
C1 U1 Fe2 C11 76.63(15)
C16 U1 Fe2 C11 -178.35(15)
C6 U1 Fe2 C11 -102.45(15)
Fe1 U1 Fe2 C11 50.3(4)
N2 U1 Fe2 C16 85.16(14)
N4 U1 Fe2 C16 -10.21(13)
N1 U1 Fe2 C16 -93.97(13)
N3 U1 Fe2 C16 168.19(13)
C11 U1 Fe2 C16 178.35(15)
C1 U1 Fe2 C16 -105.02(15)
C6 U1 Fe2 C16 75.90(16)
Fe1 U1 Fe2 C16 -131.4(4)
C21 Si1 N1 C1 -62.9(3)
C22 Si1 N1 C1 176.6(2)
C23 Si1 N1 C1 58.1(3)
C21 Si1 N1 U1 106.4(3)
C22 Si1 N1 U1 -14.1(4)
C23 Si1 N1 U1 -132.6(3)
N2 U1 N1 C1 16.7(3)
N4 U1 N1 C1 123.7(2)
N3 U1 N1 C1 -89.4(2)
C11 U1 N1 C1 -120.74(19)
C16 U1 N1 C1 150.50(19)
C6 U1 N1 C1 22.6(2)
Fe2 U1 N1 C1 -164.72(17)
Fe1 U1 N1 C1 14.10(17)
N2 U1 N1 Si1 -153.7(3)
N4 U1 N1 Si1 -46.7(3)
N3 U1 N1 Si1 100.2(3)
C11 U1 N1 Si1 68.8(3)
C1 U1 N1 Si1 -170.4(4)
C16 U1 N1 Si1 -19.9(3)
C6 U1 N1 Si1 -147.8(3)
Fe2 U1 N1 Si1 24.9(3)
Fe1 U1 N1 Si1 -156.3(3)
C40 Si2 N2 C6 -60.6(3)
C39 Si2 N2 C6 179.9(3)
C41 Si2 N2 C6 60.7(3)
C40 Si2 N2 U1 103.6(3)
C39 Si2 N2 U1 -16.0(4)
C41 Si2 N2 U1 -135.2(3)
N4 U1 N2 C6 -93.0(2)
N1 U1 N2 C6 10.6(3)
N3 U1 N2 C6 120.5(2)
C11 U1 N2 C6 146.77(19)
C1 U1 N2 C6 19.9(2)
C16 U1 N2 C6 -124.1(2)
Fe2 U1 N2 C6 -167.98(17)
Fe1 U1 N2 C6 13.18(18)
N4 U1 N2 Si2 101.3(3)
N1 U1 N2 Si2 -155.2(2)
N3 U1 N2 Si2 -45.3(3)
C11 U1 N2 Si2 -19.0(3)
C1 U1 N2 Si2 -145.9(3)
C16 U1 N2 Si2 70.2(3)
C6 U1 N2 Si2 -165.8(4)
Fe2 U1 N2 Si2 26.3(3)
Fe1 U1 N2 Si2 -152.6(3)
C34 Si3 N3 C11 -67.1(3)
C33 Si3 N3 C11 172.9(3)
C35 Si3 N3 C11 53.8(3)
C34 Si3 N3 U1 100.3(3)
C33 Si3 N3 U1 -19.7(4)
C35 Si3 N3 U1 -138.8(3)
N2 U1 N3 C11 123.8(2)
N4 U1 N3 C11 16.3(3)
N1 U1 N3 C11 -89.7(2)
C1 U1 N3 C11 -120.91(19)
C16 U1 N3 C11 22.5(2)
C6 U1 N3 C11 150.73(19)
Fe2 U1 N3 C11 13.63(17)
Fe1 U1 N3 C11 -164.69(17)
N2 U1 N3 Si3 -44.9(3)
N4 U1 N3 Si3 -152.3(3)
N1 U1 N3 Si3 101.7(3)
C11 U1 N3 Si3 -168.6(5)
C1 U1 N3 Si3 70.4(3)
C16 U1 N3 Si3 -146.1(3)
C6 U1 N3 Si3 -17.9(3)
Fe2 U1 N3 Si3 -155.0(3)
Fe1 U1 N3 Si3 26.7(3)
C28 Si4 N4 C16 177.2(3)
C27 Si4 N4 C16 -63.4(3)
C29 Si4 N4 C16 58.0(3)
C28 Si4 N4 U1 -20.9(4)
C27 Si4 N4 U1 98.5(3)
C29 Si4 N4 U1 -140.0(3)
N2 U1 N4 C16 -93.0(2)
N1 U1 N4 C16 120.9(2)
N3 U1 N4 C16 11.1(3)
C11 U1 N4 C16 20.3(2)
C1 U1 N4 C16 147.11(19)
C6 U1 N4 C16 -124.1(2)
Fe2 U1 N4 C16 13.79(18)
Fe1 U1 N4 C16 -167.88(18)
N2 U1 N4 Si4 103.1(3)
N1 U1 N4 Si4 -43.0(3)
N3 U1 N4 Si4 -152.8(2)
C11 U1 N4 Si4 -143.7(3)
C1 U1 N4 Si4 -16.8(3)
C16 U1 N4 Si4 -163.9(4)
C6 U1 N4 Si4 71.9(3)
Fe2 U1 N4 Si4 -150.1(3)
Fe1 U1 N4 Si4 28.2(3)
Si1 N1 C1 C2 -121.3(3)
U1 N1 C1 C2 64.2(3)
Si1 N1 C1 C5 61.5(4)
U1 N1 C1 C5 -113.0(3)
Si1 N1 C1 Fe1 150.61(19)
U1 N1 C1 Fe1 -23.9(3)
Si1 N1 C1 U1 174.5(3)
C5 Fe1 C1 N1 -122.8(4)
C3 Fe1 C1 N1 155.5(3)
C4 Fe1 C1 N1 -160.8(3)
C8 Fe1 C1 N1 -78.3(3)
C10 Fe1 C1 N1 71.2(4)
C9 Fe1 C1 N1 -160.5(5)
C7 Fe1 C1 N1 -29.4(3)
C2 Fe1 C1 N1 118.3(4)
C6 Fe1 C1 N1 19.4(4)
U1 Fe1 C1 N1 20.3(2)
C5 Fe1 C1 C2 118.9(3)
C3 Fe1 C1 C2 37.2(2)
C4 Fe1 C1 C2 80.9(2)
C8 Fe1 C1 C2 163.4(2)
C10 Fe1 C1 C2 -47.1(3)
C9 Fe1 C1 C2 81.2(7)
C7 Fe1 C1 C2 -147.7(2)
C6 Fe1 C1 C2 -98.9(2)
U1 Fe1 C1 C2 -97.99(19)
C3 Fe1 C1 C5 -81.7(2)
C4 Fe1 C1 C5 -38.1(2)
C8 Fe1 C1 C5 44.5(3)
C10 Fe1 C1 C5 -166.1(3)
C9 Fe1 C1 C5 -37.7(7)
C7 Fe1 C1 C5 93.3(2)
C2 Fe1 C1 C5 -118.9(3)
C6 Fe1 C1 C5 142.1(2)
U1 Fe1 C1 C5 143.1(2)
C5 Fe1 C1 U1 -143.1(2)
C3 Fe1 C1 U1 135.21(14)
C4 Fe1 C1 U1 178.84(15)
C8 Fe1 C1 U1 -98.58(19)
C10 Fe1 C1 U1 50.8(3)
C9 Fe1 C1 U1 179(33)
C7 Fe1 C1 U1 -49.76(15)
C2 Fe1 C1 U1 97.99(19)
C6 Fe1 C1 U1 -0.96(17)
N2 U1 C1 N1 -169.51(18)
N4 U1 C1 N1 -59.7(2)
N3 U1 C1 N1 96.7(2)
C11 U1 C1 N1 67.9(2)
C16 U1 C1 N1 -38.6(2)
C6 U1 C1 N1 -159.5(2)
Fe2 U1 C1 N1 21.1(2)
Fe1 U1 C1 N1 -160.1(2)
N2 U1 C1 C2 58.3(2)
N4 U1 C1 C2 168.16(19)
N1 U1 C1 C2 -132.1(3)
N3 U1 C1 C2 -35.5(2)
C11 U1 C1 C2 -64.2(2)
C16 U1 C1 C2 -170.70(18)
C6 U1 C1 C2 68.4(2)
Fe2 U1 C1 C2 -111.03(19)
Fe1 U1 C1 C2 67.77(19)
N2 U1 C1 C5 -53.8(3)
N4 U1 C1 C5 56.1(3)
N1 U1 C1 C5 115.8(4)
N3 U1 C1 C5 -147.6(3)
C11 U1 C1 C5 -176.3(3)
C16 U1 C1 C5 77.2(3)
C6 U1 C1 C5 -43.7(3)
Fe2 U1 C1 C5 136.9(2)
Fe1 U1 C1 C5 -44.3(2)
N2 U1 C1 Fe1 -9.42(14)
N4 U1 C1 Fe1 100.39(11)
N1 U1 C1 Fe1 160.1(2)
N3 U1 C1 Fe1 -103.24(10)
C11 U1 C1 Fe1 -132.00(10)
C16 U1 C1 Fe1 121.53(12)
C6 U1 C1 Fe1 0.59(10)
Fe2 U1 C1 Fe1 -178.80(2)
N1 C1 C2 C3 -179.0(3)
C5 C1 C2 C3 -1.2(4)
Fe1 C1 C2 C3 -58.8(2)
U1 C1 C2 C3 -131.1(2)
N1 C1 C2 Fe1 -120.2(3)
C5 C1 C2 Fe1 57.6(2)
U1 C1 C2 Fe1 -72.28(9)
C5 Fe1 C2 C3 81.5(2)
C4 Fe1 C2 C3 38.0(2)
C8 Fe1 C2 C3 25.5(8)
C10 Fe1 C2 C3 -84.9(2)
C9 Fe1 C2 C3 -41.3(3)
C7 Fe1 C2 C3 -175.2(3)
C1 Fe1 C2 C3 119.6(3)
C6 Fe1 C2 C3 -130.9(2)
U1 Fe1 C2 C3 -174.1(2)
C5 Fe1 C2 C1 -38.11(19)
C3 Fe1 C2 C1 -119.6(3)
C4 Fe1 C2 C1 -81.6(2)
C8 Fe1 C2 C1 -94.1(8)
C10 Fe1 C2 C1 155.48(19)
C9 Fe1 C2 C1 -160.9(2)
C7 Fe1 C2 C1 65.2(3)
C6 Fe1 C2 C1 109.5(2)
U1 Fe1 C2 C1 66.27(17)
C1 C2 C3 C4 -0.6(4)
Fe1 C2 C3 C4 -60.6(2)
C1 C2 C3 Fe1 60.0(2)
C5 Fe1 C3 C4 36.8(2)
C8 Fe1 C3 C4 -55.7(3)
C10 Fe1 C3 C4 -130.9(2)
C9 Fe1 C3 C4 -89.6(2)
C7 Fe1 C3 C4 -75.0(9)
C2 Fe1 C3 C4 118.3(3)
C1 Fe1 C3 C4 81.0(2)
C6 Fe1 C3 C4 -159.0(2)
U1 Fe1 C3 C4 124.50(19)
C5 Fe1 C3 C2 -81.5(2)
C4 Fe1 C3 C2 -118.3(3)
C8 Fe1 C3 C2 -174.0(2)
C10 Fe1 C3 C2 110.9(2)
C9 Fe1 C3 C2 152.1(2)
C7 Fe1 C3 C2 166.7(8)
C1 Fe1 C3 C2 -37.2(2)
C6 Fe1 C3 C2 82.7(3)
U1 Fe1 C3 C2 6.2(2)
C2 C3 C4 C5 2.3(4)
Fe1 C3 C4 C5 -58.9(2)
C2 C3 C4 Fe1 61.2(2)
C3 Fe1 C4 C5 120.3(3)
C8 Fe1 C4 C5 -100.0(2)
C10 Fe1 C4 C5 -172.0(2)
C9 Fe1 C4 C5 -141.2(2)
C7 Fe1 C4 C5 -74.4(3)
C2 Fe1 C4 C5 82.3(2)
C1 Fe1 C4 C5 38.8(2)
C6 Fe1 C4 C5 -141.9(6)
U1 Fe1 C4 C5 40.1(3)
C5 Fe1 C4 C3 -120.3(3)
C8 Fe1 C4 C3 139.7(2)
C10 Fe1 C4 C3 67.7(3)
C9 Fe1 C4 C3 98.6(2)
C7 Fe1 C4 C3 165.4(2)
C2 Fe1 C4 C3 -37.9(2)
C1 Fe1 C4 C3 -81.5(2)
C6 Fe1 C4 C3 97.8(6)
U1 Fe1 C4 C3 -80.2(2)
C3 C4 C5 C1 -3.0(4)
Fe1 C4 C5 C1 -61.9(2)
C3 C4 C5 Fe1 58.9(2)
N1 C1 C5 C4 -179.8(3)
C2 C1 C5 C4 2.6(4)
Fe1 C1 C5 C4 61.1(2)
U1 C1 C5 C4 107.7(3)
N1 C1 C5 Fe1 119.1(4)
C2 C1 C5 Fe1 -58.5(2)
U1 C1 C5 Fe1 46.6(2)
C3 Fe1 C5 C4 -36.9(2)
C8 Fe1 C5 C4 90.5(2)
C10 Fe1 C5 C4 29.0(7)
C9 Fe1 C5 C4 52.0(3)
C7 Fe1 C5 C4 132.3(2)
C2 Fe1 C5 C4 -80.3(2)
C1 Fe1 C5 C4 -117.8(3)
C6 Fe1 C5 C4 163.5(3)
U1 Fe1 C5 C4 -150.3(2)
C3 Fe1 C5 C1 80.8(2)
C4 Fe1 C5 C1 117.8(3)
C8 Fe1 C5 C1 -151.8(2)
C10 Fe1 C5 C1 146.8(6)
C9 Fe1 C5 C1 169.7(2)
C7 Fe1 C5 C1 -109.9(2)
C2 Fe1 C5 C1 37.44(19)
C6 Fe1 C5 C1 -78.8(3)
U1 Fe1 C5 C1 -32.58(19)
Si2 N2 C6 C7 -123.6(3)
U1 N2 C6 C7 64.9(3)
Si2 N2 C6 C10 60.5(4)
U1 N2 C6 C10 -111.0(3)
Si2 N2 C6 Fe1 149.50(19)
U1 N2 C6 Fe1 -22.0(3)
Si2 N2 C6 U1 171.5(3)
C5 Fe1 C6 N2 71.9(4)
C3 Fe1 C6 N2 -78.1(4)
C4 Fe1 C6 N2 -159.8(5)
C8 Fe1 C6 N2 155.5(3)
C10 Fe1 C6 N2 -122.4(4)
C9 Fe1 C6 N2 -160.6(3)
C7 Fe1 C6 N2 118.1(4)
C2 Fe1 C6 N2 -29.2(3)
C1 Fe1 C6 N2 19.5(4)
U1 Fe1 C6 N2 18.5(2)
C5 Fe1 C6 C7 -46.2(3)
C3 Fe1 C6 C7 163.8(2)
C4 Fe1 C6 C7 82.1(7)
C8 Fe1 C6 C7 37.3(2)
C10 Fe1 C6 C7 119.5(3)
C9 Fe1 C6 C7 81.3(2)
C2 Fe1 C6 C7 -147.3(2)
C1 Fe1 C6 C7 -98.7(2)
U1 Fe1 C6 C7 -99.63(19)
C5 Fe1 C6 C10 -165.7(3)
C3 Fe1 C6 C10 44.3(3)
C4 Fe1 C6 C10 -37.4(7)
C8 Fe1 C6 C10 -82.2(2)
C9 Fe1 C6 C10 -38.2(2)
C7 Fe1 C6 C10 -119.5(3)
C2 Fe1 C6 C10 93.2(2)
C1 Fe1 C6 C10 141.8(2)
U1 Fe1 C6 C10 140.9(2)
C5 Fe1 C6 U1 53.4(3)
C3 Fe1 C6 U1 -96.57(19)
C4 Fe1 C6 U1 -178.3(6)
C8 Fe1 C6 U1 136.94(14)
C10 Fe1 C6 U1 -140.9(2)
C9 Fe1 C6 U1 -179.07(14)
C7 Fe1 C6 U1 99.63(19)
C2 Fe1 C6 U1 -47.68(15)
C1 Fe1 C6 U1 0.96(17)
N4 U1 C6 N2 92.9(2)
N1 U1 C6 N2 -173.35(19)
N3 U1 C6 N2 -62.8(2)
C11 U1 C6 N2 -43.6(2)
C1 U1 C6 N2 -162.0(2)
C16 U1 C6 N2 64.9(2)
Fe2 U1 C6 N2 17.4(3)
Fe1 U1 C6 N2 -161.4(2)
N2 U1 C6 C7 -131.8(3)
N4 U1 C6 C7 -39.0(2)
N1 U1 C6 C7 54.8(2)
N3 U1 C6 C7 165.4(2)
C11 U1 C6 C7 -175.46(19)
C1 U1 C6 C7 66.2(2)
C16 U1 C6 C7 -66.9(2)
Fe2 U1 C6 C7 -114.48(19)
Fe1 U1 C6 C7 66.77(19)
N2 U1 C6 C10 114.8(4)
N4 U1 C6 C10 -152.3(3)
N1 U1 C6 C10 -58.5(3)
N3 U1 C6 C10 52.1(3)
C11 U1 C6 C10 71.2(3)
C1 U1 C6 C10 -47.2(3)
C16 U1 C6 C10 179.8(3)
Fe2 U1 C6 C10 132.2(2)
Fe1 U1 C6 C10 -46.6(2)
N2 U1 C6 Fe1 161.4(2)
N4 U1 C6 Fe1 -105.75(11)
N1 U1 C6 Fe1 -11.96(14)
N3 U1 C6 Fe1 98.64(11)
C11 U1 C6 Fe1 117.77(12)
C1 U1 C6 Fe1 -0.59(10)
C16 U1 C6 Fe1 -133.67(10)
Fe2 U1 C6 Fe1 178.76(2)
N2 C6 C7 C8 -178.5(3)
C10 C6 C7 C8 -1.9(4)
Fe1 C6 C7 C8 -59.6(2)
U1 C6 C7 C8 -131.0(2)
N2 C6 C7 Fe1 -118.9(3)
C10 C6 C7 Fe1 57.7(2)
U1 C6 C7 Fe1 -71.44(9)
C5 Fe1 C7 C8 -84.4(2)
C3 Fe1 C7 C8 23.0(9)
C4 Fe1 C7 C8 -41.0(3)
C10 Fe1 C7 C8 82.0(2)
C9 Fe1 C7 C8 38.5(2)
C2 Fe1 C7 C8 -174.2(3)
C1 Fe1 C7 C8 -130.7(2)
C6 Fe1 C7 C8 119.5(3)
U1 Fe1 C7 C8 -175.3(2)
C5 Fe1 C7 C6 156.12(19)
C3 Fe1 C7 C6 -96.4(8)
C4 Fe1 C7 C6 -160.5(2)
C8 Fe1 C7 C6 -119.5(3)
C10 Fe1 C7 C6 -37.48(19)
C9 Fe1 C7 C6 -81.0(2)
C2 Fe1 C7 C6 66.4(3)
C1 Fe1 C7 C6 109.8(2)
U1 Fe1 C7 C6 65.27(17)
C6 C7 C8 C9 0.1(4)
Fe1 C7 C8 C9 -60.5(2)
C6 C7 C8 Fe1 60.6(2)
C5 Fe1 C8 C7 111.1(2)
C3 Fe1 C8 C7 -174.7(2)
C4 Fe1 C8 C7 152.3(2)
C10 Fe1 C8 C7 -81.1(2)
C9 Fe1 C8 C7 -117.8(3)
C2 Fe1 C8 C7 164.1(7)
C1 Fe1 C8 C7 82.7(3)
C6 Fe1 C8 C7 -37.4(2)
U1 Fe1 C8 C7 5.1(2)
C5 Fe1 C8 C9 -131.1(2)
C3 Fe1 C8 C9 -56.8(3)
C4 Fe1 C8 C9 -89.9(2)
C10 Fe1 C8 C9 36.7(2)
C7 Fe1 C8 C9 117.8(3)
C2 Fe1 C8 C9 -78.1(8)
C1 Fe1 C8 C9 -159.5(2)
C6 Fe1 C8 C9 80.4(2)
U1 Fe1 C8 C9 122.93(19)
C7 C8 C9 C10 1.8(4)
Fe1 C8 C9 C10 -58.9(2)
C7 C8 C9 Fe1 60.7(2)
C5 Fe1 C9 C10 -172.2(2)
C3 Fe1 C9 C10 -100.5(2)
C4 Fe1 C9 C10 -141.3(2)
C8 Fe1 C9 C10 120.5(3)
C7 Fe1 C9 C10 82.3(2)
C2 Fe1 C9 C10 -74.8(3)
C1 Fe1 C9 C10 -141.6(6)
C6 Fe1 C9 C10 38.5(2)
U1 Fe1 C9 C10 37.4(3)
C5 Fe1 C9 C8 67.3(3)
C3 Fe1 C9 C8 139.0(2)
C4 Fe1 C9 C8 98.2(2)
C10 Fe1 C9 C8 -120.5(3)
C7 Fe1 C9 C8 -38.2(2)
C2 Fe1 C9 C8 164.8(2)
C1 Fe1 C9 C8 97.9(6)
C6 Fe1 C9 C8 -82.0(2)
U1 Fe1 C9 C8 -83.1(2)
C8 C9 C10 C6 -3.0(4)
Fe1 C9 C10 C6 -61.6(2)
C8 C9 C10 Fe1 58.7(2)
N2 C6 C10 C9 179.4(3)
C7 C6 C10 C9 2.9(4)
Fe1 C6 C10 C9 60.8(2)
U1 C6 C10 C9 109.5(3)
N2 C6 C10 Fe1 118.6(3)
C7 C6 C10 Fe1 -57.9(2)
U1 C6 C10 Fe1 48.6(2)
C5 Fe1 C10 C9 28.4(7)
C3 Fe1 C10 C9 90.3(2)
C4 Fe1 C10 C9 51.8(3)
C8 Fe1 C10 C9 -37.0(2)
C7 Fe1 C10 C9 -80.4(2)
C2 Fe1 C10 C9 132.2(2)
C1 Fe1 C10 C9 163.8(3)
C6 Fe1 C10 C9 -117.8(3)
U1 Fe1 C10 C9 -152.25(19)
C5 Fe1 C10 C6 146.2(6)
C3 Fe1 C10 C6 -152.0(2)
C4 Fe1 C10 C6 169.6(2)
C8 Fe1 C10 C6 80.7(2)
C9 Fe1 C10 C6 117.8(3)
C7 Fe1 C10 C6 37.4(2)
C2 Fe1 C10 C6 -110.1(2)
C1 Fe1 C10 C6 -78.5(3)
U1 Fe1 C10 C6 -34.49(19)
Si3 N3 C11 C12 -121.9(3)
U1 N3 C11 C12 64.3(3)
Si3 N3 C11 C15 60.1(4)
U1 N3 C11 C15 -113.7(3)
Si3 N3 C11 Fe2 150.70(19)
U1 N3 C11 Fe2 -23.1(3)
Si3 N3 C11 U1 173.8(3)
C19 Fe2 C11 N3 -78.7(4)
C17 Fe2 C11 N3 69.7(4)
C13 Fe2 C11 N3 154.4(3)
C18 Fe2 C11 N3 -155.9(5)
C15 Fe2 C11 N3 -123.5(4)
C14 Fe2 C11 N3 -161.9(3)
C20 Fe2 C11 N3 -30.2(3)
C12 Fe2 C11 N3 116.7(4)
C16 Fe2 C11 N3 17.9(4)
U1 Fe2 C11 N3 19.8(2)
C19 Fe2 C11 C12 164.5(2)
C17 Fe2 C11 C12 -47.1(4)
C13 Fe2 C11 C12 37.7(2)
C18 Fe2 C11 C12 87.4(6)
C15 Fe2 C11 C12 119.7(3)
C14 Fe2 C11 C12 81.3(2)
C20 Fe2 C11 C12 -146.9(2)
C16 Fe2 C11 C12 -98.8(2)
U1 Fe2 C11 C12 -96.96(19)
C19 Fe2 C11 C15 44.8(3)
C17 Fe2 C11 C15 -166.8(3)
C13 Fe2 C11 C15 -82.1(2)
C18 Fe2 C11 C15 -32.3(7)
C14 Fe2 C11 C15 -38.4(2)
C20 Fe2 C11 C15 93.3(2)
C12 Fe2 C11 C15 -119.7(3)
C16 Fe2 C11 C15 141.5(2)
U1 Fe2 C11 C15 143.3(2)
C19 Fe2 C11 U1 -98.51(19)
C17 Fe2 C11 U1 49.9(3)
C13 Fe2 C11 U1 134.62(13)
C18 Fe2 C11 U1 -175.6(5)
C15 Fe2 C11 U1 -143.3(2)
C14 Fe2 C11 U1 178.31(14)
C20 Fe2 C11 U1 -49.97(15)
C12 Fe2 C11 U1 96.96(19)
C16 Fe2 C11 U1 -1.83(17)
N2 U1 C11 N3 -59.8(2)
N4 U1 C11 N3 -169.82(18)
N1 U1 C11 N3 96.5(2)
C1 U1 C11 N3 67.7(2)
C16 U1 C11 N3 -159.7(2)
C6 U1 C11 N3 -38.3(2)
Fe2 U1 C11 N3 -160.8(2)
Fe1 U1 C11 N3 21.2(2)
N2 U1 C11 C12 169.03(19)
N4 U1 C11 C12 59.0(2)
N1 U1 C11 C12 -34.7(2)
N3 U1 C11 C12 -131.2(3)
C1 U1 C11 C12 -63.5(2)
C16 U1 C11 C12 69.1(2)
C6 U1 C11 C12 -169.53(18)
Fe2 U1 C11 C12 68.01(19)
Fe1 U1 C11 C12 -109.95(19)
N2 U1 C11 C15 56.4(3)
N4 U1 C11 C15 -53.7(3)
N1 U1 C11 C15 -147.4(3)
N3 U1 C11 C15 116.1(4)
C1 U1 C11 C15 -176.1(3)
C16 U1 C11 C15 -43.5(3)
C6 U1 C11 C15 77.8(3)
Fe2 U1 C11 C15 -44.6(3)
Fe1 U1 C11 C15 137.4(3)
N2 U1 C11 Fe2 101.02(11)
N4 U1 C11 Fe2 -9.04(14)
N1 U1 C11 Fe2 -102.74(10)
N3 U1 C11 Fe2 160.8(2)
C1 U1 C11 Fe2 -131.49(10)
C16 U1 C11 Fe2 1.13(10)
C6 U1 C11 Fe2 122.46(11)
Fe1 U1 C11 Fe2 -177.96(2)
N3 C11 C12 C13 180.0(3)
C15 C11 C12 C13 -1.7(4)
Fe2 C11 C12 C13 -59.4(2)
U1 C11 C12 C13 -131.8(2)
N3 C11 C12 Fe2 -120.6(3)
C15 C11 C12 Fe2 57.8(2)
U1 C11 C12 Fe2 -72.39(9)
C19 Fe2 C12 C13 31.6(9)
C17 Fe2 C12 C13 -84.7(2)
C18 Fe2 C12 C13 -40.4(3)
C15 Fe2 C12 C13 81.3(2)
C14 Fe2 C12 C13 37.9(2)
C20 Fe2 C12 C13 -175.7(3)
C11 Fe2 C12 C13 118.8(3)
C16 Fe2 C12 C13 -131.2(2)
U1 Fe2 C12 C13 -174.2(2)
C19 Fe2 C12 C11 -87.2(8)
C17 Fe2 C12 C11 156.45(19)
C13 Fe2 C12 C11 -118.8(3)
C18 Fe2 C12 C11 -159.2(2)
C15 Fe2 C12 C11 -37.53(19)
C14 Fe2 C12 C11 -80.9(2)
C20 Fe2 C12 C11 65.4(3)
C16 Fe2 C12 C11 110.0(2)
U1 Fe2 C12 C11 67.01(17)
C11 C12 C13 C14 -0.1(4)
Fe2 C12 C13 C14 -60.4(2)
C11 C12 C13 Fe2 60.3(2)
C19 Fe2 C13 C14 -54.4(3)
C17 Fe2 C13 C14 -129.7(2)
C18 Fe2 C13 C14 -88.4(2)
C15 Fe2 C13 C14 36.6(2)
C20 Fe2 C13 C14 -74.8(9)
C12 Fe2 C13 C14 118.5(3)
C11 Fe2 C13 C14 80.7(2)
C16 Fe2 C13 C14 -158.9(2)
U1 Fe2 C13 C14 124.66(18)
C19 Fe2 C13 C12 -172.9(2)
C17 Fe2 C13 C12 111.8(2)
C18 Fe2 C13 C12 153.1(2)
C15 Fe2 C13 C12 -81.9(2)
C14 Fe2 C13 C12 -118.5(3)
C20 Fe2 C13 C12 166.7(8)
C11 Fe2 C13 C12 -37.79(19)
C16 Fe2 C13 C12 82.6(3)
U1 Fe2 C13 C12 6.1(2)
C12 C13 C14 C15 1.9(4)
Fe2 C13 C14 C15 -58.9(3)
C12 C13 C14 Fe2 60.8(2)
C19 Fe2 C14 C15 -98.3(2)
C17 Fe2 C14 C15 -170.0(2)
C13 Fe2 C14 C15 120.7(3)
C18 Fe2 C14 C15 -139.5(2)
C20 Fe2 C14 C15 -72.8(3)
C12 Fe2 C14 C15 82.8(2)
C11 Fe2 C14 C15 39.0(2)
C16 Fe2 C14 C15 -140.5(6)
U1 Fe2 C14 C15 41.0(3)
C19 Fe2 C14 C13 141.0(2)
C17 Fe2 C14 C13 69.3(3)
C18 Fe2 C14 C13 99.8(2)
C15 Fe2 C14 C13 -120.7(3)
C20 Fe2 C14 C13 166.6(2)
C12 Fe2 C14 C13 -37.9(2)
C11 Fe2 C14 C13 -81.7(2)
C16 Fe2 C14 C13 98.8(6)
U1 Fe2 C14 C13 -79.7(2)
C13 C14 C15 C11 -2.9(4)
Fe2 C14 C15 C11 -61.6(2)
C13 C14 C15 Fe2 58.7(3)
N3 C11 C15 C14 -179.0(3)
C12 C11 C15 C14 2.8(4)
Fe2 C11 C15 C14 61.0(2)
U1 C11 C15 C14 107.5(3)
N3 C11 C15 Fe2 120.0(4)
C12 C11 C15 Fe2 -58.2(2)
U1 C11 C15 Fe2 46.5(2)
C19 Fe2 C15 C14 91.9(2)
C17 Fe2 C15 C14 34.9(7)
C13 Fe2 C15 C14 -36.7(2)
C18 Fe2 C15 C14 53.5(3)
C20 Fe2 C15 C14 133.5(2)
C12 Fe2 C15 C14 -80.1(2)
C11 Fe2 C15 C14 -117.2(3)
C16 Fe2 C15 C14 163.0(3)
U1 Fe2 C15 C14 -149.67(19)
C19 Fe2 C15 C11 -150.9(2)
C17 Fe2 C15 C11 152.1(5)
C13 Fe2 C15 C11 80.5(2)
C18 Fe2 C15 C11 170.7(2)
C14 Fe2 C15 C11 117.2(3)
C20 Fe2 C15 C11 -109.3(2)
C12 Fe2 C15 C11 37.1(2)
C16 Fe2 C15 C11 -79.8(3)
U1 Fe2 C15 C11 -32.46(19)
Si4 N4 C16 C20 -125.3(3)
U1 N4 C16 C20 64.4(3)
Si4 N4 C16 C17 58.4(4)
U1 N4 C16 C17 -111.9(3)
Si4 N4 C16 Fe2 147.3(2)
U1 N4 C16 Fe2 -23.0(3)
Si4 N4 C16 U1 170.3(3)
C19 Fe2 C16 N4 155.7(3)
C17 Fe2 C16 N4 -122.5(4)
C13 Fe2 C16 N4 -76.6(4)
C18 Fe2 C16 N4 -160.2(3)
C15 Fe2 C16 N4 74.2(4)
C14 Fe2 C16 N4 -159.2(5)
C20 Fe2 C16 N4 118.3(4)
C12 Fe2 C16 N4 -27.6(4)
C11 Fe2 C16 N4 21.4(4)
U1 Fe2 C16 N4 19.5(3)
C19 Fe2 C16 C20 37.4(2)
C17 Fe2 C16 C20 119.2(3)
C13 Fe2 C16 C20 165.1(2)
C18 Fe2 C16 C20 81.5(2)
C15 Fe2 C16 C20 -44.0(3)
C14 Fe2 C16 C20 82.5(7)
C12 Fe2 C16 C20 -145.9(2)
C11 Fe2 C16 C20 -96.9(2)
U1 Fe2 C16 C20 -98.7(2)
C19 Fe2 C16 C17 -81.8(2)
C13 Fe2 C16 C17 45.9(3)
C18 Fe2 C16 C17 -37.7(2)
C15 Fe2 C16 C17 -163.2(2)
C14 Fe2 C16 C17 -36.7(7)
C20 Fe2 C16 C17 -119.2(3)
C12 Fe2 C16 C17 94.9(2)
C11 Fe2 C16 C17 143.9(2)
U1 Fe2 C16 C17 142.1(2)
C19 Fe2 C16 U1 136.13(14)
C17 Fe2 C16 U1 -142.1(2)
C13 Fe2 C16 U1 -96.14(19)
C18 Fe2 C16 U1 -179.78(14)
C15 Fe2 C16 U1 54.7(3)
C14 Fe2 C16 U1 -179(22)
C20 Fe2 C16 U1 98.7(2)
C12 Fe2 C16 U1 -47.14(15)
C11 Fe2 C16 U1 1.83(17)
N2 U1 C16 N4 92.8(2)
N1 U1 C16 N4 -62.3(2)
N3 U1 C16 N4 -173.05(19)
C11 U1 C16 N4 -161.7(2)
C1 U1 C16 N4 -43.1(2)
C6 U1 C16 N4 64.8(2)
Fe2 U1 C16 N4 -160.6(2)
Fe1 U1 C16 N4 17.3(3)
N2 U1 C16 C20 -39.2(2)
N4 U1 C16 C20 -132.0(3)
N1 U1 C16 C20 165.7(2)
N3 U1 C16 C20 54.9(2)
C11 U1 C16 C20 66.3(2)
C1 U1 C16 C20 -175.09(19)
C6 U1 C16 C20 -67.2(2)
Fe2 U1 C16 C20 67.4(2)
Fe1 U1 C16 C20 -114.7(2)
N2 U1 C16 C17 -151.8(3)
N4 U1 C16 C17 115.4(4)
N1 U1 C16 C17 53.1(3)
N3 U1 C16 C17 -57.7(3)
C11 U1 C16 C17 -46.3(3)
C1 U1 C16 C17 72.3(3)
C6 U1 C16 C17 -179.8(3)
Fe2 U1 C16 C17 -45.2(3)
Fe1 U1 C16 C17 132.7(3)
N2 U1 C16 Fe2 -106.58(11)
N4 U1 C16 Fe2 160.6(2)
N1 U1 C16 Fe2 98.32(11)
N3 U1 C16 Fe2 -12.47(14)
C11 U1 C16 Fe2 -1.13(10)
C1 U1 C16 Fe2 117.51(12)
C6 U1 C16 Fe2 -134.59(10)
Fe1 U1 C16 Fe2 177.92(2)
N4 C16 C17 C18 179.0(3)
C20 C16 C17 C18 2.2(4)
Fe2 C16 C17 C18 60.5(2)
U1 C16 C17 C18 107.7(3)
N4 C16 C17 Fe2 118.5(4)
C20 C16 C17 Fe2 -58.3(2)
U1 C16 C17 Fe2 47.1(2)
C19 Fe2 C17 C18 -37.6(2)
C13 Fe2 C17 C18 90.3(2)
C15 Fe2 C17 C18 23.2(7)
C14 Fe2 C17 C18 51.2(3)
C20 Fe2 C17 C18 -81.3(2)
C12 Fe2 C17 C18 132.4(2)
C11 Fe2 C17 C18 164.5(3)
C16 Fe2 C17 C18 -118.6(3)
U1 Fe2 C17 C18 -152.16(19)
C19 Fe2 C17 C16 80.9(2)
C13 Fe2 C17 C16 -151.1(2)
C18 Fe2 C17 C16 118.6(3)
C15 Fe2 C17 C16 141.8(6)
C14 Fe2 C17 C16 169.8(2)
C20 Fe2 C17 C16 37.3(2)
C12 Fe2 C17 C16 -109.0(2)
C11 Fe2 C17 C16 -76.9(3)
U1 Fe2 C17 C16 -33.59(19)
C16 C17 C18 C19 -2.3(4)
Fe2 C17 C18 C19 59.1(2)
C16 C17 C18 Fe2 -61.4(2)
C19 Fe2 C18 C17 119.5(3)
C13 Fe2 C18 C17 -100.9(2)
C15 Fe2 C18 C17 -173.2(2)
C14 Fe2 C18 C17 -141.7(2)
C20 Fe2 C18 C17 81.5(2)
C12 Fe2 C18 C17 -75.5(3)
C11 Fe2 C18 C17 -147.3(5)
C16 Fe2 C18 C17 38.1(2)
U1 Fe2 C18 C17 37.8(3)
C17 Fe2 C18 C19 -119.5(3)
C13 Fe2 C18 C19 139.5(2)
C15 Fe2 C18 C19 67.2(3)
C14 Fe2 C18 C19 98.8(2)
C20 Fe2 C18 C19 -38.1(2)
C12 Fe2 C18 C19 164.9(2)
C11 Fe2 C18 C19 93.1(6)
C16 Fe2 C18 C19 -81.5(2)
U1 Fe2 C18 C19 -81.7(2)
C17 C18 C19 C20 1.5(4)
Fe2 C18 C19 C20 60.9(2)
C17 C18 C19 Fe2 -59.4(2)
C17 Fe2 C19 C20 -81.0(2)
C13 Fe2 C19 C20 -174.9(2)
C18 Fe2 C19 C20 -118.1(3)
C15 Fe2 C19 C20 111.4(2)
C14 Fe2 C19 C20 152.6(2)
C12 Fe2 C19 C20 158.6(7)
C11 Fe2 C19 C20 83.1(3)
C16 Fe2 C19 C20 -37.1(2)
U1 Fe2 C19 C20 6.1(2)
C17 Fe2 C19 C18 37.1(2)
C13 Fe2 C19 C18 -56.8(3)
C15 Fe2 C19 C18 -130.5(2)
C14 Fe2 C19 C18 -89.3(2)
C20 Fe2 C19 C18 118.1(3)
C12 Fe2 C19 C18 -83.3(8)
C11 Fe2 C19 C18 -158.8(2)
C16 Fe2 C19 C18 80.9(2)
U1 Fe2 C19 C18 124.18(19)
C18 C19 C20 C16 -0.1(4)
Fe2 C19 C20 C16 60.3(2)
C18 C19 C20 Fe2 -60.4(2)
N4 C16 C20 C19 -178.3(3)
C17 C16 C20 C19 -1.3(4)
Fe2 C16 C20 C19 -59.1(2)
U1 C16 C20 C19 -130.5(3)
N4 C16 C20 Fe2 -119.2(3)
C17 C16 C20 Fe2 57.8(2)
U1 C16 C20 Fe2 -71.42(9)
C17 Fe2 C20 C19 81.8(2)
C13 Fe2 C20 C19 24.1(10)
C18 Fe2 C20 C19 38.4(2)
C15 Fe2 C20 C19 -83.4(2)
C14 Fe2 C20 C19 -40.7(3)
C12 Fe2 C20 C19 -172.7(3)
C11 Fe2 C20 C19 -129.4(2)
C16 Fe2 C20 C19 119.6(3)
U1 Fe2 C20 C19 -174.3(2)
C19 Fe2 C20 C16 -119.6(3)
C17 Fe2 C20 C16 -37.74(19)
C13 Fe2 C20 C16 -95.5(9)
C18 Fe2 C20 C16 -81.2(2)
C15 Fe2 C20 C16 156.98(19)
C14 Fe2 C20 C16 -160.3(2)
C12 Fe2 C20 C16 67.7(3)
C11 Fe2 C20 C16 111.0(2)
U1 Fe2 C20 C16 66.11(18)
N1 Si1 C23 C26 172.2(2)
C21 Si1 C23 C26 -64.5(3)
C22 Si1 C23 C26 53.8(3)
N1 Si1 C23 C24 -67.7(3)
C21 Si1 C23 C24 55.6(3)
C22 Si1 C23 C24 173.9(2)
N1 Si1 C23 C25 52.7(3)
C21 Si1 C23 C25 176.1(3)
C22 Si1 C23 C25 -65.6(3)
N4 Si4 C29 C32 52.0(3)
C28 Si4 C29 C32 -66.6(3)
C27 Si4 C29 C32 176.1(3)
N4 Si4 C29 C30 171.6(3)
C28 Si4 C29 C30 53.0(3)
C27 Si4 C29 C30 -64.3(3)
N4 Si4 C29 C31 -69.8(3)
C28 Si4 C29 C31 171.7(3)
C27 Si4 C29 C31 54.4(3)
N3 Si3 C35 C36 56.5(3)
C34 Si3 C35 C36 -180.0(3)
C33 Si3 C35 C36 -61.8(3)
N3 Si3 C35 C37 -65.9(3)
C34 Si3 C35 C37 57.6(3)
C33 Si3 C35 C37 175.8(3)
N3 Si3 C35 C38 176.1(3)
C34 Si3 C35 C38 -60.4(3)
C33 Si3 C35 C38 57.8(3)
N2 Si2 C41 C42 50.6(3)
C40 Si2 C41 C42 173.8(3)
C39 Si2 C41 C42 -67.6(3)
N2 Si2 C41 C43 -69.8(3)
C40 Si2 C41 C43 53.4(3)
C39 Si2 C41 C43 171.9(3)
N2 Si2 C41 C44 170.2(2)
C40 Si2 C41 C44 -66.7(3)
C39 Si2 C41 C44 51.9(3)
N6 U2 Fe3 C47 124.61(13)
N7 U2 Fe3 C47 41.62(13)
N8 U2 Fe3 C47 -138.64(13)
N5 U2 Fe3 C47 -54.68(13)
C60 U2 Fe3 C47 -148.55(14)
C45 U2 Fe3 C47 -44.83(14)
C55 U2 Fe3 C47 30.27(15)
C50 U2 Fe3 C47 134.55(15)
Fe4 U2 Fe3 C47 -46.3(9)
N6 U2 Fe3 C52 -55.00(13)
N7 U2 Fe3 C52 -137.99(13)
N8 U2 Fe3 C52 41.76(13)
N5 U2 Fe3 C52 125.71(13)
C60 U2 Fe3 C52 31.84(15)
C45 U2 Fe3 C52 135.56(15)
C55 U2 Fe3 C52 -149.34(15)
C50 U2 Fe3 C52 -45.05(15)
Fe4 U2 Fe3 C52 134.1(9)
N6 U2 Fe3 C48 169.35(15)
N7 U2 Fe3 C48 86.36(15)
N8 U2 Fe3 C48 -93.89(15)
N5 U2 Fe3 C48 -9.94(15)
C60 U2 Fe3 C48 -103.81(17)
C45 U2 Fe3 C48 -0.09(16)
C55 U2 Fe3 C48 75.01(17)
C50 U2 Fe3 C48 179.30(17)
Fe4 U2 Fe3 C48 -1.5(9)
N6 U2 Fe3 C49 -166.82(12)
N7 U2 Fe3 C49 110.19(12)
N8 U2 Fe3 C49 -70.06(12)
N5 U2 Fe3 C49 13.89(12)
C60 U2 Fe3 C49 -79.98(14)
C45 U2 Fe3 C49 23.74(14)
C55 U2 Fe3 C49 98.84(14)
C50 U2 Fe3 C49 -156.87(14)
Fe4 U2 Fe3 C49 22.3(9)
N6 U2 Fe3 C53 -9.85(16)
N7 U2 Fe3 C53 -92.85(16)
N8 U2 Fe3 C53 86.90(16)
N5 U2 Fe3 C53 170.86(16)
C60 U2 Fe3 C53 76.99(17)
C45 U2 Fe3 C53 -179.30(17)
C55 U2 Fe3 C53 -104.19(17)
C50 U2 Fe3 C53 0.09(17)
Fe4 U2 Fe3 C53 179(43)
N6 U2 Fe3 C54 13.84(13)
N7 U2 Fe3 C54 -69.15(12)
N8 U2 Fe3 C54 110.60(12)
N5 U2 Fe3 C54 -165.44(12)
C60 U2 Fe3 C54 100.68(14)
C45 U2 Fe3 C54 -155.60(14)
C55 U2 Fe3 C54 -80.49(14)
C50 U2 Fe3 C54 23.79(14)
Fe4 U2 Fe3 C54 -157.0(9)
N6 U2 Fe3 C51 -51.06(13)
N7 U2 Fe3 C51 -134.05(12)
N8 U2 Fe3 C51 45.70(12)
N5 U2 Fe3 C51 129.66(12)
C60 U2 Fe3 C51 35.78(14)
C45 U2 Fe3 C51 139.50(14)
C55 U2 Fe3 C51 -145.39(14)
C50 U2 Fe3 C51 -41.11(14)
Fe4 U2 Fe3 C51 138.1(9)
N6 U2 Fe3 C46 128.27(12)
N7 U2 Fe3 C46 45.27(12)
N8 U2 Fe3 C46 -134.98(12)
N5 U2 Fe3 C46 -51.02(12)
C60 U2 Fe3 C46 -144.89(14)
C45 U2 Fe3 C46 -41.17(13)
C55 U2 Fe3 C46 33.93(14)
C50 U2 Fe3 C46 138.21(14)
Fe4 U2 Fe3 C46 -42.6(9)
N6 U2 Fe3 C50 -9.95(13)
N7 U2 Fe3 C50 -92.94(13)
N8 U2 Fe3 C50 86.81(13)
N5 U2 Fe3 C50 170.77(13)
C60 U2 Fe3 C50 76.89(15)
C45 U2 Fe3 C50 -179.39(14)
C55 U2 Fe3 C50 -104.28(14)
Fe4 U2 Fe3 C50 179(43)
N6 U2 Fe3 C45 169.44(13)
N7 U2 Fe3 C45 86.45(12)
N8 U2 Fe3 C45 -93.80(13)
N5 U2 Fe3 C45 -9.85(12)
C60 U2 Fe3 C45 -103.72(14)
C55 U2 Fe3 C45 75.10(14)
C50 U2 Fe3 C45 179.39(14)
Fe4 U2 Fe3 C45 -1.4(9)
N6 U2 Fe4 C58 -139.50(13)
N7 U2 Fe4 C58 -56.88(13)
N8 U2 Fe4 C58 124.00(13)
N5 U2 Fe4 C58 39.69(13)
C60 U2 Fe4 C58 134.65(14)
C45 U2 Fe4 C58 29.91(14)
C55 U2 Fe4 C58 -46.26(14)
C50 U2 Fe4 C58 -149.52(15)
Fe3 U2 Fe4 C58 31.3(9)
N6 U2 Fe4 C56 -70.34(13)
N7 U2 Fe4 C56 12.29(12)
N8 U2 Fe4 C56 -166.83(12)
N5 U2 Fe4 C56 108.86(12)
C60 U2 Fe4 C56 -156.18(14)
C45 U2 Fe4 C56 99.08(14)
C55 U2 Fe4 C56 22.90(14)
C50 U2 Fe4 C56 -80.35(14)
Fe3 U2 Fe4 C56 100.5(9)
N6 U2 Fe4 C61 108.59(12)
N7 U2 Fe4 C61 -168.79(12)
N8 U2 Fe4 C61 12.09(12)
N5 U2 Fe4 C61 -72.21(12)
C60 U2 Fe4 C61 22.75(14)
C45 U2 Fe4 C61 -81.99(14)
C55 U2 Fe4 C61 -158.17(14)
C50 U2 Fe4 C61 98.58(14)
Fe3 U2 Fe4 C61 -80.6(9)
N6 U2 Fe4 C63 39.48(14)
N7 U2 Fe4 C63 122.11(14)
N8 U2 Fe4 C63 -57.01(14)
N5 U2 Fe4 C63 -141.32(13)
C60 U2 Fe4 C63 -46.36(15)
C45 U2 Fe4 C63 -151.10(15)
C55 U2 Fe4 C63 132.73(15)
C50 U2 Fe4 C63 29.47(16)
Fe3 U2 Fe4 C63 -149.7(9)
N6 U2 Fe4 C57 -95.17(15)
N7 U2 Fe4 C57 -12.55(15)
N8 U2 Fe4 C57 168.33(15)
N5 U2 Fe4 C57 84.03(15)
C60 U2 Fe4 C57 178.99(17)
C45 U2 Fe4 C57 74.25(16)
C55 U2 Fe4 C57 -1.93(16)
C50 U2 Fe4 C57 -105.18(17)
Fe3 U2 Fe4 C57 75.6(9)
N6 U2 Fe4 C62 83.60(15)
N7 U2 Fe4 C62 166.22(15)
N8 U2 Fe4 C62 -12.90(15)
N5 U2 Fe4 C62 -97.21(15)
C60 U2 Fe4 C62 -2.24(16)
C45 U2 Fe4 C62 -106.99(16)
C55 U2 Fe4 C62 176.84(17)
C50 U2 Fe4 C62 73.59(17)
Fe3 U2 Fe4 C62 -105.6(9)
N6 U2 Fe4 C64 44.02(13)
N7 U2 Fe4 C64 126.65(12)
N8 U2 Fe4 C64 -52.47(12)
N5 U2 Fe4 C64 -136.78(12)
C60 U2 Fe4 C64 -41.82(14)
C45 U2 Fe4 C64 -146.56(14)
C55 U2 Fe4 C64 137.26(14)
C50 U2 Fe4 C64 34.01(15)
Fe3 U2 Fe4 C64 -145.2(9)
N6 U2 Fe4 C59 -135.08(12)
N7 U2 Fe4 C59 -52.46(12)
N8 U2 Fe4 C59 128.42(12)
N5 U2 Fe4 C59 44.12(12)
C60 U2 Fe4 C59 139.08(14)
C45 U2 Fe4 C59 34.34(14)
C55 U2 Fe4 C59 -41.84(13)
C50 U2 Fe4 C59 -145.09(14)
Fe3 U2 Fe4 C59 35.7(9)
N6 U2 Fe4 C55 -93.24(13)
N7 U2 Fe4 C55 -10.62(12)
N8 U2 Fe4 C55 170.26(12)
N5 U2 Fe4 C55 85.95(12)
C60 U2 Fe4 C55 -179.08(14)
C45 U2 Fe4 C55 76.18(14)
C50 U2 Fe4 C55 -103.25(14)
Fe3 U2 Fe4 C55 77.6(9)
N6 U2 Fe4 C60 85.84(13)
N7 U2 Fe4 C60 168.46(12)
N8 U2 Fe4 C60 -10.66(12)
N5 U2 Fe4 C60 -94.96(12)
C45 U2 Fe4 C60 -104.74(14)
C55 U2 Fe4 C60 179.08(14)
C50 U2 Fe4 C60 75.83(15)
Fe3 U2 Fe4 C60 -103.3(9)
C65 Si5 N5 C45 -66.7(3)
C66 Si5 N5 C45 173.4(2)
C67 Si5 N5 C45 53.7(3)
C65 Si5 N5 U2 94.3(3)
C66 Si5 N5 U2 -25.6(3)
C67 Si5 N5 U2 -145.3(3)
N6 U2 N5 C45 12.1(3)
N7 U2 N5 C45 -91.85(19)
N8 U2 N5 C45 121.35(19)
C60 U2 N5 C45 148.41(18)
C55 U2 N5 C45 -122.73(18)
C50 U2 N5 C45 20.4(2)
Fe3 U2 N5 C45 13.34(16)
Fe4 U2 N5 C45 -166.50(16)
N6 U2 N5 Si5 -150.9(3)
N7 U2 N5 Si5 105.1(3)
N8 U2 N5 Si5 -41.7(3)
C60 U2 N5 Si5 -14.6(3)
C45 U2 N5 Si5 -163.0(4)
C55 U2 N5 Si5 74.2(3)
C50 U2 N5 Si5 -142.6(3)
Fe3 U2 N5 Si5 -149.7(3)
Fe4 U2 N5 Si5 30.5(3)
C72 Si6 N6 C50 178.4(3)
C71 Si6 N6 C50 -60.7(3)
C73 Si6 N6 C50 60.1(3)
C72 Si6 N6 U2 -18.0(3)
C71 Si6 N6 U2 102.9(3)
C73 Si6 N6 U2 -136.3(3)
N7 U2 N6 C50 122.3(2)
N8 U2 N6 C50 -91.0(2)
N5 U2 N6 C50 14.7(3)
C60 U2 N6 C50 -122.5(2)
C45 U2 N6 C50 21.6(2)
C55 U2 N6 C50 148.15(19)
Fe3 U2 N6 C50 13.52(18)
Fe4 U2 N6 C50 -166.65(18)
N7 U2 N6 Si6 -43.3(3)
N8 U2 N6 Si6 103.4(3)
N5 U2 N6 Si6 -150.8(2)
C60 U2 N6 Si6 72.0(3)
C45 U2 N6 Si6 -143.9(3)
C55 U2 N6 Si6 -17.4(3)
C50 U2 N6 Si6 -165.5(4)
Fe3 U2 N6 Si6 -152.0(3)
Fe4 U2 N6 Si6 27.8(3)
C78 Si7 N7 C55 176.8(2)
C77 Si7 N7 C55 -62.1(3)
C79 Si7 N7 C55 58.6(3)
C78 Si7 N7 U2 -15.6(3)
C77 Si7 N7 U2 105.5(3)
C79 Si7 N7 U2 -133.8(3)
N6 U2 N7 C55 123.8(2)
N8 U2 N7 C55 15.9(3)
N5 U2 N7 C55 -88.75(19)
C60 U2 N7 C55 23.2(2)
C45 U2 N7 C55 -120.06(19)
C50 U2 N7 C55 150.22(18)
Fe3 U2 N7 C55 -164.52(17)
Fe4 U2 N7 C55 14.42(17)
N6 U2 N7 Si7 -45.0(3)
N8 U2 N7 Si7 -153.0(2)
N5 U2 N7 Si7 102.4(3)
C60 U2 N7 Si7 -145.7(3)
C45 U2 N7 Si7 71.1(3)
C55 U2 N7 Si7 -168.9(4)
C50 U2 N7 Si7 -18.7(3)
Fe3 U2 N7 Si7 26.6(3)
Fe4 U2 N7 Si7 -154.5(3)
C84 Si8 N8 C60 177.3(2)
C83 Si8 N8 C60 -61.4(3)
C85 Si8 N8 C60 58.7(3)
C84 Si8 N8 U2 -18.1(3)
C83 Si8 N8 U2 103.2(3)
C85 Si8 N8 U2 -136.7(3)
N6 U2 N8 C60 -91.33(19)
N7 U2 N8 C60 12.9(3)
N5 U2 N8 C60 120.95(19)
C45 U2 N8 C60 147.82(18)
C55 U2 N8 C60 21.7(2)
C50 U2 N8 C60 -122.43(19)
Fe3 U2 N8 C60 -166.71(17)
Fe4 U2 N8 C60 14.35(17)
N6 U2 N8 Si8 102.4(3)
N7 U2 N8 Si8 -153.4(2)
N5 U2 N8 Si8 -45.3(3)
C60 U2 N8 Si8 -166.3(4)
C45 U2 N8 Si8 -18.5(3)
C55 U2 N8 Si8 -144.5(3)
C50 U2 N8 Si8 71.3(3)
Fe3 U2 N8 Si8 27.0(3)
Fe4 U2 N8 Si8 -151.9(3)
Si5 N5 C45 C46 -124.2(3)
U2 N5 C45 C46 65.3(3)
Si5 N5 C45 C49 58.7(4)
U2 N5 C45 C49 -111.8(3)
Si5 N5 C45 Fe3 148.18(18)
U2 N5 C45 Fe3 -22.3(3)
Si5 N5 C45 U2 170.5(2)
C47 Fe3 C45 N5 155.7(3)
C52 Fe3 C45 N5 -79.2(3)
C48 Fe3 C45 N5 -160.8(3)
C49 Fe3 C45 N5 -122.4(4)
C53 Fe3 C45 N5 -162.9(5)
C54 Fe3 C45 N5 73.2(4)
C51 Fe3 C45 N5 -29.2(3)
C46 Fe3 C45 N5 118.0(4)
C50 Fe3 C45 N5 20.0(3)
U2 Fe3 C45 N5 19.3(2)
C47 Fe3 C45 C46 37.7(2)
C52 Fe3 C45 C46 162.8(2)
C48 Fe3 C45 C46 81.2(2)
C49 Fe3 C45 C46 119.6(3)
C53 Fe3 C45 C46 79.1(6)
C54 Fe3 C45 C46 -44.8(3)
C51 Fe3 C45 C46 -147.2(2)
C50 Fe3 C45 C46 -98.0(2)
U2 Fe3 C45 C46 -98.71(19)
C47 Fe3 C45 C49 -81.9(2)
C52 Fe3 C45 C49 43.2(3)
C48 Fe3 C45 C49 -38.4(2)
C53 Fe3 C45 C49 -40.5(6)
C54 Fe3 C45 C49 -164.4(3)
C51 Fe3 C45 C49 93.2(2)
C46 Fe3 C45 C49 -119.6(3)
C50 Fe3 C45 C49 142.4(2)
U2 Fe3 C45 C49 141.7(2)
C47 Fe3 C45 U2 136.36(13)
C52 Fe3 C45 U2 -98.54(19)
C48 Fe3 C45 U2 179.93(13)
C49 Fe3 C45 U2 -141.7(2)
C53 Fe3 C45 U2 177.8(5)
C54 Fe3 C45 U2 53.9(3)
C51 Fe3 C45 U2 -48.51(15)
C46 Fe3 C45 U2 98.71(19)
C50 Fe3 C45 U2 0.69(16)
N6 U2 C45 N5 -172.56(18)
N7 U2 C45 N5 93.96(19)
N8 U2 C45 N5 -62.03(19)
C60 U2 C45 N5 -41.2(2)
C55 U2 C45 N5 65.3(2)
C50 U2 C45 N5 -161.75(19)
Fe3 U2 C45 N5 -161.3(2)
Fe4 U2 C45 N5 18.6(2)
N6 U2 C45 C46 55.9(2)
N7 U2 C45 C46 -37.6(2)
N8 U2 C45 C46 166.41(19)
N5 U2 C45 C46 -131.6(3)
C60 U2 C45 C46 -172.78(18)
C55 U2 C45 C46 -66.3(2)
C50 U2 C45 C46 66.7(2)
Fe3 U2 C45 C46 67.11(18)
Fe4 U2 C45 C46 -112.92(18)
N6 U2 C45 C49 -56.4(3)
N7 U2 C45 C49 -149.9(3)
N8 U2 C45 C49 54.1(3)
N5 U2 C45 C49 116.1(4)
C60 U2 C45 C49 74.9(3)
C55 U2 C45 C49 -178.6(3)
C50 U2 C45 C49 -45.6(3)
Fe3 U2 C45 C49 -45.2(2)
Fe4 U2 C45 C49 134.8(2)
N6 U2 C45 Fe3 -11.23(13)
N7 U2 C45 Fe3 -104.71(10)
N8 U2 C45 Fe3 99.30(10)
N5 U2 C45 Fe3 161.3(2)
C60 U2 C45 Fe3 120.11(11)
C55 U2 C45 Fe3 -133.38(9)
C50 U2 C45 Fe3 -0.42(10)
Fe4 U2 C45 Fe3 179.96(2)
N5 C45 C46 C47 -179.1(3)
C49 C45 C46 C47 -1.5(4)
Fe3 C45 C46 C47 -59.0(2)
U2 C45 C46 C47 -130.0(2)
N5 C45 C46 Fe3 -120.2(3)
C49 C45 C46 Fe3 57.4(2)
U2 C45 C46 Fe3 -71.01(9)
C52 Fe3 C46 C47 20.7(8)
C48 Fe3 C46 C47 38.04(19)
C49 Fe3 C46 C47 81.7(2)
C53 Fe3 C46 C47 -40.9(3)
C54 Fe3 C46 C47 -84.2(2)
C51 Fe3 C46 C47 -173.5(3)
C50 Fe3 C46 C47 -129.9(2)
C45 Fe3 C46 C47 119.1(3)
U2 Fe3 C46 C47 -174.9(2)
C47 Fe3 C46 C45 -119.1(3)
C52 Fe3 C46 C45 -98.4(7)
C48 Fe3 C46 C45 -81.1(2)
C49 Fe3 C46 C45 -37.38(19)
C53 Fe3 C46 C45 -160.0(2)
C54 Fe3 C46 C45 156.68(19)
C51 Fe3 C46 C45 67.4(3)
C50 Fe3 C46 C45 111.0(2)
U2 Fe3 C46 C45 66.04(17)
C45 C46 C47 C48 -0.3(4)
Fe3 C46 C47 C48 -60.9(2)
C45 C46 C47 Fe3 60.6(2)
C52 Fe3 C47 C48 -56.9(3)
C49 Fe3 C47 C48 36.95(19)
C53 Fe3 C47 C48 -89.9(2)
C54 Fe3 C47 C48 -130.9(2)
C51 Fe3 C47 C48 -78.2(7)
C46 Fe3 C47 C48 118.1(3)
C50 Fe3 C47 C48 -158.1(2)
C45 Fe3 C47 C48 80.6(2)
U2 Fe3 C47 C48 123.55(18)
C52 Fe3 C47 C46 -174.98(19)
C48 Fe3 C47 C46 -118.1(3)
C49 Fe3 C47 C46 -81.1(2)
C53 Fe3 C47 C46 152.0(2)
C54 Fe3 C47 C46 111.0(2)
C51 Fe3 C47 C46 163.7(6)
C50 Fe3 C47 C46 83.8(3)
C45 Fe3 C47 C46 -37.49(18)
U2 Fe3 C47 C46 5.5(2)
C46 C47 C48 C49 2.1(4)
Fe3 C47 C48 C49 -59.2(2)
C46 C47 C48 Fe3 61.4(2)
C52 Fe3 C48 C47 138.4(2)
C49 Fe3 C48 C47 -120.3(3)
C53 Fe3 C48 C47 97.6(2)
C54 Fe3 C48 C47 66.9(3)
C51 Fe3 C48 C47 163.7(2)
C46 Fe3 C48 C47 -38.22(19)
C50 Fe3 C48 C47 95.6(6)
C45 Fe3 C48 C47 -81.9(2)
U2 Fe3 C48 C47 -81.8(2)
C47 Fe3 C48 C49 120.3(3)
C52 Fe3 C48 C49 -101.3(2)
C53 Fe3 C48 C49 -142.1(2)
C54 Fe3 C48 C49 -172.8(2)
C51 Fe3 C48 C49 -76.0(3)
C46 Fe3 C48 C49 82.1(2)
C50 Fe3 C48 C49 -144.1(5)
C45 Fe3 C48 C49 38.39(19)
U2 Fe3 C48 C49 38.5(2)
C47 C48 C49 C45 -3.1(4)
Fe3 C48 C49 C45 -62.0(2)
C47 C48 C49 Fe3 58.9(2)
N5 C45 C49 C48 -179.7(3)
C46 C45 C49 C48 2.8(4)
Fe3 C45 C49 C48 60.7(2)
U2 C45 C49 C48 107.7(3)
N5 C45 C49 Fe3 119.6(3)
C46 C45 C49 Fe3 -57.9(2)
U2 C45 C49 Fe3 47.0(2)
C47 Fe3 C49 C48 -36.8(2)
C52 Fe3 C49 C48 89.5(2)
C53 Fe3 C49 C48 50.7(3)
C54 Fe3 C49 C48 25.6(7)
C51 Fe3 C49 C48 131.7(2)
C46 Fe3 C49 C48 -80.4(2)
C50 Fe3 C49 C48 163.2(3)
C45 Fe3 C49 C48 -117.7(3)
U2 Fe3 C49 C48 -151.52(19)
C47 Fe3 C49 C45 80.8(2)
C52 Fe3 C49 C45 -152.84(19)
C48 Fe3 C49 C45 117.7(3)
C53 Fe3 C49 C45 168.3(2)
C54 Fe3 C49 C45 143.3(6)
C51 Fe3 C49 C45 -110.6(2)
C46 Fe3 C49 C45 37.23(19)
C50 Fe3 C49 C45 -79.1(3)
U2 Fe3 C49 C45 -33.84(18)
Si6 N6 C50 C51 -125.0(3)
U2 N6 C50 C51 64.1(3)
Si6 N6 C50 C54 60.0(4)
U2 N6 C50 C54 -110.9(3)
Si6 N6 C50 Fe3 148.71(19)
U2 N6 C50 Fe3 -22.1(3)
Si6 N6 C50 U2 170.8(3)
C47 Fe3 C50 N6 -80.1(3)
C52 Fe3 C50 N6 155.1(3)
C48 Fe3 C50 N6 -159.0(5)
C49 Fe3 C50 N6 70.8(4)
C53 Fe3 C50 N6 -161.1(3)
C54 Fe3 C50 N6 -123.0(4)
C51 Fe3 C50 N6 117.4(4)
C46 Fe3 C50 N6 -30.7(3)
C45 Fe3 C50 N6 18.1(4)
U2 Fe3 C50 N6 18.8(2)
C47 Fe3 C50 C51 162.5(2)
C52 Fe3 C50 C51 37.7(2)
C48 Fe3 C50 C51 83.6(6)
C49 Fe3 C50 C51 -46.6(3)
C53 Fe3 C50 C51 81.5(2)
C54 Fe3 C50 C51 119.6(3)
C46 Fe3 C50 C51 -148.2(2)
C45 Fe3 C50 C51 -99.3(2)
U2 Fe3 C50 C51 -98.59(19)
C47 Fe3 C50 C54 42.8(3)
C52 Fe3 C50 C54 -81.9(2)
C48 Fe3 C50 C54 -36.0(6)
C49 Fe3 C50 C54 -166.2(3)
C53 Fe3 C50 C54 -38.1(2)
C51 Fe3 C50 C54 -119.6(3)
C46 Fe3 C50 C54 92.2(2)
C45 Fe3 C50 C54 141.1(2)
U2 Fe3 C50 C54 141.8(2)
C47 Fe3 C50 U2 -98.96(18)
C52 Fe3 C50 U2 136.26(13)
C48 Fe3 C50 U2 -177.8(5)
C49 Fe3 C50 U2 52.0(3)
C53 Fe3 C50 U2 -179.92(14)
C54 Fe3 C50 U2 -141.8(2)
C51 Fe3 C50 U2 98.59(19)
C46 Fe3 C50 U2 -49.57(14)
C45 Fe3 C50 U2 -0.69(16)
N7 U2 C50 N6 -60.9(2)
N8 U2 C50 N6 94.8(2)
N5 U2 C50 N6 -170.93(18)
C60 U2 C50 N6 66.3(2)
C45 U2 C50 N6 -160.6(2)
C55 U2 C50 N6 -41.7(2)
Fe3 U2 C50 N6 -161.1(2)
Fe4 U2 C50 N6 19.0(2)
N6 U2 C50 C51 -131.7(3)
N7 U2 C50 C51 167.39(19)
N8 U2 C50 C51 -36.9(2)
N5 U2 C50 C51 57.3(2)
C60 U2 C50 C51 -65.4(2)
C45 U2 C50 C51 67.6(2)
C55 U2 C50 C51 -173.40(18)
Fe3 U2 C50 C51 67.21(18)
Fe4 U2 C50 C51 -112.77(19)
N6 U2 C50 C54 115.8(4)
N7 U2 C50 C54 55.0(3)
N8 U2 C50 C54 -149.3(3)
N5 U2 C50 C54 -55.1(3)
C60 U2 C50 C54 -177.9(3)
C45 U2 C50 C54 -44.8(3)
C55 U2 C50 C54 74.2(3)
Fe3 U2 C50 C54 -45.2(2)
Fe4 U2 C50 C54 134.8(2)
N6 U2 C50 Fe3 161.1(2)
N7 U2 C50 Fe3 100.18(10)
N8 U2 C50 Fe3 -104.11(10)
N5 U2 C50 Fe3 -9.88(13)
C60 U2 C50 Fe3 -132.64(10)
C45 U2 C50 Fe3 0.42(10)
C55 U2 C50 Fe3 119.39(11)
Fe4 U2 C50 Fe3 -179.98(2)
N6 C50 C51 C52 -177.3(3)
C54 C50 C51 C52 -1.4(4)
Fe3 C50 C51 C52 -59.1(2)
U2 C50 C51 C52 -129.9(2)
N6 C50 C51 Fe3 -118.2(3)
C54 C50 C51 Fe3 57.7(2)
U2 C50 C51 Fe3 -70.83(9)
C47 Fe3 C51 C52 25.8(8)
C48 Fe3 C51 C52 -40.3(3)
C49 Fe3 C51 C52 -84.6(2)
C53 Fe3 C51 C52 38.2(2)
C54 Fe3 C51 C52 81.6(2)
C46 Fe3 C51 C52 -175.8(2)
C50 Fe3 C51 C52 119.1(3)
C45 Fe3 C51 C52 -130.7(2)
U2 Fe3 C51 C52 -174.5(2)
C47 Fe3 C51 C50 -93.3(7)
C52 Fe3 C51 C50 -119.1(3)
C48 Fe3 C51 C50 -159.3(2)
C49 Fe3 C51 C50 156.28(19)
C53 Fe3 C51 C50 -80.9(2)
C54 Fe3 C51 C50 -37.44(19)
C46 Fe3 C51 C50 65.1(3)
C45 Fe3 C51 C50 110.2(2)
U2 Fe3 C51 C50 66.42(17)
C50 C51 C52 C53 -0.5(4)
Fe3 C51 C52 C53 -61.1(2)
C50 C51 C52 Fe3 60.6(2)
C47 Fe3 C52 C53 -55.6(3)
C48 Fe3 C52 C53 -89.1(2)
C49 Fe3 C52 C53 -130.4(2)
C54 Fe3 C52 C53 36.8(2)
C51 Fe3 C52 C53 118.0(3)
C46 Fe3 C52 C53 -72.8(7)
C50 Fe3 C52 C53 80.5(2)
C45 Fe3 C52 C53 -157.9(2)
U2 Fe3 C52 C53 123.91(18)
C47 Fe3 C52 C51 -173.6(2)
C48 Fe3 C52 C51 152.9(2)
C49 Fe3 C52 C51 111.6(2)
C53 Fe3 C52 C51 -118.0(3)
C54 Fe3 C52 C51 -81.2(2)
C46 Fe3 C52 C51 169.2(6)
C50 Fe3 C52 C51 -37.5(2)
C45 Fe3 C52 C51 84.1(3)
U2 Fe3 C52 C51 5.9(2)
C51 C52 C53 C54 2.3(4)
Fe3 C52 C53 C54 -59.0(2)
C51 C52 C53 Fe3 61.3(2)
C47 Fe3 C53 C54 -100.4(2)
C52 Fe3 C53 C54 120.3(3)
C48 Fe3 C53 C54 -141.0(2)
C49 Fe3 C53 C54 -171.3(2)
C51 Fe3 C53 C54 82.1(2)
C46 Fe3 C53 C54 -74.8(3)
C50 Fe3 C53 C54 38.5(2)
C45 Fe3 C53 C54 -139.0(5)
U2 Fe3 C53 C54 38.4(3)
C47 Fe3 C53 C52 139.3(2)
C48 Fe3 C53 C52 98.7(2)
C49 Fe3 C53 C52 68.4(3)
C54 Fe3 C53 C52 -120.3(3)
C51 Fe3 C53 C52 -38.2(2)
C46 Fe3 C53 C52 164.9(2)
C50 Fe3 C53 C52 -81.8(2)
C45 Fe3 C53 C52 100.6(6)
U2 Fe3 C53 C52 -81.9(2)
C52 C53 C54 C50 -3.2(4)
Fe3 C53 C54 C50 -61.7(2)
C52 C53 C54 Fe3 58.5(2)
N6 C50 C54 C53 178.5(3)
C51 C50 C54 C53 2.8(4)
Fe3 C50 C54 C53 60.8(2)
U2 C50 C54 C53 107.6(3)
N6 C50 C54 Fe3 117.7(3)
C51 C50 C54 Fe3 -58.0(2)
U2 C50 C54 Fe3 46.9(2)
C47 Fe3 C54 C53 89.6(2)
C52 Fe3 C54 C53 -37.0(2)
C48 Fe3 C54 C53 51.7(3)
C49 Fe3 C54 C53 31.1(7)
C51 Fe3 C54 C53 -80.6(2)
C46 Fe3 C54 C53 131.5(2)
C50 Fe3 C54 C53 -117.8(3)
C45 Fe3 C54 C53 161.6(2)
U2 Fe3 C54 C53 -151.8(2)
C47 Fe3 C54 C50 -152.6(2)
C52 Fe3 C54 C50 80.8(2)
C48 Fe3 C54 C50 169.5(2)
C49 Fe3 C54 C50 148.9(6)
C53 Fe3 C54 C50 117.8(3)
C51 Fe3 C54 C50 37.16(19)
C46 Fe3 C54 C50 -110.7(2)
C45 Fe3 C54 C50 -80.6(3)
U2 Fe3 C54 C50 -33.97(19)
Si7 N7 C55 C56 60.8(4)
U2 N7 C55 C56 -112.6(3)
Si7 N7 C55 C59 -123.4(3)
U2 N7 C55 C59 63.1(3)
Si7 N7 C55 Fe4 149.65(18)
U2 N7 C55 Fe4 -23.8(3)
Si7 N7 C55 U2 173.5(3)
C58 Fe4 C55 N7 154.8(3)
C56 Fe4 C55 N7 -123.1(4)
C61 Fe4 C55 N7 71.1(4)
C63 Fe4 C55 N7 -76.9(3)
C57 Fe4 C55 N7 -161.3(3)
C62 Fe4 C55 N7 -149.8(5)
C64 Fe4 C55 N7 -29.3(3)
C59 Fe4 C55 N7 117.8(3)
C60 Fe4 C55 N7 19.2(3)
U2 Fe4 C55 N7 20.2(2)
C58 Fe4 C55 C56 -82.1(2)
C61 Fe4 C55 C56 -165.8(3)
C63 Fe4 C55 C56 46.2(3)
C57 Fe4 C55 C56 -38.23(19)
C62 Fe4 C55 C56 -26.7(6)
C64 Fe4 C55 C56 93.8(2)
C59 Fe4 C55 C56 -119.1(3)
C60 Fe4 C55 C56 142.3(2)
U2 Fe4 C55 C56 143.3(2)
C58 Fe4 C55 C59 37.07(19)
C56 Fe4 C55 C59 119.1(3)
C61 Fe4 C55 C59 -46.6(3)
C63 Fe4 C55 C59 165.3(2)
C57 Fe4 C55 C59 80.9(2)
C62 Fe4 C55 C59 92.4(6)
C64 Fe4 C55 C59 -147.06(19)
C60 Fe4 C55 C59 -98.5(2)
U2 Fe4 C55 C59 -97.51(18)
C58 Fe4 C55 U2 134.58(13)
C56 Fe4 C55 U2 -143.3(2)
C61 Fe4 C55 U2 50.9(3)
C63 Fe4 C55 U2 -97.18(18)
C57 Fe4 C55 U2 178.43(13)
C62 Fe4 C55 U2 -170.1(5)
C64 Fe4 C55 U2 -49.54(14)
C59 Fe4 C55 U2 97.51(18)
C60 Fe4 C55 U2 -1.02(16)
N6 U2 C55 N7 -59.4(2)
N8 U2 C55 N7 -170.08(18)
N5 U2 C55 N7 96.56(19)
C60 U2 C55 N7 -159.1(2)
C45 U2 C55 N7 68.5(2)
C50 U2 C55 N7 -38.9(2)
Fe3 U2 C55 N7 21.7(2)
Fe4 U2 C55 N7 -159.7(2)
N6 U2 C55 C56 56.2(3)
N7 U2 C55 C56 115.6(4)
N8 U2 C55 C56 -54.5(3)
N5 U2 C55 C56 -147.8(3)
C60 U2 C55 C56 -43.5(3)
C45 U2 C55 C56 -175.9(3)
C50 U2 C55 C56 76.7(3)
Fe3 U2 C55 C56 137.3(2)
Fe4 U2 C55 C56 -44.1(2)
N6 U2 C55 C59 168.23(19)
N7 U2 C55 C59 -132.4(3)
N8 U2 C55 C59 57.5(2)
N5 U2 C55 C59 -35.8(2)
C60 U2 C55 C59 68.51(19)
C45 U2 C55 C59 -63.9(2)
C50 U2 C55 C59 -171.26(17)
Fe3 U2 C55 C59 -110.69(18)
Fe4 U2 C55 C59 67.87(18)
N6 U2 C55 Fe4 100.36(10)
N7 U2 C55 Fe4 159.7(2)
N8 U2 C55 Fe4 -10.35(13)
N5 U2 C55 Fe4 -103.70(10)
C60 U2 C55 Fe4 0.63(10)
C45 U2 C55 Fe4 -131.75(9)
C50 U2 C55 Fe4 120.87(11)
Fe3 U2 C55 Fe4 -178.56(2)
N7 C55 C56 C57 178.5(3)
C59 C55 C56 C57 2.2(4)
Fe4 C55 C56 C57 60.7(2)
U2 C55 C56 C57 106.6(3)
N7 C55 C56 Fe4 117.8(3)
C59 C55 C56 Fe4 -58.5(2)
U2 C55 C56 Fe4 45.9(2)
C58 Fe4 C56 C57 -37.4(2)
C61 Fe4 C56 C57 33.5(6)
C63 Fe4 C56 C57 92.2(2)
C62 Fe4 C56 C57 53.9(3)
C64 Fe4 C56 C57 133.2(2)
C59 Fe4 C56 C57 -80.5(2)
C55 Fe4 C56 C57 -118.2(3)
C60 Fe4 C56 C57 163.0(2)
U2 Fe4 C56 C57 -150.80(18)
C58 Fe4 C56 C55 80.8(2)
C61 Fe4 C56 C55 151.7(5)
C63 Fe4 C56 C55 -149.6(2)
C57 Fe4 C56 C55 118.2(3)
C62 Fe4 C56 C55 172.12(19)
C64 Fe4 C56 C55 -108.6(2)
C59 Fe4 C56 C55 37.72(19)
C60 Fe4 C56 C55 -78.9(3)
U2 Fe4 C56 C55 -32.60(18)
C55 C56 C57 C58 -2.7(4)
Fe4 C56 C57 C58 59.0(2)
C55 C56 C57 Fe4 -61.6(2)
C56 Fe4 C57 C58 -119.5(3)
C61 Fe4 C57 C58 70.4(2)
C63 Fe4 C57 C58 142.4(2)
C62 Fe4 C57 C58 101.5(2)
C64 Fe4 C57 C58 166.9(2)
C59 Fe4 C57 C58 -37.37(19)
C55 Fe4 C57 C58 -81.4(2)
C60 Fe4 C57 C58 96.9(6)
U2 Fe4 C57 C58 -79.5(2)
C58 Fe4 C57 C56 119.5(3)
C61 Fe4 C57 C56 -170.2(2)
C63 Fe4 C57 C56 -98.2(2)
C62 Fe4 C57 C56 -139.1(2)
C64 Fe4 C57 C56 -73.6(3)
C59 Fe4 C57 C56 82.1(2)
C55 Fe4 C57 C56 38.09(19)
C60 Fe4 C57 C56 -143.7(5)
U2 Fe4 C57 C56 40.0(2)
C56 C57 C58 C59 2.2(4)
Fe4 C57 C58 C59 61.2(2)
C56 C57 C58 Fe4 -59.0(2)
C56 Fe4 C58 C59 -81.4(2)
C61 Fe4 C58 C59 112.7(2)
C63 Fe4 C58 C59 -172.1(2)
C57 Fe4 C58 C59 -118.9(3)
C62 Fe4 C58 C59 154.2(2)
C64 Fe4 C58 C59 165.0(8)
C55 Fe4 C58 C59 -37.72(19)
C60 Fe4 C58 C59 83.2(3)
U2 Fe4 C58 C59 6.7(2)
C56 Fe4 C58 C57 37.5(2)
C61 Fe4 C58 C57 -128.4(2)
C63 Fe4 C58 C57 -53.2(3)
C62 Fe4 C58 C57 -86.9(2)
C64 Fe4 C58 C57 -76.1(9)
C59 Fe4 C58 C57 118.9(3)
C55 Fe4 C58 C57 81.2(2)
C60 Fe4 C58 C57 -157.9(2)
U2 Fe4 C58 C57 125.58(18)
C57 C58 C59 C55 -0.8(4)
Fe4 C58 C59 C55 59.7(2)
C57 C58 C59 Fe4 -60.5(2)
N7 C55 C59 C58 -177.4(3)
C56 C55 C59 C58 -0.9(4)
Fe4 C55 C59 C58 -58.8(2)
U2 C55 C59 C58 -130.4(2)
N7 C55 C59 Fe4 -118.7(3)
C56 C55 C59 Fe4 57.9(2)
U2 C55 C59 Fe4 -71.61(9)
C56 Fe4 C59 C58 81.8(2)
C61 Fe4 C59 C58 -83.5(2)
C63 Fe4 C59 C58 36.4(9)
C57 Fe4 C59 C58 37.9(2)
C62 Fe4 C59 C58 -39.2(3)
C64 Fe4 C59 C58 -175.4(2)
C55 Fe4 C59 C58 119.4(3)
C60 Fe4 C59 C58 -130.0(2)
U2 Fe4 C59 C58 -173.7(2)
C58 Fe4 C59 C55 -119.4(3)
C56 Fe4 C59 C55 -37.55(18)
C61 Fe4 C59 C55 157.11(18)
C63 Fe4 C59 C55 -83.0(8)
C57 Fe4 C59 C55 -81.5(2)
C62 Fe4 C59 C55 -158.6(2)
C64 Fe4 C59 C55 65.2(3)
C60 Fe4 C59 C55 110.6(2)
U2 Fe4 C59 C55 66.93(17)
Si8 N8 C60 C61 58.7(4)
U2 N8 C60 C61 -113.5(3)
Si8 N8 C60 C64 -124.6(3)
U2 N8 C60 C64 63.3(3)
Si8 N8 C60 Fe4 148.12(18)
U2 N8 C60 Fe4 -24.0(3)
Si8 N8 C60 U2 172.1(2)
C58 Fe4 C60 N8 -76.3(3)
C56 Fe4 C60 N8 74.0(4)
C61 Fe4 C60 N8 -123.1(4)
C63 Fe4 C60 N8 154.8(3)
C57 Fe4 C60 N8 -156.3(5)
C62 Fe4 C60 N8 -161.3(3)
C64 Fe4 C60 N8 117.9(4)
C59 Fe4 C60 N8 -27.7(3)
C55 Fe4 C60 N8 21.6(3)
U2 Fe4 C60 N8 20.6(2)
C58 Fe4 C60 C61 46.8(3)
C56 Fe4 C60 C61 -162.9(3)
C63 Fe4 C60 C61 -82.1(2)
C57 Fe4 C60 C61 -33.2(6)
C62 Fe4 C60 C61 -38.2(2)
C64 Fe4 C60 C61 -119.1(3)
C59 Fe4 C60 C61 95.4(2)
C55 Fe4 C60 C61 144.7(2)
U2 Fe4 C60 C61 143.7(2)
C58 Fe4 C60 C64 165.8(2)
C56 Fe4 C60 C64 -43.9(3)
C61 Fe4 C60 C64 119.1(3)
C63 Fe4 C60 C64 37.0(2)
C57 Fe4 C60 C64 85.8(6)
C62 Fe4 C60 C64 80.9(2)
C59 Fe4 C60 C64 -145.56(19)
C55 Fe4 C60 C64 -96.2(2)
U2 Fe4 C60 C64 -97.26(19)
C58 Fe4 C60 U2 -96.92(18)
C56 Fe4 C60 U2 53.4(3)
C61 Fe4 C60 U2 -143.7(2)
C63 Fe4 C60 U2 134.23(13)
C57 Fe4 C60 U2 -176.9(5)
C62 Fe4 C60 U2 178.14(13)
C64 Fe4 C60 U2 97.26(19)
C59 Fe4 C60 U2 -48.30(14)
C55 Fe4 C60 U2 1.03(16)
N6 U2 C60 N8 94.64(19)
N7 U2 C60 N8 -172.00(18)
N5 U2 C60 N8 -62.4(2)
C45 U2 C60 N8 -42.0(2)
C55 U2 C60 N8 -160.47(19)
C50 U2 C60 N8 66.4(2)
Fe3 U2 C60 N8 18.7(2)
Fe4 U2 C60 N8 -159.8(2)
N6 U2 C60 C61 -149.4(3)
N7 U2 C60 C61 -56.0(3)
N8 U2 C60 C61 116.0(4)
N5 U2 C60 C61 53.6(3)
C45 U2 C60 C61 74.0(3)
C55 U2 C60 C61 -44.5(3)
C50 U2 C60 C61 -177.6(3)
Fe3 U2 C60 C61 134.7(2)
Fe4 U2 C60 C61 -43.8(2)
N6 U2 C60 C64 -37.8(2)
N7 U2 C60 C64 55.5(2)
N8 U2 C60 C64 -132.5(3)
N5 U2 C60 C64 165.09(19)
C45 U2 C60 C64 -174.52(17)
C55 U2 C60 C64 67.0(2)
C50 U2 C60 C64 -66.1(2)
Fe3 U2 C60 C64 -113.77(18)
Fe4 U2 C60 C64 67.67(18)
N6 U2 C60 Fe4 -105.52(10)
N7 U2 C60 Fe4 -12.16(13)
N8 U2 C60 Fe4 159.8(2)
N5 U2 C60 Fe4 97.41(10)
C45 U2 C60 Fe4 117.81(11)
C55 U2 C60 Fe4 -0.63(10)
C50 U2 C60 Fe4 -133.76(9)
Fe3 U2 C60 Fe4 178.56(2)
N8 C60 C61 C62 -180.0(3)
C64 C60 C61 C62 2.8(4)
Fe4 C60 C61 C62 61.1(2)
U2 C60 C61 C62 106.7(3)
N8 C60 C61 Fe4 119.0(3)
C64 C60 C61 Fe4 -58.3(2)
U2 C60 C61 Fe4 45.7(2)
C58 Fe4 C61 C62 92.0(2)
C56 Fe4 C61 C62 25.7(6)
C63 Fe4 C61 C62 -37.1(2)
C57 Fe4 C61 C62 52.4(3)
C64 Fe4 C61 C62 -80.1(2)
C59 Fe4 C61 C62 133.6(2)
C55 Fe4 C61 C62 165.6(3)
C60 Fe4 C61 C62 -117.8(3)
U2 Fe4 C61 C62 -149.97(19)
C58 Fe4 C61 C60 -150.22(19)
C56 Fe4 C61 C60 143.5(5)
C63 Fe4 C61 C60 80.7(2)
C57 Fe4 C61 C60 170.21(19)
C62 Fe4 C61 C60 117.8(3)
C64 Fe4 C61 C60 37.64(19)
C59 Fe4 C61 C60 -108.7(2)
C55 Fe4 C61 C60 -76.6(3)
U2 Fe4 C61 C60 -32.19(19)
C60 C61 C62 C63 -3.1(4)
Fe4 C61 C62 C63 58.8(2)
C60 C61 C62 Fe4 -61.9(2)
C58 Fe4 C62 C61 -99.4(2)
C56 Fe4 C62 C61 -172.3(2)
C63 Fe4 C62 C61 120.2(3)
C57 Fe4 C62 C61 -140.3(2)
C64 Fe4 C62 C61 82.4(2)
C59 Fe4 C62 C61 -74.8(3)
C55 Fe4 C62 C61 -151.0(5)
C60 Fe4 C62 C61 38.5(2)
U2 Fe4 C62 C61 40.6(2)
C58 Fe4 C62 C63 140.4(2)
C56 Fe4 C62 C63 67.5(2)
C61 Fe4 C62 C63 -120.2(3)
C57 Fe4 C62 C63 99.5(2)
C64 Fe4 C62 C63 -37.8(2)
C59 Fe4 C62 C63 165.0(2)
C55 Fe4 C62 C63 88.8(6)
C60 Fe4 C62 C63 -81.7(2)
U2 Fe4 C62 C63 -79.5(2)
C61 C62 C63 C64 2.2(4)
Fe4 C62 C63 C64 61.1(2)
C61 C62 C63 Fe4 -58.9(2)
C58 Fe4 C63 C64 -174.4(2)
C56 Fe4 C63 C64 111.8(2)
C61 Fe4 C63 C64 -81.3(2)
C57 Fe4 C63 C64 153.5(2)
C62 Fe4 C63 C64 -118.1(3)
C59 Fe4 C63 C64 155.0(7)
C55 Fe4 C63 C64 83.0(3)
C60 Fe4 C63 C64 -37.5(2)
U2 Fe4 C63 C64 6.8(2)
C58 Fe4 C63 C62 -56.3(3)
C56 Fe4 C63 C62 -130.0(2)
C61 Fe4 C63 C62 36.9(2)
C57 Fe4 C63 C62 -88.4(2)
C64 Fe4 C63 C62 118.1(3)
C59 Fe4 C63 C62 -86.9(8)
C55 Fe4 C63 C62 -158.9(2)
C60 Fe4 C63 C62 80.6(2)
U2 Fe4 C63 C62 124.97(18)
C62 C63 C64 C60 -0.4(4)
Fe4 C63 C64 C60 60.2(2)
C62 C63 C64 Fe4 -60.6(2)
N8 C60 C64 C63 -178.8(3)
C61 C60 C64 C63 -1.5(4)
Fe4 C60 C64 C63 -59.2(2)
U2 C60 C64 C63 -131.1(2)
N8 C60 C64 Fe4 -119.6(3)
C61 C60 C64 Fe4 57.8(2)
U2 C60 C64 Fe4 -71.87(9)
C58 Fe4 C64 C63 27.0(9)
C56 Fe4 C64 C63 -82.9(2)
C61 Fe4 C64 C63 81.9(2)
C57 Fe4 C64 C63 -39.4(3)
C62 Fe4 C64 C63 38.4(2)
C59 Fe4 C64 C63 -171.8(2)
C55 Fe4 C64 C63 -128.4(2)
C60 Fe4 C64 C63 119.6(3)
U2 Fe4 C64 C63 -173.5(2)
C58 Fe4 C64 C60 -92.6(9)
C56 Fe4 C64 C60 157.51(19)
C61 Fe4 C64 C60 -37.70(19)
C63 Fe4 C64 C60 -119.6(3)
C57 Fe4 C64 C60 -159.0(2)
C62 Fe4 C64 C60 -81.2(2)
C59 Fe4 C64 C60 68.6(3)
C55 Fe4 C64 C60 111.9(2)
U2 Fe4 C64 C60 66.90(17)
N5 Si5 C67 C70 49.2(3)
C65 Si5 C67 C70 173.2(3)
C66 Si5 C67 C70 -69.9(3)
N5 Si5 C67 C68 -72.2(3)
C65 Si5 C67 C68 51.7(3)
C66 Si5 C67 C68 168.6(3)
N5 Si5 C67 C69 168.3(2)
C65 Si5 C67 C69 -67.7(3)
C66 Si5 C67 C69 49.2(3)
N6 Si6 C73 C74 50.3(3)
C72 Si6 C73 C74 -66.5(3)
C71 Si6 C73 C74 174.2(3)
N6 Si6 C73 C76 170.0(3)
C72 Si6 C73 C76 53.2(3)
C71 Si6 C73 C76 -66.1(3)
N6 Si6 C73 C75 -69.8(3)
C72 Si6 C73 C75 173.3(2)
C71 Si6 C73 C75 54.0(3)
N7 Si7 C79 C81 48.2(3)
C78 Si7 C79 C81 -69.4(3)
C77 Si7 C79 C81 171.9(3)
N7 Si7 C79 C82 -73.1(3)
C78 Si7 C79 C82 169.2(3)
C77 Si7 C79 C82 50.6(3)
N7 Si7 C79 C80 166.4(2)
C78 Si7 C79 C80 48.8(3)
C77 Si7 C79 C80 -69.9(3)
N8 Si8 C85 C86 57.5(3)
C84 Si8 C85 C86 -60.8(3)
C83 Si8 C85 C86 -179.6(3)
N8 Si8 C85 C88 -64.3(3)
C84 Si8 C85 C88 177.3(3)
C83 Si8 C85 C88 58.6(3)
N8 Si8 C85 C87 176.3(2)
C84 Si8 C85 C87 57.9(3)
C83 Si8 C85 C87 -60.8(3)
C107 B1 C89 C94 106.8(4)
C95 B1 C89 C94 -13.3(4)
C101 B1 C89 C94 -133.6(3)
C107 B1 C89 C90 -72.1(4)
C95 B1 C89 C90 167.9(3)
C101 B1 C89 C90 47.5(4)
C94 C89 C90 C91 -1.3(5)
B1 C89 C90 C91 177.7(3)
C89 C90 C91 C92 1.6(6)
C90 C91 C92 C93 -0.6(5)
C91 C92 C93 C94 -0.6(5)
C92 C93 C94 C89 0.9(5)
C90 C89 C94 C93 0.1(5)
B1 C89 C94 C93 -178.9(3)
C107 B1 C95 C100 131.6(3)
C101 B1 C95 C100 11.8(5)
C89 B1 C95 C100 -108.0(4)
C107 B1 C95 C96 -51.9(4)
C101 B1 C95 C96 -171.8(3)
C89 B1 C95 C96 68.4(4)
C100 C95 C96 C97 4.3(5)
B1 C95 C96 C97 -172.4(3)
C95 C96 C97 C98 -2.1(5)
C96 C97 C98 C99 -1.2(5)
C97 C98 C99 C100 2.0(5)
C96 C95 C100 C99 -3.5(5)
B1 C95 C100 C99 173.1(3)
C98 C99 C100 C95 0.4(5)
C107 B1 C101 C106 -20.6(4)
C95 B1 C101 C106 99.6(4)
C89 B1 C101 C106 -140.8(3)
C107 B1 C101 C102 162.9(3)
C95 B1 C101 C102 -76.9(4)
C89 B1 C101 C102 42.7(4)
C106 C101 C102 C103 -1.2(5)
B1 C101 C102 C103 175.6(3)
C101 C102 C103 C104 0.7(5)
C102 C103 C104 C105 0.2(5)
C103 C104 C105 C106 -0.7(5)
C104 C105 C106 C101 0.2(5)
C102 C101 C106 C105 0.7(5)
B1 C101 C106 C105 -176.0(3)
C95 B1 C107 C108 141.2(3)
C101 B1 C107 C108 -98.2(4)
C89 B1 C107 C108 21.5(4)
C95 B1 C107 C112 -43.4(4)
C101 B1 C107 C112 77.2(4)
C89 B1 C107 C112 -163.1(3)
C112 C107 C108 C109 -3.0(5)
B1 C107 C108 C109 172.7(3)
C107 C108 C109 C110 1.6(6)
C108 C109 C110 C111 0.9(6)
C109 C110 C111 C112 -1.8(6)
C110 C111 C112 C107 0.3(6)
C108 C107 C112 C111 2.1(5)
B1 C107 C112 C111 -173.8(3)
C125 B2 C113 C114 32.8(4)
C131 B2 C113 C114 156.0(3)
C119 B2 C113 C114 -87.0(4)
C125 B2 C113 C118 -155.3(3)
C131 B2 C113 C118 -32.1(4)
C119 B2 C113 C118 84.9(4)
C118 C113 C114 C115 -3.4(5)
B2 C113 C114 C115 169.1(3)
C113 C114 C115 C116 0.7(5)
C114 C115 C116 C117 2.4(5)
C115 C116 C117 C118 -2.7(5)
C116 C117 C118 C113 -0.2(5)
C114 C113 C118 C117 3.1(5)
B2 C113 C118 C117 -169.2(3)
C125 B2 C119 C120 -120.7(4)
C113 B2 C119 C120 -2.8(5)
C131 B2 C119 C120 117.9(4)
C125 B2 C119 C124 59.1(4)
C113 B2 C119 C124 177.0(3)
C131 B2 C119 C124 -62.3(4)
C124 C119 C120 C121 -1.5(5)
B2 C119 C120 C121 178.3(3)
C119 C120 C121 C122 -0.9(5)
C120 C121 C122 C123 1.8(5)
C121 C122 C123 C124 -0.4(6)
C122 C123 C124 C119 -2.2(6)
C120 C119 C124 C123 3.0(6)
B2 C119 C124 C123 -176.8(4)
C113 B2 C125 C126 -115.5(4)
C131 B2 C125 C126 121.1(4)
C119 B2 C125 C126 3.1(5)
C113 B2 C125 C130 58.5(4)
C131 B2 C125 C130 -64.9(4)
C119 B2 C125 C130 177.1(3)
C130 C125 C126 C127 1.0(5)
B2 C125 C126 C127 175.2(3)
C125 C126 C127 C128 0.2(5)
C126 C127 C128 C129 -0.4(5)
C127 C128 C129 C130 -0.6(6)
C128 C129 C130 C125 1.9(6)
C126 C125 C130 C129 -2.0(5)
B2 C125 C130 C129 -176.6(3)
C125 B2 C131 C132 -166.5(3)
C113 B2 C131 C132 72.6(4)
C119 B2 C131 C132 -45.9(4)
C125 B2 C131 C136 12.8(5)
C113 B2 C131 C136 -108.0(4)
C119 B2 C131 C136 133.4(3)
C136 C131 C132 C133 0.4(5)
B2 C131 C132 C133 179.9(3)
C131 C132 C133 C134 -0.2(6)
C132 C133 C134 C135 0.0(6)
C133 C134 C135 C136 0.1(6)
C134 C135 C136 C131 0.2(6)
C132 C131 C136 C135 -0.4(5)
B2 C131 C136 C135 -179.8(3)
C1SB Cl1A Cl1B C1SA -92(6)
Cl4A Cl1A Cl1B C1SA 66(3)
Cl4B Cl1A Cl1B C1SA 77(3)
Cl1B Cl1A C1SA C1SB -160.9(15)
Cl4A Cl1A C1SA C1SB 87.2(10)
Cl4B Cl1A C1SA C1SB 107.0(8)
Cl1B Cl1A C1SA Cl4A 111.9(16)
C1SB Cl1A C1SA Cl4A -87.2(10)
Cl4B Cl1A C1SA Cl4A 19.9(8)
C1SB Cl1A C1SA Cl1B 160.9(15)
Cl4A Cl1A C1SA Cl1B -111.9(16)
Cl4B Cl1A C1SA Cl1B -92.0(19)
Cl1B Cl1A C1SA Cl4B 92.0(19)
C1SB Cl1A C1SA Cl4B -107.0(8)
Cl4A Cl1A C1SA Cl4B -19.9(8)
Cl1A Cl1B C1SA C1SB 24(2)
Cl1A Cl1B C1SA Cl4A -82(3)
Cl1A Cl1B C1SA Cl4B -87(3)
Cl4A C1SA C1SB Cl1A 105(2)
Cl1B C1SA C1SB Cl1A -14.5(10)
Cl4B C1SA C1SB Cl1A 88(2)
Cl1A C1SA C1SB Cl4A -105(2)
Cl1B C1SA C1SB Cl4A -119.4(16)
Cl4B C1SA C1SB Cl4A -16.9(3)
Cl1B Cl1A C1SB C1SA 102(5)
Cl4A Cl1A C1SB C1SA -59.5(18)
Cl4B Cl1A C1SB C1SA -67.1(19)
C1SA Cl1A C1SB Cl4A 59.5(18)
Cl1B Cl1A C1SB Cl4A 161(5)
Cl4B Cl1A C1SB Cl4A -7.6(3)
Cl3 C2SA C2SB Cl2A -119(2)
Cl2B C2SA C2SB Cl2A 36.1(15)
Cl2A C2SA C2SB Cl3 119(2)
Cl2B C2SA C2SB Cl3 154.8(13)
Cl3 C2SA C2SB Cl2B -154.8(13)
Cl2A C2SA C2SB Cl2B -36.1(15)
Cl2A C2SB Cl3 C2SA 110(4)
Cl2B C2SB Cl3 C2SA 83(4)
Cl2A C2SA Cl3 C2SB -47(3)
Cl2B C2SA Cl3 C2SB -40(3)
C2SA C2SB Cl2A Cl2B -63(4)
Cl3 C2SB Cl2A Cl2B -162.7(12)
Cl3 C2SB Cl2A C2SA -100(4)
Cl2B C2SB Cl2A C2SA 63(4)
C2SB C2SA Cl2A Cl2B 115(4)
Cl3 C2SA Cl2A Cl2B 172.7(9)
Cl3 C2SA Cl2A C2SB 58(3)
Cl2B C2SA Cl2A C2SB -115(4)
C2SA Cl2A Cl2B C2SB -15.5(8)
C2SB Cl2A Cl2B C2SA 15.5(8)
C2SA C2SB Cl2B Cl2A 122(4)
Cl3 C2SB Cl2B Cl2A 38(3)
Cl2A C2SB Cl2B C2SA -122(4)
Cl3 C2SB Cl2B C2SA -84(4)
C2SB C2SA Cl2B Cl2A -50(3)
Cl3 C2SA Cl2B Cl2A -11.1(14)
Cl3 C2SA Cl2B C2SB 38(3)
Cl2A C2SA Cl2B C2SB 50(3)
Cl1A C1SA Cl4A Cl4B -51(3)
C1SB C1SA Cl4A Cl4B -140.7(8)
Cl1B C1SA Cl4A Cl4B -11.4(9)
C1SB C1SA Cl4A Cl1A -90(3)
Cl1B C1SA Cl4A Cl1A 39(2)
Cl4B C1SA Cl4A Cl1A 51(3)
Cl1A C1SA Cl4A C1SB 90(3)
Cl1B C1SA Cl4A C1SB 129.3(11)
Cl4B C1SA Cl4A C1SB 140.7(8)
C1SA Cl1A Cl4A Cl4B 131(2)
Cl1B Cl1A Cl4A Cl4B 24.0(13)
C1SB Cl1A Cl4A Cl4B -162.3(7)
Cl1B Cl1A Cl4A C1SA -107(2)
C1SB Cl1A Cl4A C1SA 67(3)
Cl4B Cl1A Cl4A C1SA -131(2)
C1SA Cl1A Cl4A C1SB -67(3)
Cl1B Cl1A Cl4A C1SB -173.6(16)
Cl4B Cl1A Cl4A C1SB 162.3(7)
C1SA C1SB Cl4A Cl4B 53.9(10)
Cl1A C1SB Cl4A Cl4B 23.4(9)
Cl1A C1SB Cl4A C1SA -30.5(11)
C1SA C1SB Cl4A Cl1A 30.5(11)
Cl1A Cl4A Cl4B C1SA -15.5(7)
C1SB Cl4A Cl4B C1SA -31.2(6)
C1SA Cl4A Cl4B Cl1A 15.5(7)
C1SB Cl4A Cl4B Cl1A -15.7(6)
Cl1A C1SA Cl4B Cl4A 132(2)
C1SB C1SA Cl4B Cl4A 41.4(7)
Cl1B C1SA Cl4B Cl4A 169.7(8)
C1SB C1SA Cl4B Cl1A -90(2)
Cl4A C1SA Cl4B Cl1A -132(2)
Cl1B C1SA Cl4B Cl1A 38(2)
C1SA Cl1A Cl4B Cl4A -40(2)
Cl1B Cl1A Cl4B Cl4A -159.9(10)
C1SB Cl1A Cl4B Cl4A 16.8(7)
Cl1B Cl1A Cl4B C1SA -120(2)
C1SB Cl1A Cl4B C1SA 57(2)
Cl4A Cl1A Cl4B C1SA 40(2)
